data_4350789
loop_
_publ_author_name
'Christian N. Garon'
'Maxime Daigle'
'Isabelle Levesque'
'Philippe Dufour'
'Hassan Iden'
'Christian Tessier'
'Thierry Maris'
'Jean-Fran\,cois Morin'
'Fr\'ed\'eric-Georges Fontaine'

_publ_section_title
;
 On the Interaction of Acetone with Electrophilic Metallocavitands Having
 Extended Cavities
;
_journal_name_full 'Inorganic Chemistry'
_journal_page_first 10384
_journal_page_last 10393
_journal_paper_doi 10.1021/ic3015755
_journal_volume 51
_journal_year 2012
_chemical_formula_moiety 'C66 H74 B3 O13 Ta3,C3 H6 O1 '
_chemical_formula_sum 'C69 H80 B3 O14 Ta3'
_chemical_name_systematic
;
(\m3-Hydroxo)-(\m2-hydroxo)-tris(\m2-4-(phe?xy)phenylboronato)
-bis(\m2-oxo)-tris(\h5-pentamethyl-cyclopentadienyl)-tri-tantalum 
acetone solvate
;
_space_group_IT_number 2
_space_group_name_Hall '-P 1'
_space_group_name_H-M_alt 'P -1'
_symmetry_cell_setting triclinic
_symmetry_Int_Tables_number 2
_symmetry_space_group_name_Hall '-P 1'
_symmetry_space_group_name_H-M 'P -1'
_cell_angle_alpha 78.317(1)
_cell_angle_beta 76.609(1)
_cell_angle_gamma 77.798(1)
_cell_formula_units_Z 2
_cell_length_a 12.3989(12)
_cell_length_b 12.5270(12)
_cell_length_c 22.486(2)
_cell_volume 3277.3(5)
_diffrn_ambient_temperature 200
_diffrn_radiation_probe x-ray
_exptl_crystal_density_diffrn 1.729
_exptl_crystal_F_000 2142
_refine_ls_R_factor_gt 0.0303
_refine_ls_wR_factor_gt 0.0303
_cod_data_source_file Ta3-4OPh.cif
_cod_data_source_block Ta3-4OPh
_cod_database_code 4350789

loop_
_space_group_symop_id
_space_group_symop_operation_xyz
1 x,y,z
2 -x,-y,-z

loop_
_atom_site_label
_atom_site_type_symbol
_atom_site_thermal_displace_type
_atom_site_fract_x
_atom_site_fract_y
_atom_site_fract_z
_atom_site_occupancy
_atom_site_U_iso_or_equiv
_atom_site_calc_flag
_atom_site_refinement_flags
_atom_site_disorder_assembly
_atom_site_disorder_group
Ta1 Ta Uiso 0.66399(1) 0.67302(2) 0.28939(1) 1.000 0.0500 . . . .
Ta2 Ta Uiso 0.88554(2) 0.50328(2) 0.33434(1) 1.000 0.0500 . . . .
Ta3 Ta Uiso 0.92678(1) 0.64012(2) 0.19182(1) 1.000 0.0500 . . . .
O1 O Uiso 0.6024(3) 0.5372(3) 0.32655(15) 1.000 0.0500 . . . .
O2 O Uiso 0.7613(3) 0.4157(3) 0.36025(15) 1.000 0.0500 . . . .
O3 O Uiso 0.9697(3) 0.3887(3) 0.28203(15) 1.000 0.0500 . . . .
O4 O Uiso 0.9937(3) 0.4880(3) 0.17915(14) 1.000 0.0500 . . . .
O5 O Uiso 0.8155(3) 0.6477(3) 0.14000(14) 1.000 0.0500 . . . .
O6 O Uiso 0.6358(3) 0.6718(3) 0.20704(14) 1.000 0.0500 . . . .
O7 O Uiso 0.7640(3) 0.6334(3) 0.34931(14) 1.000 0.0500 . . . .
O8 O Uiso 0.9691(3) 0.6075(3) 0.27254(14) 1.000 0.0500 . . . .
O9 O Uiso 0.7956(3) 0.7553(3) 0.23570(15) 1.000 0.0500 . . . .
O10 O Uiso 0.8034(2) 0.5494(2) 0.25483(14) 1.000 0.0500 . . . .
O11 O Uiso 0.3897(4) 0.0899(4) 0.4614(2) 1.000 0.0500 . . . .
O12 O Uiso 1.2282(4) -0.0064(3) 0.12247(18) 1.000 0.0500 . . . .
O13 O Uiso 0.4716(3) 0.6528(4) -0.04327(18) 1.000 0.0500 . . . .
C1 C Uiso 0.5176(9) 0.7467(9) 0.3716(4) 1.000 0.0500 . . . .
C2 C Uiso 0.5916(8) 0.8242(7) 0.3516(4) 1.000 0.0500 . . . .
C3 C Uiso 0.5825(8) 0.8749(8) 0.2906(4) 1.000 0.0500 . . . .
C4 C Uiso 0.5019(10) 0.8300(9) 0.2727(5) 1.000 0.0500 . . . .
C5 C Uiso 0.4640(12) 0.7493(12) 0.3223(4) 1.000 0.0500 . . . .
C6 C Uiso 0.4975(8) 0.6767(9) 0.4343(4) 1.000 0.0500 . . . .
C7 C Uiso 0.6590(9) 0.8553(8) 0.3907(4) 1.000 0.0500 . . . .
C8 C Uiso 0.6391(8) 0.9696(8) 0.2539(4) 1.000 0.0500 . . . .
C9 C Uiso 0.4581(8) 0.8690(8) 0.2145(4) 1.000 0.0500 . . . .
C10 C Uiso 0.3754(8) 0.6847(8) 0.3242(4) 1.000 0.0500 . . . .
C11 C Uiso 0.9126(6) 0.3973(6) 0.4402(4) 1.000 0.0500 . . . .
C12 C Uiso 1.0176(6) 0.3811(6) 0.3995(3) 1.000 0.0500 . . . .
C13 C Uiso 1.0535(6) 0.4841(5) 0.3805(4) 1.000 0.0500 . . . .
C14 C Uiso 0.9712(6) 0.5642(7) 0.4091(4) 1.000 0.0500 . . . .
O14 O Uiso 0.7648(7) 0.3970(5) 0.1958(3) 1.000 0.0500 . . . .
O15 O Uiso 0.7474(14) 0.3747(11) 0.2282(5) 1.000 0.0500 . . . .
C15 C Uiso 0.8837(7) 0.5101(6) 0.4454(5) 1.000 0.0500 . . . .
C16 C Uiso 0.8450(8) 0.3105(7) 0.4733(4) 1.000 0.0500 . . . .
C17 C Uiso 1.0810(7) 0.2736(7) 0.3834(4) 1.000 0.0500 . . . .
C18 C Uiso 1.1648(6) 0.5024(7) 0.3399(4) 1.000 0.0500 . . . .
C19 C Uiso 0.9784(7) 0.6813(8) 0.4033(4) 1.000 0.0500 . . . .
C20 C Uiso 0.7817(8) 0.5630(7) 0.4872(4) 1.000 0.0500 . . . .
C21 C Uiso 1.1220(7) 0.6593(7) 0.1388(4) 1.000 0.0500 . . . .
C22 C Uiso 1.0573(7) 0.6782(7) 0.0928(4) 1.000 0.0500 . . . .
C23 C Uiso 0.9809(9) 0.7773(7) 0.0984(4) 1.000 0.0500 . . . .
C24 C Uiso 0.9946(10) 0.8169(10) 0.1499(6) 1.000 0.0500 . . . .
C25 C Uiso 1.0841(8) 0.7456(7) 0.1737(4) 1.000 0.0500 . . . .
C26 C Uiso 1.2175(7) 0.5629(7) 0.1484(4) 1.000 0.0500 . . . .
C27 C Uiso 1.0734(8) 0.6067(7) 0.0435(4) 1.000 0.0500 . . . .
C28 C Uiso 0.9043(8) 0.8327(7) 0.0550(4) 1.000 0.0500 . . . .
C29 C Uiso 0.9385(7) 0.9264(7) 0.1685(4) 1.000 0.0500 . . . .
C30 C Uiso 1.1347(7) 0.7629(7) 0.2241(4) 1.000 0.0500 . . . .
C31 C Uiso 0.5798(4) 0.3418(4) 0.3802(2) 1.000 0.0500 . . . .
C32 C Uiso 0.4650(5) 0.3566(5) 0.3815(2) 1.000 0.0500 . . . .
C33 C Uiso 0.4017(5) 0.2748(6) 0.4063(3) 1.000 0.0500 . . . .
C34 C Uiso 0.4525(6) 0.1732(5) 0.4306(3) 1.000 0.0500 . . . .
C35 C Uiso 0.5637(6) 0.1524(5) 0.4312(3) 1.000 0.0500 . . . .
C36 C Uiso 0.6264(5) 0.2361(5) 0.4063(3) 1.000 0.0500 . . . .
C37 C Uiso 0.3251(6) 0.0540(5) 0.4315(3) 1.000 0.0500 . . . .
C38 C Uiso 0.3512(6) 0.0538(6) 0.3697(4) 1.000 0.0500 . . . .
C39 C Uiso 0.2836(6) 0.0095(7) 0.3431(4) 1.000 0.0500 . . . .
C40 C Uiso 0.1942(8) -0.0359(7) 0.3786(5) 1.000 0.0500 . . . .
C41 C Uiso 0.1637(8) -0.0326(7) 0.4413(5) 1.000 0.0500 . . . .
C42 C Uiso 0.2310(7) 0.0105(7) 0.4690(4) 1.000 0.0500 . . . .
C43 C Uiso 1.0637(4) 0.2838(4) 0.1929(2) 1.000 0.0500 . . . .
C44 C Uiso 1.0934(5) 0.1822(4) 0.2296(2) 1.000 0.0500 . . . .
C45 C Uiso 1.1480(5) 0.0883(5) 0.2048(2) 1.000 0.0500 . . . .
C46 C Uiso 1.1757(4) 0.0922(4) 0.1419(2) 1.000 0.0500 . . . .
C47 C Uiso 1.1475(5) 0.1893(4) 0.1043(2) 1.000 0.0500 . . . .
C48 C Uiso 1.0932(4) 0.2821(4) 0.1297(2) 1.000 0.0500 . . . .
C49 C Uiso 1.2646(4) -0.0136(4) 0.0606(2) 1.000 0.0500 . . . .
C50 C Uiso 1.2265(5) -0.0896(5) 0.0395(3) 1.000 0.0500 . . . .
C51 C Uiso 1.2650(7) -0.1101(6) -0.0199(3) 1.000 0.0500 . . . .
C52 C Uiso 1.3437(6) -0.0514(6) -0.0597(3) 1.000 0.0500 . . . .
C53 C Uiso 1.3810(5) 0.0261(6) -0.0382(3) 1.000 0.0500 . . . .
C54 C Uiso 1.3429(5) 0.0451(5) 0.0223(3) 1.000 0.0500 . . . .
C55 C Uiso 0.6427(4) 0.6563(4) 0.0960(2) 1.000 0.0500 . . . .
C56 C Uiso 0.7013(4) 0.6301(4) 0.0388(2) 1.000 0.0500 . . . .
C57 C Uiso 0.6480(4) 0.6294(5) -0.0089(3) 1.000 0.0500 . . . .
C58 C Uiso 0.5333(4) 0.6576(5) -0.0002(3) 1.000 0.0500 . . . .
C59 C Uiso 0.4710(4) 0.6855(5) 0.0550(2) 1.000 0.0500 . . . .
C60 C Uiso 0.5252(4) 0.6844(5) 0.1022(2) 1.000 0.0500 . . . .
C61 C Uiso 0.5165(4) 0.6643(5) -0.1059(3) 1.000 0.0500 . . . .
C62 C Uiso 0.5816(5) 0.7437(6) -0.1364(3) 1.000 0.0500 . . . .
C63 C Uiso 0.6149(6) 0.7557(6) -0.1989(3) 1.000 0.0500 . . . .
C64 C Uiso 0.5842(6) 0.6900(8) -0.2312(3) 1.000 0.0500 . . . .
C65 C Uiso 0.5214(6) 0.6097(7) -0.2020(4) 1.000 0.0500 . . . .
C66 C Uiso 0.4873(5) 0.5972(5) -0.1379(3) 1.000 0.0500 . . . .
C70 C Uiso 0.3823(19) 0.7139(18) 0.2925(9) 1.000 0.0500 . . . .
C71 C Uiso 0.8875(13) 0.4322(12) 0.4458(8) 1.000 0.0500 . . . .
C72 C Uiso 0.9748(14) 0.3647(14) 0.4102(8) 1.000 0.0500 . . . .
C73 C Uiso 1.0535(13) 0.4329(13) 0.3790(8) 1.000 0.0500 . . . .
C74 C Uiso 1.0131(16) 0.5419(14) 0.3946(11) 1.000 0.0500 . . . .
C75 C Uiso 0.9113(16) 0.5397(14) 0.4352(12) 1.000 0.0500 . . . .
C76 C Uiso 0.7884(18) 0.3931(18) 0.4888(11) 1.000 0.0500 . . . .
C77 C Uiso 0.982(2) 0.2451(16) 0.4084(11) 1.000 0.0500 . . . .
C78 C Uiso 1.1656(17) 0.409(2) 0.3345(11) 1.000 0.0500 . . . .
C79 C Uiso 1.0778(19) 0.6336(17) 0.3734(11) 1.000 0.0500 . . . .
C81 C Uiso 0.8410(19) 0.6319(16) 0.4675(11) 1.000 0.0500 . . . .
C82 C Uiso 1.1205(16) 0.6798(15) 0.1567(8) 1.000 0.0500 . . . .
C83 C Uiso 1.0843(15) 0.6745(15) 0.1025(8) 1.000 0.0500 . . . .
C86 C Uiso 1.056(2) 0.7711(19) 0.1809(11) 1.000 0.0500 . . . .
C87 C Uiso 1.215(2) 0.598(2) 0.1821(11) 1.000 0.0500 . . . .
C88 C Uiso 1.133(2) 0.586(2) 0.0620(11) 1.000 0.0500 . . . .
C89 C Uiso 0.941(2) 0.793(2) 0.0389(11) 1.000 0.0500 . . . .
C90 C Uiso 0.907(2) 0.933(2) 0.1458(12) 1.000 0.0500 . . . .
C91 C Uiso 0.5799(16) 0.8038(16) 0.3664(8) 1.000 0.0500 . . . .
C92 C Uiso 1.070(2) 0.816(2) 0.2341(11) 1.000 0.0500 . . . .
C93 C Uiso 0.5950(16) 0.8692(16) 0.3066(7) 1.000 0.0500 . . . .
C94 C Uiso 0.525(2) 0.846(2) 0.2714(9) 1.000 0.0500 . . . .
C95 C Uiso 0.466(3) 0.765(2) 0.3100(9) 1.000 0.0500 . . . .
C96 C Uiso 0.4513(18) 0.6607(18) 0.4229(8) 1.000 0.0500 . . . .
C97 C Uiso 0.634(2) 0.812(2) 0.4180(9) 1.000 0.0500 . . . .
C98 C Uiso 0.6679(19) 0.9568(18) 0.2869(9) 1.000 0.0500 . . . .
C102 C Uiso 0.5123(18) 0.9006(18) 0.2073(8) 1.000 0.0500 . . . .
B1 B Uiso 0.6518(5) 0.4367(5) 0.3541(3) 1.000 0.0500 . . . .
B2 B Uiso 1.0055(4) 0.3918(5) 0.2198(3) 1.000 0.0500 . . . .
B3 B Uiso 0.7016(5) 0.6577(5) 0.1506(3) 1.000 0.0500 . . . .
C67 C Uiso 0.7787(14) 0.2991(9) 0.1967(4) 1.000 0.0500 . . . .
C68 C Uiso 0.7915(9) 0.2228(7) 0.2540(4) 1.000 0.0500 . . . .
C69 C Uiso 0.7892(10) 0.2541(9) 0.1401(5) 1.000 0.0500 . . . .
C99 C Uiso 0.763(4) 0.3219(17) 0.1872(7) 1.000 0.0500 . . . .
C100 C Uiso 0.8106(14) 0.3668(14) 0.1238(6) 1.000 0.0500 . . . .
C101 C Uiso 0.743(2) 0.2078(13) 0.2003(10) 1.000 0.0500 . . . .
H1 H Uiso 0.56150 0.67060 0.45420 1.000 0.0500 . . . .
H2 H Uiso 0.48920 0.60280 0.42980 1.000 0.0500 . . . .
H3 H Uiso 0.42870 0.71100 0.45980 1.000 0.0500 . . . .
H4 H Uiso 0.73930 0.83060 0.37530 1.000 0.0500 . . . .
H5 H Uiso 0.63790 0.81970 0.43370 1.000 0.0500 . . . .
H6 H Uiso 0.64400 0.93580 0.38860 1.000 0.0500 . . . .
H7 H Uiso 0.58550 1.03910 0.25570 1.000 0.0500 . . . .
H8 H Uiso 0.66530 0.95820 0.21070 1.000 0.0500 . . . .
H9 H Uiso 0.70350 0.97300 0.27140 1.000 0.0500 . . . .
H10 H Uiso 0.38650 0.84380 0.21920 1.000 0.0500 . . . .
H11 H Uiso 0.51250 0.83890 0.18030 1.000 0.0500 . . . .
H12 H Uiso 0.44620 0.95000 0.20570 1.000 0.0500 . . . .
H13 H Uiso 0.30110 0.73130 0.33250 1.000 0.0500 . . . .
H14 H Uiso 0.38000 0.62010 0.35700 1.000 0.0500 . . . .
H15 H Uiso 0.38650 0.65990 0.28420 1.000 0.0500 . . . .
H16 H Uiso 0.86850 0.24580 0.45210 1.000 0.0500 . . . .
H17 H Uiso 0.76510 0.33950 0.47360 1.000 0.0500 . . . .
H18 H Uiso 0.85700 0.28890 0.51600 1.000 0.0500 . . . .
H19 H Uiso 1.13830 0.28620 0.34570 1.000 0.0500 . . . .
H20 H Uiso 1.02920 0.23050 0.37620 1.000 0.0500 . . . .
H21 H Uiso 1.11760 0.23280 0.41750 1.000 0.0500 . . . .
H22 H Uiso 1.22580 0.46240 0.36110 1.000 0.0500 . . . .
H23 H Uiso 1.16800 0.58170 0.33110 1.000 0.0500 . . . .
H24 H Uiso 1.17310 0.47510 0.30090 1.000 0.0500 . . . .
H25 H Uiso 0.90330 0.72310 0.41680 1.000 0.0500 . . . .
H26 H Uiso 1.00750 0.71010 0.35990 1.000 0.0500 . . . .
H27 H Uiso 1.02910 0.68890 0.42910 1.000 0.0500 . . . .
H28 H Uiso 0.71830 0.52560 0.49020 1.000 0.0500 . . . .
H29 H Uiso 0.76230 0.64140 0.47010 1.000 0.0500 . . . .
H30 H Uiso 0.79810 0.55640 0.52850 1.000 0.0500 . . . .
H31 H Uiso 1.19190 0.49320 0.15010 1.000 0.0500 . . . .
H32 H Uiso 1.24040 0.56250 0.18730 1.000 0.0500 . . . .
H33 H Uiso 1.28160 0.57080 0.11390 1.000 0.0500 . . . .
H34 H Uiso 1.14770 0.60890 0.01670 1.000 0.0500 . . . .
H35 H Uiso 1.01500 0.63470 0.01870 1.000 0.0500 . . . .
H36 H Uiso 1.06800 0.53030 0.06330 1.000 0.0500 . . . .
H37 H Uiso 0.84140 0.88230 0.07600 1.000 0.0500 . . . .
H38 H Uiso 0.87510 0.77660 0.04140 1.000 0.0500 . . . .
H39 H Uiso 0.94590 0.87560 0.01890 1.000 0.0500 . . . .
H40 H Uiso 0.94330 0.92590 0.21140 1.000 0.0500 . . . .
H41 H Uiso 0.85930 0.94020 0.16490 1.000 0.0500 . . . .
H42 H Uiso 0.97610 0.98490 0.14120 1.000 0.0500 . . . .
H43 H Uiso 1.17440 0.69200 0.24230 1.000 0.0500 . . . .
H44 H Uiso 1.07510 0.79390 0.25620 1.000 0.0500 . . . .
H45 H Uiso 1.18800 0.81430 0.20710 1.000 0.0500 . . . .
H46 H Uiso 0.42850 0.42690 0.36450 1.000 0.0500 . . . .
H47 H Uiso 0.32330 0.28890 0.40640 1.000 0.0500 . . . .
H48 H Uiso 0.59850 0.08140 0.44840 1.000 0.0500 . . . .
H49 H Uiso 0.70440 0.22090 0.40710 1.000 0.0500 . . . .
H50 H Uiso 0.41460 0.08330 0.34490 1.000 0.0500 . . . .
H51 H Uiso 0.29990 0.01080 0.29960 1.000 0.0500 . . . .
H52 H Uiso 0.15230 -0.07030 0.35990 1.000 0.0500 . . . .
H53 H Uiso 0.09810 -0.05930 0.46510 1.000 0.0500 . . . .
H54 H Uiso 0.21390 0.01070 0.51240 1.000 0.0500 . . . .
H55 H Uiso 1.07520 0.17750 0.27340 1.000 0.0500 . . . .
H56 H Uiso 1.16640 0.02080 0.23150 1.000 0.0500 . . . .
H57 H Uiso 1.16530 0.19290 0.06060 1.000 0.0500 . . . .
H58 H Uiso 1.07480 0.34870 0.10240 1.000 0.0500 . . . .
H59 H Uiso 1.17210 -0.12940 0.06650 1.000 0.0500 . . . .
H60 H Uiso 1.23800 -0.16420 -0.03390 1.000 0.0500 . . . .
H61 H Uiso 1.37110 -0.06480 -0.10110 1.000 0.0500 . . . .
H62 H Uiso 1.43400 0.06750 -0.06530 1.000 0.0500 . . . .
H63 H Uiso 1.37050 0.09790 0.03710 1.000 0.0500 . . . .
H64 H Uiso 0.78110 0.61180 0.03220 1.000 0.0500 . . . .
H65 H Uiso 0.69060 0.60960 -0.04710 1.000 0.0500 . . . .
H66 H Uiso 0.39140 0.70540 0.06070 1.000 0.0500 . . . .
H67 H Uiso 0.48140 0.70330 0.14040 1.000 0.0500 . . . .
H68 H Uiso 0.60280 0.78940 -0.11370 1.000 0.0500 . . . .
H69 H Uiso 0.65960 0.81000 -0.22010 1.000 0.0500 . . . .
H70 H Uiso 0.60690 0.70010 -0.27500 1.000 0.0500 . . . .
H71 H Uiso 0.50160 0.56360 -0.22510 1.000 0.0500 . . . .
H72 H Uiso 0.44380 0.54200 -0.11660 1.000 0.0500 . . . .
H79 H Uiso 0.39770 0.63350 0.30530 1.000 0.0500 . . . .
H80 H Uiso 0.38770 0.73090 0.24750 1.000 0.0500 . . . .
H81 H Uiso 0.30630 0.74360 0.31320 1.000 0.0500 . . . .
H83 H Uiso 0.72620 0.45560 0.49370 1.000 0.0500 . . . .
H84 H Uiso 0.80800 0.36060 0.52920 1.000 0.0500 . . . .
H85 H Uiso 1.05520 0.21740 0.38370 1.000 0.0500 . . . .
H86 H Uiso 0.92170 0.23570 0.38970 1.000 0.0500 . . . .
H87 H Uiso 0.97500 0.20360 0.45070 1.000 0.0500 . . . .
H88 H Uiso 1.17870 0.33230 0.32730 1.000 0.0500 . . . .
H89 H Uiso 1.22640 0.42010 0.35250 1.000 0.0500 . . . .
H90 H Uiso 1.16350 0.45930 0.29510 1.000 0.0500 . . . .
H92 H Uiso 1.13150 0.62120 0.33490 1.000 0.0500 . . . .
H93 H Uiso 1.11880 0.63680 0.40530 1.000 0.0500 . . . .
H94 H Uiso 0.84740 0.61630 0.51110 1.000 0.0500 . . . .
H96 H Uiso 0.86730 0.70150 0.44780 1.000 0.0500 . . . .
H97 H Uiso 1.28530 0.59820 0.15110 1.000 0.0500 . . . .
H98 H Uiso 1.19620 0.52310 0.19160 1.000 0.0500 . . . .
H99 H Uiso 1.22520 0.61850 0.22000 1.000 0.0500 . . . .
H100 H Uiso 1.19270 0.61090 0.02860 1.000 0.0500 . . . .
H101 H Uiso 1.07320 0.57140 0.04420 1.000 0.0500 . . . .
H102 H Uiso 1.16370 0.51770 0.08710 1.000 0.0500 . . . .
H103 H Uiso 0.85910 0.80550 0.05470 1.000 0.0500 . . . .
H104 H Uiso 0.96100 0.73140 0.01530 1.000 0.0500 . . . .
H106 H Uiso 0.89140 0.94570 0.18890 1.000 0.0500 . . . .
H107 H Uiso 0.83670 0.93300 0.13330 1.000 0.0500 . . . .
H108 H Uiso 0.94430 0.99260 0.11890 1.000 0.0500 . . . .
H109 H Uiso 1.08650 0.75460 0.26740 1.000 0.0500 . . . .
H110 H Uiso 1.00060 0.86490 0.24920 1.000 0.0500 . . . .
H111 H Uiso 1.13250 0.85750 0.22110 1.000 0.0500 . . . .
H112 H Uiso 0.37790 0.65010 0.41800 1.000 0.0500 . . . .
H115 H Uiso 0.71240 0.81970 0.40160 1.000 0.0500 . . . .
H116 H Uiso 0.63020 0.74410 0.44880 1.000 0.0500 . . . .
H117 H Uiso 0.59340 0.87580 0.43740 1.000 0.0500 . . . .
H118 H Uiso 0.62030 1.03010 0.28510 1.000 0.0500 . . . .
H119 H Uiso 0.71480 0.94890 0.24600 1.000 0.0500 . . . .
H120 H Uiso 0.71630 0.94860 0.31700 1.000 0.0500 . . . .
H127 H Uiso 0.52830 0.97600 0.19990 1.000 0.0500 . . . .
H128 H Uiso 0.43500 0.90320 0.20270 1.000 0.0500 . . . .
H129 H Uiso 0.56500 0.85820 0.17720 1.000 0.0500 . . . .
H73 H Uiso 0.83100 0.25360 0.27780 1.000 0.0500 . . . .
H74 H Uiso 0.83500 0.15140 0.24410 1.000 0.0500 . . . .
H75 H Uiso 0.71700 0.21230 0.27850 1.000 0.0500 . . . .
H76 H Uiso 0.79290 0.31400 0.10450 1.000 0.0500 . . . .
H77 H Uiso 0.72380 0.21940 0.14330 1.000 0.0500 . . . .
H78 H Uiso 0.85800 0.19860 0.13460 1.000 0.0500 . . . .
H121 H Uiso 0.75040 0.41310 0.10380 1.000 0.0500 . . . .
H122 H Uiso 0.84700 0.30600 0.10070 1.000 0.0500 . . . .
H123 H Uiso 0.86630 0.41160 0.12410 1.000 0.0500 . . . .
H124 H Uiso 0.69340 0.19500 0.24070 1.000 0.0500 . . . .
H125 H Uiso 0.81530 0.15710 0.20070 1.000 0.0500 . . . .
H126 H Uiso 0.70850 0.19470 0.16810 1.000 0.0500 . . . .

loop_
_atom_type_symbol
_atom_type_description
_atom_type_scat_dispersion_real
_atom_type_scat_dispersion_imag
_atom_type_scat_source
C C 0.0033 0.0016 ' International Tables Vol C Tables 4.2.6.8 and 6.1.1.4'
H H 0.0000 0.0000 ' International Tables Vol C Tables 4.2.6.8 and 6.1.1.4'
B B 0.0013 0.0007 ' International Tables Vol C Tables 4.2.6.8 and 6.1.1.4'
O O 0.0106 0.0060 ' International Tables Vol C Tables 4.2.6.8 and 6.1.1.4'
Ta Ta -0.7052 6.5227 ' International Tables Vol C Tables 4.2.6.8 and 6.1.1.4'

loop_
_geom_angle_atom_site_label_1
_geom_angle_atom_site_label_2
_geom_angle_atom_site_label_3
_geom_angle
_geom_angle_site_symmetry_1
_geom_angle_site_symmetry_2
_geom_angle_site_symmetry_3
_geom_angle_publ_flag
O1 Ta1 O6 93.43(15) . . . y
O1 Ta1 O7 88.35(15) . . . y
O1 Ta1 O9 151.26(15) . . . y
O1 Ta1 O10 79.59(13) . . . y
O1 Ta1 C1 79.5(3) . . . y
O1 Ta1 C2 113.5(2) . . . y
O1 Ta1 C5 79.0(3) . . . y
O1 Ta1 C93 131.3(4) . . . y
O1 Ta1 C94 116.6(6) . . . y
O1 Ta1 C95 84.3(6) . . . y
O6 Ta1 O7 150.29(15) . . . y
O6 Ta1 O9 81.94(14) . . . y
O6 Ta1 O10 78.22(13) . . . y
O6 Ta1 C1 119.8(3) . . . y
O6 Ta1 C2 126.4(2) . . . y
O6 Ta1 C5 89.3(3) . . . y
O6 Ta1 C93 104.4(4) . . . y
O6 Ta1 C94 76.7(5) . . . y
O6 Ta1 C95 84.2(5) . . . y
O7 Ta1 O9 82.39(14) . . . y
O7 Ta1 O10 72.95(13) . . . y
O7 Ta1 C1 89.7(3) . . . y
O7 Ta1 C2 79.1(2) . . . y
O7 Ta1 C5 120.1(3) . . . y
O7 Ta1 C93 96.4(4) . . . y
O7 Ta1 C94 128.3(5) . . . y
O7 Ta1 C95 125.4(5) . . . y
O9 Ta1 O10 71.69(12) . . . y
O9 Ta1 C1 127.4(3) . . . y
O9 Ta1 C2 91.5(2) . . . y
O9 Ta1 C5 129.0(3) . . . y
O9 Ta1 C93 76.9(4) . . . y
O9 Ta1 C94 90.0(6) . . . y
O9 Ta1 C95 123.0(6) . . . y
O10 Ta1 C1 153.1(2) . . . y
O10 Ta1 C2 148.8(2) . . . y
O10 Ta1 C5 154.4(3) . . . y
O10 Ta1 C93 147.9(5) . . . y
O10 Ta1 C94 150.8(5) . . . y
O10 Ta1 C95 155.3(7) . . . y
C1 Ta1 C2 36.2(3) . . . y
C1 Ta1 C5 30.6(3) . . . y
C1 Ta1 C93 52.3(5) . . . y
C1 Ta1 C94 55.8(5) . . . y
C1 Ta1 C95 35.8(6) . . . y
C2 Ta1 C5 54.9(4) . . . y
C2 Ta1 C93 24.4(4) . . . y
C2 Ta1 C94 50.0(5) . . . y
C2 Ta1 C95 55.6(7) . . . y
C5 Ta1 C93 56.8(6) . . . y
C5 Ta1 C94 39.3(6) . . . y
C5 Ta1 C95 7.1(5) . . . y
C93 Ta1 C94 32.7(7) . . . y
C93 Ta1 C95 53.8(8) . . . y
C94 Ta1 C95 33.0(8) . . . y
O2 Ta2 O3 87.70(15) . . . y
O2 Ta2 O7 85.06(15) . . . y
O2 Ta2 O8 150.36(14) . . . y
O2 Ta2 O10 77.91(12) . . . y
O2 Ta2 C13 128.8(2) . . . y
O2 Ta2 C14 123.4(2) . . . y
O2 Ta2 C71 76.8(4) . . . y
O2 Ta2 C72 84.6(4) . . . y
O2 Ta2 C73 117.7(4) . . . y
O2 Ta2 C74 130.7(5) . . . y
O2 Ta2 C75 102.9(5) . . . y
O3 Ta2 O7 150.56(14) . . . y
O3 Ta2 O8 85.78(15) . . . y
O3 Ta2 O10 78.44(12) . . . y
O3 Ta2 C13 89.4(2) . . . y
O3 Ta2 C14 122.3(2) . . . y
O3 Ta2 C71 110.7(4) . . . y
O3 Ta2 C72 78.9(4) . . . y
O3 Ta2 C73 77.9(4) . . . y
O3 Ta2 C74 109.1(5) . . . y
O3 Ta2 C75 131.0(4) . . . y
O7 Ta2 O8 86.56(15) . . . y
O7 Ta2 O10 72.15(12) . . . y
O7 Ta2 C13 117.12(19) . . . y
O7 Ta2 C14 85.0(2) . . . y
O7 Ta2 C71 95.3(4) . . . y
O7 Ta2 C72 128.6(4) . . . y
O7 Ta2 C73 130.3(4) . . . y
O7 Ta2 C74 97.2(4) . . . y
O7 Ta2 C75 78.4(4) . . . y
O8 Ta2 O10 72.46(13) . . . y
O8 Ta2 C13 80.1(2) . . . y
O8 Ta2 C14 84.0(2) . . . y
O8 Ta2 C71 132.4(4) . . . y
O8 Ta2 C72 122.2(4) . . . y
O8 Ta2 C73 89.1(4) . . . y
O8 Ta2 C74 78.6(5) . . . y
O8 Ta2 C75 103.2(5) . . . y
O10 Ta2 C13 150.6(2) . . . y
O10 Ta2 C14 147.8(2) . . . y
O10 Ta2 C71 152.6(4) . . . y
O10 Ta2 C72 151.7(4) . . . y
O10 Ta2 C73 150.9(4) . . . y
O10 Ta2 C74 149.5(5) . . . y
O10 Ta2 C75 150.4(4) . . . y
C13 Ta2 C14 32.9(3) . . . y
C13 Ta2 C71 56.8(4) . . . y
C13 Ta2 C72 44.9(5) . . . y
C13 Ta2 C73 15.1(4) . . . y
C13 Ta2 C74 20.0(5) . . . y
C13 Ta2 C75 46.9(5) . . . y
C14 Ta2 C71 49.0(4) . . . y
C14 Ta2 C72 60.3(5) . . . y
C14 Ta2 C73 45.4(4) . . . y
C14 Ta2 C74 13.7(5) . . . y
C14 Ta2 C75 20.8(5) . . . y
C71 Ta2 C72 33.4(5) . . . y
C71 Ta2 C73 54.3(6) . . . y
C71 Ta2 C74 53.9(6) . . . y
C71 Ta2 C75 32.6(6) . . . y
C72 Ta2 C73 33.3(6) . . . y
C72 Ta2 C74 55.8(6) . . . y
C72 Ta2 C75 55.4(6) . . . y
C73 Ta2 C74 33.9(6) . . . y
C73 Ta2 C75 54.6(6) . . . y
C74 Ta2 C75 32.1(7) . . . y
O4 Ta3 O5 91.63(15) . . . y
O4 Ta3 O8 89.23(14) . . . y
O4 Ta3 O9 150.58(14) . . . y
O4 Ta3 O10 79.15(12) . . . y
O4 Ta3 C21 77.9(2) . . . y
O4 Ta3 C22 80.5(2) . . . y
O4 Ta3 C24 132.0(3) . . . y
O4 Ta3 C25 107.4(2) . . . y
O4 Ta3 C82 85.8(4) . . . y
O4 Ta3 C83 79.4(4) . . . y
O4 Ta3 C86 117.6(6) . . . y
O5 Ta3 O8 150.12(15) . . . y
O5 Ta3 O9 82.09(14) . . . y
O5 Ta3 O10 77.80(12) . . . y
O5 Ta3 C21 118.0(2) . . . y
O5 Ta3 C22 85.0(2) . . . y
O5 Ta3 C24 98.1(3) . . . y
O5 Ta3 C25 129.7(2) . . . y
O5 Ta3 C82 127.4(4) . . . y
O5 Ta3 C83 94.9(4) . . . y
O5 Ta3 C86 127.3(6) . . . y
O8 Ta3 O9 82.62(14) . . . y
O8 Ta3 O10 73.03(13) . . . y
O8 Ta3 C21 91.4(2) . . . y
O8 Ta3 C22 124.5(2) . . . y
O8 Ta3 C24 103.5(3) . . . y
O8 Ta3 C25 78.0(2) . . . y
O8 Ta3 C82 82.4(4) . . . y
O8 Ta3 C83 114.5(4) . . . y
O8 Ta3 C86 77.6(6) . . . y
O9 Ta3 O10 71.43(12) . . . y
O9 Ta3 C21 130.2(2) . . . y
O9 Ta3 C22 127.1(2) . . . y
O9 Ta3 C24 77.5(3) . . . y
O9 Ta3 C25 98.5(2) . . . y
O9 Ta3 C82 120.7(4) . . . y
O9 Ta3 C83 129.6(4) . . . y
O9 Ta3 C86 88.3(6) . . . y
O10 Ta3 C21 152.4(2) . . . y
O10 Ta3 C22 152.8(2) . . . y
O10 Ta3 C24 148.9(3) . . . y
O10 Ta3 C25 150.2(2) . . . y
O10 Ta3 C82 151.2(4) . . . y
O10 Ta3 C83 157.2(4) . . . y
O10 Ta3 C86 145.9(6) . . . y
C21 Ta3 C22 33.1(3) . . . y
C21 Ta3 C24 56.0(4) . . . y
C21 Ta3 C25 32.8(3) . . . y
C21 Ta3 C82 11.9(5) . . . y
C21 Ta3 C83 23.2(5) . . . y
C21 Ta3 C86 42.6(6) . . . y
C22 Ta3 C24 54.0(4) . . . y
C22 Ta3 C25 54.6(3) . . . y
C22 Ta3 C82 42.7(5) . . . y
C22 Ta3 C83 9.9(5) . . . y
C22 Ta3 C86 60.7(6) . . . y
C24 Ta3 C25 35.7(4) . . . y
C24 Ta3 C82 51.5(5) . . . y
C24 Ta3 C83 53.0(5) . . . y
C24 Ta3 C86 29.7(6) . . . y
C25 Ta3 C82 22.3(5) . . . y
C25 Ta3 C83 46.8(5) . . . y
C25 Ta3 C86 10.3(6) . . . y
C82 Ta3 C83 33.0(6) . . . y
C82 Ta3 C86 32.5(7) . . . y
C83 Ta3 C86 54.1(7) . . . y
Ta1 O1 B1 130.8(4) . . . y
Ta2 O2 B1 134.0(4) . . . y
Ta2 O3 B2 133.1(4) . . . y
Ta3 O4 B2 131.6(3) . . . y
Ta3 O5 B3 134.9(3) . . . y
Ta1 O6 B3 135.2(4) . . . y
Ta1 O7 Ta2 114.14(16) . . . y
Ta2 O8 Ta3 114.60(19) . . . y
Ta1 O9 Ta3 109.89(16) . . . y
Ta1 O10 Ta2 99.53(12) . . . y
Ta1 O10 Ta3 106.27(11) . . . y
Ta2 O10 Ta3 98.48(11) . . . y
C34 O11 C37 120.1(5) . . . y
C46 O12 C49 121.4(4) . . . y
C58 O13 C61 122.1(4) . . . y
Ta1 C1 C2 72.4(5) . . . y
Ta1 C1 C5 74.6(7) . . . y
Ta1 C1 C6 117.9(7) . . . y
Ta1 C1 C91 78.0(10) . . . y
Ta1 C1 C95 72.2(13) . . . y
Ta1 C1 C96 120.4(10) . . . y
C2 C1 C5 106.8(9) . . . ?
C2 C1 C6 117.5(9) . . . ?
C2 C1 C91 12.0(9) . . . ?
C2 C1 C95 98.1(13) . . . ?
C2 C1 C96 145.8(11) . . . ?
C5 C1 C6 135.7(11) . . . ?
C5 C1 C91 118.8(12) . . . ?
C5 C1 C95 8.7(13) . . . ?
C5 C1 C96 107.2(12) . . . ?
C6 C1 C91 105.5(11) . . . ?
C6 C1 C95 144.3(15) . . . ?
C6 C1 C96 28.6(9) . . . ?
C91 C1 C95 110.1(16) . . . ?
C91 C1 C96 133.8(13) . . . ?
C95 C1 C96 115.8(16) . . . ?
Ta1 C2 C1 71.4(5) . . . y
Ta1 C2 C3 75.4(5) . . . y
Ta1 C2 C7 122.9(7) . . . y
Ta1 C2 C91 92(3) . . . y
Ta1 C2 C93 79.4(11) . . . y
Ta1 C2 C97 118.4(10) . . . y
C1 C2 C3 105.0(8) . . . ?
C1 C2 C7 128.9(8) . . . ?
C1 C2 C91 42(3) . . . ?
C1 C2 C93 114.5(14) . . . ?
C1 C2 C97 100.8(10) . . . ?
C3 C2 C7 125.8(9) . . . ?
C3 C2 C91 147(3) . . . ?
C3 C2 C93 9.5(12) . . . ?
C3 C2 C97 153.7(12) . . . ?
C7 C2 C91 87(3) . . . ?
C7 C2 C93 116.4(14) . . . ?
C7 C2 C97 28.1(9) . . . ?
C91 C2 C93 156(4) . . . ?
C91 C2 C97 59(3) . . . ?
C93 C2 C97 144.4(16) . . . ?
C2 C3 C4 108.1(9) . . . ?
C2 C3 C8 125.6(9) . . . ?
C2 C3 C91 7.1(8) . . . ?
C2 C3 C93 25(3) . . . ?
C2 C3 C94 115.1(14) . . . ?
C2 C3 C98 93.4(10) . . . ?
C4 C3 C8 125.9(9) . . . ?
C4 C3 C91 101.0(10) . . . ?
C4 C3 C93 133(3) . . . ?
C4 C3 C94 7.1(12) . . . ?
C4 C3 C98 158.1(11) . . . ?
C8 C3 C91 132.5(10) . . . ?
C8 C3 C93 101(3) . . . ?
C8 C3 C94 119.1(14) . . . ?
C8 C3 C98 32.3(8) . . . ?
C91 C3 C93 32(3) . . . ?
C91 C3 C94 108.0(15) . . . ?
C91 C3 C98 100.4(11) . . . ?
C93 C3 C94 140(3) . . . ?
C93 C3 C98 69(3) . . . ?
C94 C3 C98 151.4(16) . . . ?
C3 C4 C5 107.5(10) . . . ?
C3 C4 C9 125.6(10) . . . ?
C3 C4 C93 10.1(7) . . . ?
C3 C4 C94 21(3) . . . ?
C3 C4 C95 112.5(19) . . . ?
C3 C4 C102 94.9(11) . . . ?
C5 C4 C9 126.7(11) . . . ?
C5 C4 C93 97.5(10) . . . ?
C5 C4 C94 128(4) . . . ?
C5 C4 C95 5.0(17) . . . ?
C5 C4 C102 157.5(14) . . . ?
C9 C4 C93 135.6(10) . . . ?
C9 C4 C94 106(4) . . . ?
C9 C4 C95 122(2) . . . ?
C9 C4 C102 31.3(10) . . . ?
C93 C4 C94 31(3) . . . ?
C93 C4 C95 102.4(19) . . . ?
C93 C4 C102 105.0(12) . . . ?
C94 C4 C95 133(4) . . . ?
C94 C4 C102 75(4) . . . ?
C95 C4 C102 153(2) . . . ?
Ta1 C5 C1 74.8(8) . . . y
Ta1 C5 C4 76.6(8) . . . y
Ta1 C5 C10 120.6(9) . . . y
Ta1 C5 C70 116.0(11) . . . y
Ta1 C5 C94 71.5(10) . . . y
Ta1 C5 C95 87(7) . . . y
C1 C5 C4 112.4(13) . . . ?
C1 C5 C10 121.8(10) . . . ?
C1 C5 C70 149.8(13) . . . ?
C1 C5 C94 102.2(13) . . . ?
C1 C5 C95 131(7) . . . ?
C4 C5 C10 125.6(10) . . . ?
C4 C5 C70 97.7(11) . . . ?
C4 C5 C94 10.3(10) . . . ?
C4 C5 C95 19(7) . . . ?
C10 C5 C70 28.0(9) . . . ?
C10 C5 C94 135.9(11) . . . ?
C10 C5 C95 107(7) . . . ?
C70 C5 C94 107.9(13) . . . ?
C70 C5 C95 79(7) . . . ?
C94 C5 C95 29(7) . . . ?
C1 C6 C96 78.9(16) . . . ?
C2 C7 C91 15.0(8) . . . ?
C2 C7 C97 88(2) . . . ?
C91 C7 C97 73(2) . . . ?
C3 C8 C93 14.3(8) . . . ?
C3 C8 C98 79.9(17) . . . ?
C93 C8 C98 65.6(17) . . . ?
C4 C9 C94 12.8(10) . . . ?
C4 C9 C102 78.6(15) . . . ?
C94 C9 C102 65.9(16) . . . ?
C5 C10 C70 78(2) . . . ?
C5 C10 C95 10.5(9) . . . ?
C70 C10 C95 68(2) . . . ?
C12 C11 C15 108.0(7) . . . ?
C12 C11 C16 126.4(7) . . . ?
C12 C11 C71 131(2) . . . ?
C12 C11 C72 19.7(11) . . . ?
C12 C11 C76 170.0(10) . . . ?
C15 C11 C16 125.6(8) . . . ?
C15 C11 C71 23(2) . . . ?
C15 C11 C72 125.5(13) . . . ?
C15 C11 C76 82.0(9) . . . ?
C16 C11 C71 103(2) . . . ?
C16 C11 C72 108.4(12) . . . ?
C16 C11 C76 43.7(9) . . . ?
C71 C11 C72 146(3) . . . ?
C71 C11 C76 59(2) . . . ?
C72 C11 C76 150.8(15) . . . ?
C11 C12 C13 107.6(7) . . . ?
C11 C12 C17 125.6(7) . . . ?
C11 C12 C72 34.0(18) . . . ?
C11 C12 C73 125.0(13) . . . ?
C13 C12 C17 126.6(7) . . . ?
C13 C12 C72 137(2) . . . ?
C13 C12 C73 18.3(12) . . . ?
C17 C12 C72 94.8(19) . . . ?
C17 C12 C73 109.3(13) . . . ?
C72 C12 C73 150(2) . . . ?
Ta2 C13 C12 74.9(4) . . . y
Ta2 C13 C14 74.1(5) . . . y
Ta2 C13 C18 120.4(6) . . . y
Ta2 C13 C73 78.8(17) . . . y
Ta2 C13 C74 79.9(15) . . . y
Ta2 C13 C78 106.7(8) . . . y
C12 C13 C14 108.6(7) . . . ?
C12 C13 C18 124.9(7) . . . ?
C12 C13 C73 24.5(16) . . . ?
C12 C13 C74 120.2(16) . . . ?
C12 C13 C78 83.1(9) . . . ?
C14 C13 C18 126.4(7) . . . ?
C14 C13 C73 131.8(18) . . . ?
C14 C13 C74 11.8(14) . . . ?
C14 C13 C78 167.9(10) . . . ?
C18 C13 C73 101.7(17) . . . ?
C18 C13 C74 114.7(16) . . . ?
C18 C13 C78 42.4(9) . . . ?
C73 C13 C74 144(2) . . . ?
C73 C13 C78 59.3(18) . . . ?
C74 C13 C78 156.6(18) . . . ?
Ta2 C14 C13 73.0(5) . . . y
Ta2 C14 C15 74.3(5) . . . y
Ta2 C14 C19 119.9(6) . . . y
Ta2 C14 C74 82(2) . . . y
Ta2 C14 C75 80.2(16) . . . y
Ta2 C14 C79 112.5(9) . . . y
C13 C14 C15 107.4(7) . . . ?
C13 C14 C19 125.8(7) . . . ?
C13 C14 C74 17.2(19) . . . ?
C13 C14 C75 116.5(14) . . . ?
C13 C14 C79 76.3(9) . . . ?
C15 C14 C19 126.8(8) . . . ?
C15 C14 C74 125(2) . . . ?
C15 C14 C75 9.4(13) . . . ?
C15 C14 C79 173.1(11) . . . ?
C19 C14 C74 109(2) . . . ?
C19 C14 C75 117.6(14) . . . ?
C19 C14 C79 49.6(9) . . . ?
C74 C14 C75 134(3) . . . ?
C74 C14 C79 59(2) . . . ?
C75 C14 C79 164.9(18) . . . ?
O15 O14 C67 75.9(13) . . . y
O15 O14 C99 86.1(16) . . . y
O15 O14 C100 145.3(14) . . . y
C67 O14 C99 16(2) . . . y
C67 O14 C100 69.4(8) . . . y
C99 O14 C100 59.7(12) . . . y
C14 C15 C71 120.0(13) . . . ?
C14 C15 C75 16(2) . . . ?
C14 C15 C81 80.8(10) . . . ?
C20 C15 C71 114.7(13) . . . ?
C20 C15 C75 110(2) . . . ?
C20 C15 C81 44.6(9) . . . ?
C71 C15 C75 135(3) . . . ?
C71 C15 C81 158.6(16) . . . ?
C75 C15 C81 65(2) . . . ?
C14 C15 C20 125.3(7) . . . ?
O14 O15 C67 69.6(11) . . . y
C11 C15 C14 108.5(8) . . . ?
C11 C15 C20 126.0(8) . . . ?
C11 C15 C71 11.8(11) . . . ?
C11 C15 C75 124(2) . . . ?
C11 C15 C81 167.6(12) . . . ?
C67 O15 C99 17.3(15) . . . y
O14 O15 C99 56.7(14) . . . y
C11 C16 C76 76.6(13) . . . ?
C11 C16 C71 17.0(6) . . . ?
C71 C16 C76 59.7(13) . . . ?
C12 C17 C77 80.6(10) . . . ?
C72 C17 C77 59.5(11) . . . ?
C12 C17 C72 21.1(7) . . . ?
C13 C18 C78 79.9(12) . . . ?
C73 C18 C78 58.7(13) . . . ?
C13 C18 C73 21.3(6) . . . ?
C74 C19 C79 55.3(12) . . . ?
C14 C19 C79 74.0(11) . . . ?
C14 C19 C74 18.8(8) . . . ?
C15 C20 C81 73.7(12) . . . ?
Ta3 C21 C22 72.7(5) . . . y
Ta3 C21 C82 84(2) . . . y
Ta3 C21 C25 74.3(6) . . . y
Ta3 C21 C26 119.5(6) . . . y
C25 C21 C83 110.3(13) . . . ?
C25 C21 C87 91.8(11) . . . ?
C26 C21 C82 101(2) . . . ?
C26 C21 C83 123.2(13) . . . ?
C26 C21 C87 34.3(9) . . . ?
C82 C21 C83 135(3) . . . ?
C82 C21 C87 67(2) . . . ?
C83 C21 C87 157.3(16) . . . ?
Ta3 C21 C87 112.7(10) . . . y
C22 C21 C25 108.0(8) . . . ?
C22 C21 C26 126.0(8) . . . ?
C22 C21 C82 133(3) . . . ?
C22 C21 C83 6.8(12) . . . ?
C22 C21 C87 160.1(11) . . . ?
C25 C21 C26 126.1(8) . . . ?
C25 C21 C82 25(2) . . . ?
Ta3 C21 C83 79.4(12) . . . y
C23 C22 C27 125.1(9) . . . ?
C23 C22 C83 113(3) . . . ?
C21 C22 C88 91.2(11) . . . ?
C27 C22 C83 118(3) . . . ?
C27 C22 C88 34.6(11) . . . ?
C23 C22 C88 155.8(12) . . . ?
Ta3 C22 C21 74.2(5) . . . y
Ta3 C22 C23 77.9(6) . . . y
Ta3 C22 C27 119.9(6) . . . y
Ta3 C22 C83 90(3) . . . y
Ta3 C22 C88 121.3(10) . . . y
C21 C22 C23 109.3(8) . . . ?
C21 C22 C27 125.3(8) . . . ?
C21 C22 C83 16(3) . . . ?
C83 C22 C88 83(3) . . . ?
C28 C23 C89 26.6(10) . . . ?
C83 C23 C89 118.8(13) . . . ?
C24 C23 C89 139.9(13) . . . ?
C24 C23 C83 100.7(11) . . . ?
C28 C23 C83 145.2(10) . . . ?
C22 C23 C24 114.7(10) . . . ?
C22 C23 C28 131.0(8) . . . ?
C22 C23 C83 15.3(8) . . . ?
C22 C23 C89 105.3(12) . . . ?
C24 C23 C28 114.1(9) . . . ?
Ta3 C24 C29 124.3(8) . . . y
Ta3 C24 C86 73.9(12) . . . y
Ta3 C24 C90 122.6(12) . . . y
C23 C24 C25 102.0(9) . . . ?
C23 C24 C29 138.7(11) . . . ?
C23 C24 C86 116.4(15) . . . ?
C23 C24 C90 112.8(13) . . . ?
C25 C24 C29 118.2(10) . . . ?
Ta3 C24 C25 72.1(6) . . . y
Ta3 C24 C23 75.0(6) . . . y
C25 C24 C90 144.5(14) . . . ?
C29 C24 C86 104.5(14) . . . ?
C29 C24 C90 26.4(10) . . . ?
C86 C24 C90 130.8(17) . . . ?
C25 C24 C86 15.0(11) . . . ?
C21 C25 C82 13.0(12) . . . ?
C21 C25 C86 148(4) . . . ?
Ta3 C25 C86 81(3) . . . y
Ta3 C25 C92 110.5(9) . . . y
C21 C25 C24 105.5(8) . . . ?
C21 C25 C30 126.0(8) . . . ?
Ta3 C25 C21 72.9(5) . . . y
Ta3 C25 C24 72.2(6) . . . y
Ta3 C25 C30 123.6(6) . . . y
Ta3 C25 C82 77.5(13) . . . y
C82 C25 C92 144.7(16) . . . ?
C86 C25 C92 51(3) . . . ?
C24 C25 C82 118.5(15) . . . ?
C24 C25 C86 48(3) . . . ?
C24 C25 C92 96.3(11) . . . ?
C30 C25 C82 113.1(14) . . . ?
C30 C25 C86 84(3) . . . ?
C21 C25 C92 157.7(11) . . . ?
C24 C25 C30 128.3(8) . . . ?
C82 C25 C86 158(4) . . . ?
C30 C25 C92 33.2(9) . . . ?
C21 C26 C87 80.1(17) . . . ?
C21 C26 C82 17.3(7) . . . ?
C82 C26 C87 62.9(17) . . . ?
C22 C27 C88 72.0(17) . . . ?
C22 C27 C83 12.5(7) . . . ?
C83 C27 C88 59.5(17) . . . ?
C23 C28 C89 72(2) . . . ?
C24 C29 C90 82(2) . . . ?
C25 C30 C86 17.1(10) . . . ?
C86 C30 C92 70.1(18) . . . ?
C25 C30 C92 87.2(17) . . . ?
C32 C31 C36 114.5(5) . . . ?
C36 C31 B1 122.0(5) . . . y
C32 C31 B1 123.4(5) . . . y
C31 C32 C33 123.3(6) . . . ?
C32 C33 C34 119.3(6) . . . ?
O11 C34 C33 121.3(7) . . . y
O11 C34 C35 117.4(6) . . . y
C33 C34 C35 121.0(6) . . . ?
C34 C35 C36 119.1(6) . . . ?
C31 C36 C35 122.9(6) . . . ?
O11 C37 C42 116.1(6) . . . y
O11 C37 C38 122.5(7) . . . y
C38 C37 C42 121.3(7) . . . ?
C37 C38 C39 118.8(8) . . . ?
C38 C39 C40 121.0(8) . . . ?
C39 C40 C41 121.0(9) . . . ?
C40 C41 C42 118.8(9) . . . ?
C37 C42 C41 119.0(8) . . . ?
C48 C43 B2 122.1(4) . . . y
C44 C43 C48 114.4(4) . . . ?
C44 C43 B2 123.6(4) . . . y
C43 C44 C45 122.7(4) . . . ?
C44 C45 C46 120.2(5) . . . ?
C45 C46 C47 119.2(5) . . . ?
O12 C46 C45 115.2(5) . . . y
O12 C46 C47 125.6(4) . . . y
C46 C47 C48 119.9(4) . . . ?
C43 C48 C47 123.7(4) . . . ?
O12 C49 C50 116.5(5) . . . y
O12 C49 C54 123.0(5) . . . y
C50 C49 C54 120.3(5) . . . ?
C49 C50 C51 121.2(6) . . . ?
C50 C51 C52 119.7(7) . . . ?
C51 C52 C53 118.8(6) . . . ?
C52 C53 C54 121.2(6) . . . ?
C49 C54 C53 118.9(6) . . . ?
C56 C55 B3 123.3(5) . . . y
C56 C55 C60 115.6(4) . . . ?
C60 C55 B3 121.1(4) . . . y
C55 C56 C57 122.6(5) . . . ?
C56 C57 C58 119.2(6) . . . ?
O13 C58 C57 123.7(6) . . . y
O13 C58 C59 115.3(5) . . . y
C57 C58 C59 120.8(6) . . . ?
C58 C59 C60 119.2(5) . . . ?
C55 C60 C59 122.6(4) . . . ?
O13 C61 C62 123.2(6) . . . y
O13 C61 C66 116.1(5) . . . y
C62 C61 C66 120.6(6) . . . ?
C61 C62 C63 119.6(7) . . . ?
C62 C63 C64 120.0(7) . . . ?
C63 C64 C65 121.6(7) . . . ?
C64 C65 C66 118.5(7) . . . ?
C61 C66 C65 119.7(6) . . . ?
C10 C70 C95 85(2) . . . ?
C5 C70 C10 74(2) . . . ?
C5 C70 C95 11.6(9) . . . ?
C11 C71 C75 129(3) . . . ?
C11 C71 C76 104(2) . . . ?
C15 C71 C16 153.5(17) . . . ?
C15 C71 C72 125.1(18) . . . ?
C15 C71 C75 15.7(11) . . . ?
C15 C71 C76 110.2(17) . . . ?
Ta2 C71 C11 90(2) . . . y
Ta2 C71 C15 80.2(12) . . . y
Ta2 C71 C16 115.6(9) . . . y
Ta2 C71 C72 71.9(10) . . . y
Ta2 C71 C75 74.3(13) . . . y
Ta2 C71 C76 121.5(13) . . . y
C11 C71 C15 145(3) . . . ?
C11 C71 C16 60.1(19) . . . ?
C11 C71 C72 22.8(18) . . . ?
C75 C71 C76 125.7(17) . . . ?
C16 C71 C76 43.8(10) . . . ?
C16 C71 C72 81.2(11) . . . ?
C16 C71 C75 167.8(17) . . . ?
C72 C71 C75 109.6(16) . . . ?
C72 C71 C76 124.7(15) . . . ?
Ta2 C72 C73 72.9(10) . . . y
Ta2 C72 C71 74.7(10) . . . y
C12 C72 C17 64.1(17) . . . ?
Ta2 C72 C77 119.0(13) . . . y
C11 C72 C12 126(3) . . . ?
C11 C72 C17 158.0(17) . . . ?
C11 C72 C71 11.4(9) . . . ?
C11 C72 C73 115.8(17) . . . ?
C11 C72 C77 116.2(18) . . . ?
C71 C72 C73 105.8(15) . . . ?
C71 C72 C77 126.6(17) . . . ?
C73 C72 C77 127.6(17) . . . ?
C12 C72 C73 17.7(14) . . . ?
C12 C72 C77 114(2) . . . ?
C17 C72 C71 167.9(15) . . . ?
C17 C72 C73 78.9(11) . . . ?
C17 C72 C77 49.6(12) . . . ?
Ta2 C72 C11 83.7(12) . . . y
C12 C72 C71 118(2) . . . ?
Ta2 C72 C17 117.4(9) . . . y
Ta2 C72 C12 89.1(19) . . . y
Ta2 C73 C13 86.1(17) . . . y
Ta2 C73 C18 111.7(8) . . . y
Ta2 C73 C74 74.6(11) . . . y
Ta2 C73 C78 117.6(13) . . . y
Ta2 C73 C72 73.8(10) . . . y
Ta2 C73 C12 84.8(13) . . . y
C18 C73 C72 172.6(14) . . . ?
C18 C73 C74 77.9(12) . . . ?
C18 C73 C78 42.2(11) . . . ?
C72 C73 C74 108.8(16) . . . ?
C72 C73 C78 131.2(16) . . . ?
C74 C73 C78 119.9(17) . . . ?
C13 C73 C72 130(2) . . . ?
C12 C73 C13 137(3) . . . ?
C12 C73 C18 160.7(17) . . . ?
C12 C73 C72 12.1(10) . . . ?
C12 C73 C74 117.5(19) . . . ?
C12 C73 C78 122.0(18) . . . ?
C13 C73 C18 57.1(15) . . . ?
C13 C73 C74 20.9(14) . . . ?
C13 C73 C78 99(2) . . . ?
Ta2 C74 C13 80.1(15) . . . y
C13 C74 C79 108(2) . . . ?
C14 C74 C19 52.7(17) . . . ?
C14 C74 C73 135(3) . . . ?
C14 C74 C75 28.3(17) . . . ?
C14 C74 C79 101(2) . . . ?
C19 C74 C73 171.2(18) . . . ?
Ta2 C74 C14 85(2) . . . y
Ta2 C74 C19 108.9(10) . . . y
Ta2 C74 C73 71.5(11) . . . y
Ta2 C74 C75 74.9(13) . . . y
Ta2 C74 C79 122.9(16) . . . y
C13 C74 C14 151(3) . . . ?
C13 C74 C19 156(2) . . . ?
C13 C74 C73 15.6(10) . . . ?
C13 C74 C75 123(2) . . . ?
C73 C74 C75 107.5(16) . . . ?
C19 C74 C75 80.8(12) . . . ?
C19 C74 C79 48.2(11) . . . ?
C73 C74 C79 123.8(19) . . . ?
C75 C74 C79 128.5(18) . . . ?
Ta2 C75 C81 123.8(15) . . . y
C15 C75 C74 137(3) . . . ?
C15 C75 C81 96(3) . . . ?
C14 C75 C15 155(4) . . . ?
C14 C75 C71 126(2) . . . ?
C14 C75 C74 18.2(11) . . . ?
C14 C75 C81 109.2(18) . . . ?
C15 C75 C71 28.9(18) . . . ?
Ta2 C75 C14 79.1(17) . . . y
Ta2 C75 C15 85(3) . . . y
Ta2 C75 C71 73.1(12) . . . y
Ta2 C75 C74 73.0(14) . . . y
C71 C75 C81 125(2) . . . ?
C74 C75 C81 127.0(18) . . . ?
C71 C75 C74 108.3(17) . . . ?
C11 C76 C16 59.7(11) . . . ?
C16 C76 C71 76.6(15) . . . ?
C11 C76 C71 16.9(7) . . . ?
C17 C77 C72 71.0(13) . . . ?
C18 C78 C73 79.1(15) . . . ?
C13 C78 C73 21.5(7) . . . ?
C13 C78 C18 57.7(11) . . . ?
C14 C79 C74 20.2(9) . . . ?
C14 C79 C19 56.4(10) . . . ?
C19 C79 C74 76.5(15) . . . ?
C15 C81 C75 19.0(9) . . . ?
C15 C81 C20 61.7(10) . . . ?
C20 C81 C75 80.7(15) . . . ?
C21 C82 C86 138(3) . . . ?
C21 C82 C87 95(3) . . . ?
C25 C82 C26 156.2(18) . . . ?
C25 C82 C83 112.2(19) . . . ?
C25 C82 C86 6.9(13) . . . ?
C25 C82 C87 122.9(19) . . . ?
C21 C82 C83 30.0(19) . . . ?
C26 C82 C86 160.9(17) . . . ?
C26 C82 C87 33.4(10) . . . ?
C83 C82 C86 107.9(18) . . . ?
C83 C82 C87 124.6(17) . . . ?
C86 C82 C87 127.6(19) . . . ?
Ta3 C82 C87 118.3(13) . . . y
C21 C82 C25 142(3) . . . ?
C21 C82 C26 61(2) . . . ?
Ta3 C82 C21 85(2) . . . y
Ta3 C82 C25 80.2(14) . . . y
Ta3 C82 C26 112.1(10) . . . y
Ta3 C82 C83 74.4(11) . . . y
Ta3 C82 C86 73.6(13) . . . y
C26 C82 C83 91.2(13) . . . ?
C21 C83 C27 138.9(17) . . . ?
Ta3 C83 C27 108.1(9) . . . y
Ta3 C83 C82 72.6(11) . . . y
Ta3 C83 C88 118.6(14) . . . y
C21 C83 C22 157(4) . . . ?
C21 C83 C23 121.1(16) . . . ?
Ta3 C83 C21 77.4(11) . . . y
Ta3 C83 C22 80(3) . . . y
Ta3 C83 C23 73.6(8) . . . y
C27 C83 C82 153.6(16) . . . ?
C27 C83 C88 30.7(11) . . . ?
C82 C83 C88 124.8(18) . . . ?
C23 C83 C88 128.9(16) . . . ?
C21 C83 C88 110.0(18) . . . ?
C22 C83 C23 52(2) . . . ?
C22 C83 C27 50(2) . . . ?
C22 C83 C82 149(3) . . . ?
C22 C83 C88 80(3) . . . ?
C23 C83 C27 99.0(11) . . . ?
C21 C83 C82 14.9(10) . . . ?
C23 C83 C82 106.3(14) . . . ?
Ta3 C86 C30 124.3(13) . . . y
Ta3 C86 C82 73.9(13) . . . y
Ta3 C86 C25 88(3) . . . y
C24 C86 C25 117(4) . . . ?
C24 C86 C30 156(2) . . . ?
Ta3 C86 C92 122.5(17) . . . y
Ta3 C86 C24 76.4(13) . . . y
C24 C86 C92 123(2) . . . ?
C25 C86 C30 79(3) . . . ?
C25 C86 C82 15(3) . . . ?
C25 C86 C92 116(4) . . . ?
C30 C86 C82 91.1(17) . . . ?
C30 C86 C92 36.8(12) . . . ?
C24 C86 C82 108.7(19) . . . ?
C82 C86 C92 127(2) . . . ?
C26 C87 C82 83.7(19) . . . ?
C21 C87 C82 18.1(8) . . . ?
C21 C87 C26 65.6(15) . . . ?
C22 C88 C27 73.4(17) . . . ?
C22 C88 C83 16.4(8) . . . ?
C27 C88 C83 90(2) . . . ?
C23 C89 C28 81(2) . . . ?
C24 C90 C29 71(2) . . . ?
C3 C91 C7 103.9(12) . . . ?
C3 C91 C93 8.8(9) . . . ?
C3 C91 C97 133.9(16) . . . ?
C7 C91 C93 95.1(14) . . . ?
C7 C91 C97 30.0(10) . . . ?
C93 C91 C97 125.1(18) . . . ?
C2 C91 C97 108(4) . . . ?
C1 C91 C2 126(4) . . . ?
C1 C91 C3 100.1(13) . . . ?
C1 C91 C7 155.8(15) . . . ?
C1 C91 C93 108.9(16) . . . ?
C1 C91 C97 125.8(16) . . . ?
C2 C91 C3 26(3) . . . ?
C2 C91 C7 78(3) . . . ?
C2 C91 C93 18(3) . . . ?
C25 C92 C86 13.4(11) . . . ?
C30 C92 C86 73.0(19) . . . ?
C25 C92 C30 59.6(14) . . . ?
C2 C93 C4 108.8(16) . . . ?
C2 C93 C91 6.5(10) . . . ?
C2 C93 C94 116.5(19) . . . ?
C2 C93 C8 149.2(18) . . . ?
Ta1 C93 C98 123.2(14) . . . y
C2 C93 C3 146(4) . . . ?
Ta1 C93 C2 76.3(12) . . . y
Ta1 C93 C3 88(3) . . . y
Ta1 C93 C4 71.1(8) . . . y
Ta1 C93 C8 119.5(9) . . . y
Ta1 C93 C91 74.3(11) . . . y
Ta1 C93 C94 73.3(13) . . . y
C4 C93 C98 133.4(14) . . . ?
C8 C93 C91 155.4(16) . . . ?
C8 C93 C94 94.0(13) . . . ?
C8 C93 C98 31.8(9) . . . ?
C91 C93 C94 110.1(18) . . . ?
C91 C93 C98 124.0(17) . . . ?
C94 C93 C98 125.8(16) . . . ?
C4 C93 C8 101.6(10) . . . ?
C2 C93 C98 117.6(18) . . . ?
C3 C93 C4 37(3) . . . ?
C3 C93 C8 65(3) . . . ?
C3 C93 C91 139(4) . . . ?
C3 C93 C94 29(3) . . . ?
C3 C93 C98 97(3) . . . ?
C4 C93 C91 102.3(15) . . . ?
C4 C93 C94 7.8(10) . . . ?
Ta1 C94 C3 79.1(15) . . . y
C3 C94 C93 10.9(9) . . . ?
C3 C94 C95 117(2) . . . ?
C3 C94 C102 116(2) . . . ?
C4 C94 C5 42(3) . . . ?
C4 C94 C9 61(3) . . . ?
C4 C94 C93 142(4) . . . ?
Ta1 C94 C4 92(4) . . . y
Ta1 C94 C5 69.2(10) . . . y
Ta1 C94 C9 121.0(12) . . . y
Ta1 C94 C93 74.0(13) . . . y
Ta1 C94 C95 72.3(17) . . . y
Ta1 C94 C102 121.0(15) . . . y
C3 C94 C4 152(4) . . . ?
C3 C94 C5 110.8(16) . . . ?
C3 C94 C9 145(2) . . . ?
C93 C94 C95 106.0(19) . . . ?
C93 C94 C102 127(2) . . . ?
C95 C94 C102 127(2) . . . ?
C5 C94 C93 100.0(14) . . . ?
C5 C94 C95 6.0(13) . . . ?
C5 C94 C102 133(2) . . . ?
C9 C94 C93 155.5(19) . . . ?
C4 C94 C95 36(3) . . . ?
C4 C94 C102 91(4) . . . ?
C5 C94 C9 103.5(15) . . . ?
C9 C94 C95 98(2) . . . ?
C9 C94 C102 30.0(10) . . . ?
Ta1 C95 C1 72.0(14) . . . y
Ta1 C95 C10 115.1(13) . . . y
Ta1 C95 C4 81(2) . . . y
Ta1 C95 C5 86(7) . . . y
C4 C95 C70 114(2) . . . ?
C4 C95 C94 11.3(12) . . . ?
C5 C95 C10 63(7) . . . ?
C5 C95 C70 89(7) . . . ?
C5 C95 C94 145(8) . . . ?
C10 C95 C70 26.9(10) . . . ?
Ta1 C95 C70 117.1(16) . . . y
Ta1 C95 C94 74.7(18) . . . y
C1 C95 C4 116(3) . . . ?
C1 C95 C5 40(6) . . . ?
C1 C95 C10 102.7(14) . . . ?
C1 C95 C70 130(2) . . . ?
C1 C95 C94 105(2) . . . ?
C4 C95 C5 156(8) . . . ?
C4 C95 C10 141(2) . . . ?
C70 C95 C94 126(2) . . . ?
C10 C95 C94 152(2) . . . ?
C1 C96 C6 72.5(17) . . . ?
C7 C97 C91 77.1(19) . . . ?
C2 C97 C7 64.1(16) . . . ?
C2 C97 C91 13.1(8) . . . ?
C3 C98 C93 14.8(7) . . . ?
C8 C98 C93 82.6(19) . . . ?
C3 C98 C8 67.8(16) . . . ?
C9 C102 C94 84.1(18) . . . ?
C4 C102 C9 70.1(15) . . . ?
C4 C102 C94 14.0(11) . . . ?
O1 B1 C31 119.2(5) . . . y
O2 B1 C31 118.4(5) . . . y
O1 B1 O2 122.4(5) . . . y
O4 B2 C43 117.7(5) . . . y
O3 B2 O4 121.9(5) . . . y
O3 B2 C43 120.4(5) . . . y
O5 B3 C55 119.5(5) . . . y
O6 B3 C55 118.5(5) . . . y
O5 B3 O6 122.0(5) . . . y
H2 C6 H3 110.00 . . . ?
C1 C6 H3 114.00 . . . ?
C96 C6 H1 161.00 . . . ?
C1 C6 H2 104.00 . . . ?
H1 C6 H2 106.00 . . . ?
H1 C6 H3 107.00 . . . ?
C1 C6 H1 115.00 . . . ?
C96 C6 H2 55.00 . . . ?
C96 C6 H3 77.00 . . . ?
C2 C7 H6 109.00 . . . ?
C2 C7 H4 109.00 . . . ?
C2 C7 H5 109.00 . . . ?
C97 C7 H6 126.00 . . . ?
C97 C7 H115 77.00 . . . ?
C97 C7 H117 54.00 . . . ?
H4 C7 H5 109.00 . . . ?
H4 C7 H6 109.00 . . . ?
H4 C7 H115 39.00 . . . ?
H4 C7 H117 141.00 . . . ?
H5 C7 H6 110.00 . . . ?
H5 C7 H115 71.00 . . . ?
H5 C7 H117 41.00 . . . ?
H6 C7 H115 121.00 . . . ?
H6 C7 H117 73.00 . . . ?
H115 C7 H117 105.00 . . . ?
C91 C7 H117 96.00 . . . ?
C97 C7 H4 111.00 . . . ?
C97 C7 H5 23.00 . . . ?
C2 C7 H117 106.00 . . . ?
C91 C7 H4 115.00 . . . ?
C91 C7 H5 95.00 . . . ?
C91 C7 H6 118.00 . . . ?
C91 C7 H115 121.00 . . . ?
C2 C7 H115 127.00 . . . ?
C93 C8 H118 95.00 . . . ?
C3 C8 H118 105.00 . . . ?
C3 C8 H119 111.00 . . . ?
C93 C8 H7 112.00 . . . ?
C93 C8 H8 120.00 . . . ?
C93 C8 H9 96.00 . . . ?
C3 C8 H7 110.00 . . . ?
C3 C8 H8 109.00 . . . ?
C3 C8 H9 109.00 . . . ?
H7 C8 H119 137.00 . . . ?
H8 C8 H9 109.00 . . . ?
H8 C8 H118 145.00 . . . ?
H8 C8 H119 70.00 . . . ?
H9 C8 H118 67.00 . . . ?
H9 C8 H119 42.00 . . . ?
H118 C8 H119 106.00 . . . ?
H7 C8 H8 109.00 . . . ?
C93 C8 H119 104.00 . . . ?
C98 C8 H7 106.00 . . . ?
C98 C8 H8 137.00 . . . ?
C98 C8 H9 34.00 . . . ?
C98 C8 H118 59.00 . . . ?
C98 C8 H119 67.00 . . . ?
H7 C8 H9 109.00 . . . ?
H7 C8 H118 48.00 . . . ?
C4 C9 H10 109.00 . . . ?
C102 C9 H10 170.00 . . . ?
C102 C9 H11 73.00 . . . ?
C102 C9 H12 61.00 . . . ?
C102 C9 H128 91.00 . . . ?
C102 C9 H129 44.00 . . . ?
H10 C9 H11 109.00 . . . ?
C4 C9 H11 109.00 . . . ?
C4 C9 H12 109.00 . . . ?
C4 C9 H128 142.00 . . . ?
C4 C9 H129 93.00 . . . ?
C94 C9 H10 122.00 . . . ?
C94 C9 H11 105.00 . . . ?
C94 C9 H12 100.00 . . . ?
C94 C9 H128 137.00 . . . ?
C94 C9 H129 85.00 . . . ?
H128 C9 H129 104.00 . . . ?
H10 C9 H128 78.00 . . . ?
H10 C9 H129 139.00 . . . ?
H11 C9 H12 110.00 . . . ?
H11 C9 H128 102.00 . . . ?
H11 C9 H129 30.00 . . . ?
H12 C9 H128 38.00 . . . ?
H10 C9 H12 109.00 . . . ?
H12 C9 H129 93.00 . . . ?
C5 C10 H15 109.00 . . . ?
C5 C10 H79 113.00 . . . ?
C5 C10 H14 110.00 . . . ?
C70 C10 H13 88.00 . . . ?
C70 C10 H14 156.00 . . . ?
C5 C10 H81 105.00 . . . ?
C5 C10 H13 110.00 . . . ?
H13 C10 H15 109.00 . . . ?
H13 C10 H79 131.00 . . . ?
H13 C10 H81 24.00 . . . ?
H14 C10 H15 109.00 . . . ?
H14 C10 H79 77.00 . . . ?
H14 C10 H81 131.00 . . . ?
C70 C10 H15 47.00 . . . ?
C70 C10 H79 79.00 . . . ?
C70 C10 H81 64.00 . . . ?
C95 C10 H13 107.00 . . . ?
C95 C10 H14 120.00 . . . ?
C95 C10 H15 102.00 . . . ?
C95 C10 H79 111.00 . . . ?
C95 C10 H81 98.00 . . . ?
H13 C10 H14 110.00 . . . ?
H79 C10 H81 119.00 . . . ?
H15 C10 H79 34.00 . . . ?
H15 C10 H81 90.00 . . . ?
C76 C16 H16 158.00 . . . ?
C76 C16 H17 51.00 . . . ?
C76 C16 H18 87.00 . . . ?
H16 C16 H17 108.00 . . . ?
C11 C16 H16 109.00 . . . ?
C11 C16 H17 110.00 . . . ?
C11 C16 H18 109.00 . . . ?
C71 C16 H16 125.00 . . . ?
H16 C16 H18 109.00 . . . ?
H17 C16 H18 111.00 . . . ?
C71 C16 H18 107.00 . . . ?
C71 C16 H17 96.00 . . . ?
C12 C17 H20 109.00 . . . ?
C12 C17 H19 109.00 . . . ?
C72 C17 H19 127.00 . . . ?
C12 C17 H21 110.00 . . . ?
C12 C17 H85 127.00 . . . ?
H19 C17 H85 110.00 . . . ?
H20 C17 H21 109.00 . . . ?
H20 C17 H85 23.00 . . . ?
H21 C17 H85 89.00 . . . ?
C77 C17 H21 95.00 . . . ?
C77 C17 H85 48.00 . . . ?
C72 C17 H20 91.00 . . . ?
C72 C17 H21 109.00 . . . ?
C72 C17 H85 107.00 . . . ?
C77 C17 H19 147.00 . . . ?
C77 C17 H20 40.00 . . . ?
H19 C17 H21 109.00 . . . ?
H19 C17 H20 109.00 . . . ?
C13 C18 H23 109.00 . . . ?
C13 C18 H22 110.00 . . . ?
C78 C18 H23 163.00 . . . ?
C78 C18 H24 54.00 . . . ?
C78 C18 H89 49.00 . . . ?
C78 C18 H90 47.00 . . . ?
H22 C18 H23 110.00 . . . ?
H22 C18 H24 109.00 . . . ?
H22 C18 H89 31.00 . . . ?
H22 C18 H90 111.00 . . . ?
H23 C18 H24 109.00 . . . ?
H23 C18 H89 136.00 . . . ?
H23 C18 H90 116.00 . . . ?
H24 C18 H89 84.00 . . . ?
H24 C18 H90 9.00 . . . ?
H89 C18 H90 83.00 . . . ?
C73 C18 H90 86.00 . . . ?
C78 C18 H22 79.00 . . . ?
C13 C18 H89 104.00 . . . ?
C13 C18 H90 101.00 . . . ?
C73 C18 H22 102.00 . . . ?
C73 C18 H23 130.00 . . . ?
C73 C18 H24 95.00 . . . ?
C73 C18 H89 88.00 . . . ?
C13 C18 H24 109.00 . . . ?
C14 C19 H27 110.00 . . . ?
C74 C19 H25 127.00 . . . ?
C74 C19 H26 94.00 . . . ?
C74 C19 H27 104.00 . . . ?
C79 C19 H25 168.00 . . . ?
C79 C19 H26 53.00 . . . ?
C14 C19 H25 109.00 . . . ?
C14 C19 H26 110.00 . . . ?
H25 C19 H27 110.00 . . . ?
C79 C19 H27 79.00 . . . ?
H25 C19 H26 116.00 . . . ?
H26 C19 H27 102.00 . . . ?
C81 C20 H29 51.00 . . . ?
H28 C20 H94 154.00 . . . ?
H29 C20 H30 113.00 . . . ?
H29 C20 H94 79.00 . . . ?
C81 C20 H30 90.00 . . . ?
C81 C20 H94 43.00 . . . ?
H28 C20 H29 108.00 . . . ?
H28 C20 H30 109.00 . . . ?
C15 C20 H28 109.00 . . . ?
C15 C20 H29 107.00 . . . ?
C15 C20 H30 109.00 . . . ?
C15 C20 H94 92.00 . . . ?
C81 C20 H28 157.00 . . . ?
H30 C20 H94 47.00 . . . ?
C82 C26 H98 97.00 . . . ?
C87 C26 H31 127.00 . . . ?
C82 C26 H97 95.00 . . . ?
C87 C26 H33 116.00 . . . ?
C87 C26 H97 59.00 . . . ?
C87 C26 H32 30.00 . . . ?
C21 C26 H31 109.00 . . . ?
C21 C26 H32 110.00 . . . ?
C21 C26 H33 109.00 . . . ?
C21 C26 H97 106.00 . . . ?
C21 C26 H98 107.00 . . . ?
C82 C26 H31 119.00 . . . ?
C82 C26 H32 92.00 . . . ?
C82 C26 H33 115.00 . . . ?
H33 C26 H98 142.00 . . . ?
H97 C26 H98 103.00 . . . ?
H31 C26 H33 109.00 . . . ?
H31 C26 H97 145.00 . . . ?
H31 C26 H98 67.00 . . . ?
H32 C26 H33 109.00 . . . ?
H32 C26 H97 56.00 . . . ?
C87 C26 H98 61.00 . . . ?
H31 C26 H32 110.00 . . . ?
H33 C26 H97 58.00 . . . ?
H32 C26 H98 47.00 . . . ?
C22 C27 H35 109.00 . . . ?
C22 C27 H34 109.00 . . . ?
C83 C27 H34 101.00 . . . ?
C22 C27 H36 109.00 . . . ?
C22 C27 H101 133.00 . . . ?
H34 C27 H101 97.00 . . . ?
H35 C27 H36 110.00 . . . ?
H35 C27 H101 96.00 . . . ?
H36 C27 H101 24.00 . . . ?
C88 C27 H36 77.00 . . . ?
C88 C27 H101 88.00 . . . ?
C83 C27 H35 122.00 . . . ?
C83 C27 H36 105.00 . . . ?
C83 C27 H101 129.00 . . . ?
C88 C27 H34 63.00 . . . ?
C88 C27 H35 172.00 . . . ?
H34 C27 H36 109.00 . . . ?
H34 C27 H35 110.00 . . . ?
C23 C28 H38 107.00 . . . ?
C23 C28 H37 114.00 . . . ?
H38 C28 H39 105.00 . . . ?
H38 C28 H103 29.00 . . . ?
H39 C28 H103 124.00 . . . ?
C23 C28 H103 117.00 . . . ?
C89 C28 H37 169.00 . . . ?
C89 C28 H38 60.00 . . . ?
C89 C28 H39 68.00 . . . ?
C89 C28 H103 88.00 . . . ?
H37 C28 H38 109.00 . . . ?
C23 C28 H39 103.00 . . . ?
H37 C28 H103 81.00 . . . ?
H37 C28 H39 117.00 . . . ?
C24 C29 H41 106.00 . . . ?
C24 C29 H42 108.00 . . . ?
C24 C29 H108 100.00 . . . ?
C90 C29 H40 151.00 . . . ?
C24 C29 H106 137.00 . . . ?
C24 C29 H40 115.00 . . . ?
H41 C29 H106 51.00 . . . ?
H41 C29 H108 81.00 . . . ?
H42 C29 H106 114.00 . . . ?
H42 C29 H108 33.00 . . . ?
H106 C29 H108 108.00 . . . ?
H40 C29 H106 60.00 . . . ?
C90 C29 H41 41.00 . . . ?
C90 C29 H42 85.00 . . . ?
C90 C29 H106 91.00 . . . ?
C90 C29 H108 52.00 . . . ?
H40 C29 H41 110.00 . . . ?
H40 C29 H42 110.00 . . . ?
H40 C29 H108 138.00 . . . ?
H41 C29 H42 109.00 . . . ?
C25 C30 H43 110.00 . . . ?
C92 C30 H43 140.00 . . . ?
C92 C30 H44 32.00 . . . ?
C92 C30 H45 98.00 . . . ?
C92 C30 H109 60.00 . . . ?
C92 C30 H111 54.00 . . . ?
H43 C30 H44 109.00 . . . ?
H43 C30 H45 109.00 . . . ?
H43 C30 H109 80.00 . . . ?
H43 C30 H111 139.00 . . . ?
H44 C30 H45 109.00 . . . ?
H44 C30 H109 30.00 . . . ?
H44 C30 H111 69.00 . . . ?
H45 C30 H109 127.00 . . . ?
H45 C30 H111 44.00 . . . ?
H109 C30 H111 94.00 . . . ?
C86 C30 H111 98.00 . . . ?
C25 C30 H45 109.00 . . . ?
C25 C30 H109 116.00 . . . ?
C25 C30 H111 109.00 . . . ?
C86 C30 H43 123.00 . . . ?
C86 C30 H44 94.00 . . . ?
C86 C30 H45 111.00 . . . ?
C25 C30 H44 110.00 . . . ?
C86 C30 H109 106.00 . . . ?
C31 C32 H46 118.00 . . . ?
C33 C32 H46 118.00 . . . ?
C34 C33 H47 120.00 . . . ?
C32 C33 H47 120.00 . . . ?
C34 C35 H48 120.00 . . . ?
C36 C35 H48 120.00 . . . ?
C31 C36 H49 119.00 . . . ?
C35 C36 H49 119.00 . . . ?
C39 C38 H50 121.00 . . . ?
C37 C38 H50 121.00 . . . ?
C38 C39 H51 120.00 . . . ?
C40 C39 H51 120.00 . . . ?
C41 C40 H52 119.00 . . . ?
C39 C40 H52 120.00 . . . ?
C42 C41 H53 121.00 . . . ?
C40 C41 H53 121.00 . . . ?
C37 C42 H54 120.00 . . . ?
C41 C42 H54 121.00 . . . ?
C45 C44 H55 119.00 . . . ?
C43 C44 H55 119.00 . . . ?
C44 C45 H56 120.00 . . . ?
C46 C45 H56 120.00 . . . ?
C48 C47 H57 120.00 . . . ?
C46 C47 H57 120.00 . . . ?
C47 C48 H58 118.00 . . . ?
C43 C48 H58 118.00 . . . ?
C49 C50 H59 119.00 . . . ?
C51 C50 H59 120.00 . . . ?
C52 C51 H60 120.00 . . . ?
C50 C51 H60 120.00 . . . ?
C51 C52 H61 121.00 . . . ?
C53 C52 H61 121.00 . . . ?
C52 C53 H62 119.00 . . . ?
C54 C53 H62 119.00 . . . ?
C53 C54 H63 121.00 . . . ?
C49 C54 H63 120.00 . . . ?
C55 C56 H64 119.00 . . . ?
C57 C56 H64 119.00 . . . ?
C56 C57 H65 120.00 . . . ?
C58 C57 H65 120.00 . . . ?
C58 C59 H66 120.00 . . . ?
C60 C59 H66 120.00 . . . ?
C55 C60 H67 119.00 . . . ?
C59 C60 H67 119.00 . . . ?
C61 C62 H68 120.00 . . . ?
C63 C62 H68 120.00 . . . ?
C64 C63 H69 120.00 . . . ?
C62 C63 H69 120.00 . . . ?
C63 C64 H70 119.00 . . . ?
C65 C64 H70 119.00 . . . ?
C66 C65 H71 121.00 . . . ?
C64 C65 H71 121.00 . . . ?
C61 C66 H72 120.00 . . . ?
C65 C66 H72 120.00 . . . ?
C5 C70 H13 96.00 . . . ?
C95 C70 H13 102.00 . . . ?
C95 C70 H15 131.00 . . . ?
C95 C70 H79 109.00 . . . ?
C95 C70 H80 110.00 . . . ?
C95 C70 H81 109.00 . . . ?
H13 C70 H15 110.00 . . . ?
C5 C70 H15 127.00 . . . ?
C5 C70 H79 101.00 . . . ?
C5 C70 H80 120.00 . . . ?
C5 C70 H81 107.00 . . . ?
C10 C70 H13 55.00 . . . ?
C10 C70 H15 85.00 . . . ?
C10 C70 H79 54.00 . . . ?
C10 C70 H80 162.00 . . . ?
C10 C70 H81 74.00 . . . ?
H80 C70 H81 109.00 . . . ?
H79 C70 H81 109.00 . . . ?
H79 C70 H80 109.00 . . . ?
H13 C70 H79 96.00 . . . ?
H13 C70 H80 128.00 . . . ?
H13 C70 H81 19.00 . . . ?
H15 C70 H79 34.00 . . . ?
H15 C70 H80 77.00 . . . ?
H15 C70 H81 113.00 . . . ?
C11 C76 H84 104.00 . . . ?
C16 C76 H17 53.00 . . . ?
C16 C76 H83 161.00 . . . ?
C16 C76 H84 84.00 . . . ?
C71 C76 H17 110.00 . . . ?
C71 C76 H83 110.00 . . . ?
C71 C76 H84 110.00 . . . ?
H17 C76 H83 109.00 . . . ?
C11 C76 H83 126.00 . . . ?
C11 C76 H17 98.00 . . . ?
H83 C76 H84 110.00 . . . ?
H17 C76 H84 109.00 . . . ?
H20 C77 H85 23.00 . . . ?
H20 C77 H86 90.00 . . . ?
H85 C77 H86 110.00 . . . ?
H85 C77 H87 109.00 . . . ?
H20 C77 H87 129.00 . . . ?
C72 C77 H87 109.00 . . . ?
C17 C77 H20 48.00 . . . ?
C17 C77 H85 39.00 . . . ?
C17 C77 H86 131.00 . . . ?
C17 C77 H87 116.00 . . . ?
C72 C77 H20 107.00 . . . ?
C72 C77 H85 109.00 . . . ?
C72 C77 H86 110.00 . . . ?
H86 C77 H87 110.00 . . . ?
C18 C78 H90 69.00 . . . ?
C73 C78 H22 96.00 . . . ?
C73 C78 H24 109.00 . . . ?
C73 C78 H88 109.00 . . . ?
C73 C78 H89 109.00 . . . ?
C73 C78 H90 109.00 . . . ?
C18 C78 H89 64.00 . . . ?
H22 C78 H88 131.00 . . . ?
H22 C78 H89 21.00 . . . ?
H22 C78 H90 100.00 . . . ?
H24 C78 H88 125.00 . . . ?
H24 C78 H89 94.00 . . . ?
H24 C78 H90 18.00 . . . ?
H88 C78 H89 110.00 . . . ?
H88 C78 H90 109.00 . . . ?
H89 C78 H90 110.00 . . . ?
C13 C78 H24 92.00 . . . ?
C13 C78 H88 131.00 . . . ?
C13 C78 H89 98.00 . . . ?
C13 C78 H90 98.00 . . . ?
C18 C78 H22 44.00 . . . ?
H22 C78 H24 82.00 . . . ?
C13 C78 H22 80.00 . . . ?
C18 C78 H88 171.00 . . . ?
C18 C78 H24 52.00 . . . ?
C14 C79 H26 89.00 . . . ?
C14 C79 H23 118.00 . . . ?
C19 C79 H23 166.00 . . . ?
C14 C79 H92 127.00 . . . ?
C14 C79 H93 107.00 . . . ?
H23 C79 H93 99.00 . . . ?
H26 C79 H92 108.00 . . . ?
H26 C79 H93 115.00 . . . ?
H92 C79 H93 109.00 . . . ?
C74 C79 H23 98.00 . . . ?
C74 C79 H26 106.00 . . . ?
C74 C79 H92 109.00 . . . ?
C74 C79 H93 109.00 . . . ?
C19 C79 H26 45.00 . . . ?
C19 C79 H92 151.00 . . . ?
C19 C79 H93 94.00 . . . ?
H23 C79 H26 128.00 . . . ?
H23 C79 H92 20.00 . . . ?
C15 C81 H29 99.00 . . . ?
C20 C81 H29 52.00 . . . ?
C15 C81 H94 103.00 . . . ?
C15 C81 H96 128.00 . . . ?
C20 C81 H96 162.00 . . . ?
C75 C81 H29 113.00 . . . ?
C75 C81 H94 109.00 . . . ?
C75 C81 H96 109.00 . . . ?
H29 C81 H94 106.00 . . . ?
H29 C81 H96 109.00 . . . ?
C20 C81 H94 80.00 . . . ?
H94 C81 H96 110.00 . . . ?
C21 C87 H98 99.00 . . . ?
C21 C87 H99 128.00 . . . ?
C21 C87 H97 101.00 . . . ?
C26 C87 H97 66.00 . . . ?
C26 C87 H98 63.00 . . . ?
C26 C87 H32 79.00 . . . ?
C21 C87 H32 143.00 . . . ?
H97 C87 H99 109.00 . . . ?
H98 C87 H99 109.00 . . . ?
C82 C87 H97 110.00 . . . ?
C82 C87 H98 110.00 . . . ?
C82 C87 H99 110.00 . . . ?
H32 C87 H97 73.00 . . . ?
H32 C87 H98 53.00 . . . ?
C26 C87 H99 166.00 . . . ?
C82 C87 H32 160.00 . . . ?
H97 C87 H98 109.00 . . . ?
H32 C87 H99 87.00 . . . ?
C22 C88 H36 100.00 . . . ?
C22 C88 H34 110.00 . . . ?
C22 C88 H102 120.00 . . . ?
C22 C88 H100 114.00 . . . ?
C22 C88 H101 93.00 . . . ?
C83 C88 H102 109.00 . . . ?
H34 C88 H36 96.00 . . . ?
H34 C88 H100 40.00 . . . ?
H34 C88 H101 69.00 . . . ?
H34 C88 H102 130.00 . . . ?
H36 C88 H100 131.00 . . . ?
C27 C88 H34 63.00 . . . ?
C27 C88 H36 55.00 . . . ?
C27 C88 H100 101.00 . . . ?
C27 C88 H101 27.00 . . . ?
C27 C88 H102 134.00 . . . ?
C83 C88 H34 118.00 . . . ?
C83 C88 H36 112.00 . . . ?
C83 C88 H100 110.00 . . . ?
C83 C88 H101 109.00 . . . ?
H36 C88 H102 79.00 . . . ?
H100 C88 H101 109.00 . . . ?
H36 C88 H101 31.00 . . . ?
H101 C88 H102 109.00 . . . ?
H100 C88 H102 110.00 . . . ?
C28 C89 H39 72.00 . . . ?
C28 C89 H38 77.00 . . . ?
H39 C89 H103 102.00 . . . ?
H39 C89 H104 117.00 . . . ?
C28 C89 H103 47.00 . . . ?
C28 C89 H104 155.00 . . . ?
H38 C89 H39 116.00 . . . ?
H38 C89 H103 30.00 . . . ?
H38 C89 H104 79.00 . . . ?
C23 C89 H38 120.00 . . . ?
C23 C89 H39 108.00 . . . ?
C23 C89 H103 104.00 . . . ?
C23 C89 H104 114.00 . . . ?
H103 C89 H104 109.00 . . . ?
C29 C90 H108 94.00 . . . ?
H41 C90 H42 123.00 . . . ?
C29 C90 H107 151.00 . . . ?
H41 C90 H107 59.00 . . . ?
H41 C90 H108 125.00 . . . ?
H41 C90 H106 51.00 . . . ?
C24 C90 H41 124.00 . . . ?
C24 C90 H42 95.00 . . . ?
C24 C90 H106 105.00 . . . ?
C24 C90 H107 114.00 . . . ?
C24 C90 H108 110.00 . . . ?
C29 C90 H41 94.00 . . . ?
C29 C90 H42 58.00 . . . ?
C29 C90 H106 44.00 . . . ?
H42 C90 H106 82.00 . . . ?
H42 C90 H107 144.00 . . . ?
H42 C90 H108 36.00 . . . ?
H106 C90 H107 110.00 . . . ?
H106 C90 H108 109.00 . . . ?
H107 C90 H108 110.00 . . . ?
C86 C92 H109 109.00 . . . ?
C25 C92 H111 104.00 . . . ?
C30 C92 H44 78.00 . . . ?
C30 C92 H109 64.00 . . . ?
C30 C92 H110 173.00 . . . ?
C30 C92 H111 75.00 . . . ?
C86 C92 H44 127.00 . . . ?
H109 C92 H111 109.00 . . . ?
H110 C92 H111 110.00 . . . ?
C25 C92 H110 123.00 . . . ?
C86 C92 H111 110.00 . . . ?
H44 C92 H109 19.00 . . . ?
H44 C92 H110 95.00 . . . ?
H44 C92 H111 104.00 . . . ?
H109 C92 H110 109.00 . . . ?
C25 C92 H44 120.00 . . . ?
C86 C92 H110 110.00 . . . ?
C25 C92 H109 101.00 . . . ?
C1 C96 H112 114.00 . . . ?
C6 C96 H2 80.00 . . . ?
C1 C96 H3 102.00 . . . ?
C6 C96 H112 164.00 . . . ?
H2 C96 H3 113.00 . . . ?
C6 C96 H3 57.00 . . . ?
C1 C96 H2 111.00 . . . ?
H2 C96 H112 109.00 . . . ?
H3 C96 H112 106.00 . . . ?
C7 C97 H117 86.00 . . . ?
C91 C97 H116 109.00 . . . ?
C91 C97 H117 109.00 . . . ?
H5 C97 H115 87.00 . . . ?
H5 C97 H116 74.00 . . . ?
H5 C97 H117 53.00 . . . ?
C91 C97 H5 160.00 . . . ?
C91 C97 H115 110.00 . . . ?
H116 C97 H117 109.00 . . . ?
C2 C97 H115 99.00 . . . ?
C2 C97 H116 121.00 . . . ?
C2 C97 H117 107.00 . . . ?
C7 C97 H5 107.00 . . . ?
C7 C97 H115 51.00 . . . ?
C7 C97 H116 160.00 . . . ?
H115 C97 H117 110.00 . . . ?
C2 C97 H5 160.00 . . . ?
H115 C97 H116 110.00 . . . ?
C93 C98 H9 150.00 . . . ?
C93 C98 H119 110.00 . . . ?
C93 C98 H120 109.00 . . . ?
C93 C98 H118 110.00 . . . ?
C8 C98 H119 58.00 . . . ?
C8 C98 H120 166.00 . . . ?
C3 C98 H9 141.00 . . . ?
C3 C98 H118 104.00 . . . ?
C3 C98 H119 100.00 . . . ?
C3 C98 H120 124.00 . . . ?
C8 C98 H9 85.00 . . . ?
C8 C98 H118 72.00 . . . ?
H9 C98 H118 92.00 . . . ?
H9 C98 H119 41.00 . . . ?
H9 C98 H120 81.00 . . . ?
H118 C98 H119 110.00 . . . ?
H118 C98 H120 109.00 . . . ?
H119 C98 H120 109.00 . . . ?
C9 C102 H129 101.00 . . . ?
C4 C102 H128 97.00 . . . ?
C4 C102 H129 110.00 . . . ?
C9 C102 H11 60.00 . . . ?
C9 C102 H12 68.00 . . . ?
C9 C102 H127 139.00 . . . ?
C9 C102 H128 32.00 . . . ?
H11 C102 H127 138.00 . . . ?
H11 C102 H128 71.00 . . . ?
H11 C102 H129 41.00 . . . ?
H12 C102 H127 71.00 . . . ?
H12 C102 H128 40.00 . . . ?
H12 C102 H129 133.00 . . . ?
H127 C102 H128 110.00 . . . ?
H127 C102 H129 109.00 . . . ?
H128 C102 H129 109.00 . . . ?
C94 C102 H11 109.00 . . . ?
C94 C102 H12 114.00 . . . ?
C94 C102 H127 110.00 . . . ?
C94 C102 H128 109.00 . . . ?
C94 C102 H129 110.00 . . . ?
H11 C102 H12 106.00 . . . ?
C4 C102 H11 100.00 . . . ?
C4 C102 H12 108.00 . . . ?
C4 C102 H127 121.00 . . . ?
O14 C67 O15 34.5(7) . . . y
O14 C67 C68 120.1(9) . . . y
O14 C67 C69 120.8(9) . . . y
O14 C67 C99 50(5) . . . y
O14 C67 C100 68.8(8) . . . y
O14 C67 C101 152.8(19) . . . y
O15 C67 C68 87.6(8) . . . y
O15 C67 C69 152.1(13) . . . y
O15 C67 C99 75(3) . . . y
O15 C67 C100 103.3(10) . . . y
O15 C67 C101 132.2(16) . . . y
C68 C67 C69 119.0(9) . . . ?
C68 C67 C99 153(5) . . . ?
C68 C67 C100 160.2(14) . . . ?
C68 C67 C101 67.1(12) . . . ?
C69 C67 C99 77(3) . . . ?
C69 C67 C100 54.3(8) . . . ?
C69 C67 C101 60.7(12) . . . ?
C99 C67 C100 47(6) . . . ?
C99 C67 C101 110(7) . . . ?
C100 C67 C101 113.9(13) . . . ?
C67 C68 C101 51.2(9) . . . ?
C67 C69 C99 14.6(12) . . . ?
C67 C69 C100 70.8(9) . . . ?
C67 C69 C101 53.6(10) . . . ?
C99 C69 C100 60.9(12) . . . ?
C99 C69 C101 62.3(13) . . . ?
C100 C69 C101 123.1(12) . . . ?
O14 C99 O15 37.1(10) . . . y
O14 C99 C67 113(7) . . . y
O14 C99 C69 144.2(19) . . . y
O14 C99 C100 83.9(17) . . . y
O14 C99 C101 158(2) . . . y
O15 C99 C67 88(4) . . . y
O15 C99 C69 176(2) . . . y
O15 C99 C100 121(2) . . . y
O15 C99 C101 120.8(18) . . . y
C67 C99 C69 88(3) . . . ?
C67 C99 C100 123(7) . . . ?
C67 C99 C101 56(6) . . . ?
C69 C99 C100 60.3(10) . . . ?
C69 C99 C101 58.0(13) . . . ?
C100 C99 C101 118.3(17) . . . ?
O14 C100 C67 41.7(5) . . . y
O14 C100 C69 95.3(9) . . . y
O14 C100 C99 36.5(10) . . . y
C67 C100 C69 55.0(8) . . . ?
C67 C100 C99 10.6(16) . . . ?
C69 C100 C99 58.8(12) . . . ?
C67 C101 C68 61.7(11) . . . ?
C67 C101 C69 65.6(11) . . . ?
C67 C101 C99 13.7(17) . . . ?
C68 C101 C69 118.6(17) . . . ?
C68 C101 C99 73.9(15) . . . ?
C69 C101 C99 59.8(11) . . . ?
C67 C68 H73 109.00 . . . ?
C67 C68 H74 109.00 . . . ?
C67 C68 H75 109.00 . . . ?
C101 C68 H73 160.00 . . . ?
C101 C68 H74 78.00 . . . ?
C101 C68 H75 84.00 . . . ?
H73 C68 H74 110.00 . . . ?
H73 C68 H75 109.00 . . . ?
H74 C68 H75 110.00 . . . ?
C67 C69 H76 109.00 . . . ?
C67 C69 H77 109.00 . . . ?
C67 C69 H78 109.00 . . . ?
C67 C69 H122 106.00 . . . ?
C67 C69 H126 91.00 . . . ?
C99 C69 H76 97.00 . . . ?
C99 C69 H77 108.00 . . . ?
C99 C69 H78 122.00 . . . ?
C99 C69 H122 100.00 . . . ?
C99 C69 H126 93.00 . . . ?
C100 C69 H76 40.00 . . . ?
C100 C69 H77 134.00 . . . ?
C100 C69 H78 113.00 . . . ?
C100 C69 H122 42.00 . . . ?
C100 C69 H126 142.00 . . . ?
C101 C69 H76 153.00 . . . ?
C101 C69 H77 65.00 . . . ?
C101 C69 H78 97.00 . . . ?
C101 C69 H122 158.00 . . . ?
C101 C69 H126 42.00 . . . ?
H76 C69 H77 110.00 . . . ?
H76 C69 H78 109.00 . . . ?
H76 C69 H122 33.00 . . . ?
H76 C69 H126 131.00 . . . ?
H77 C69 H78 109.00 . . . ?
H77 C69 H122 137.00 . . . ?
H77 C69 H126 24.00 . . . ?
H78 C69 H122 80.00 . . . ?
H78 C69 H126 104.00 . . . ?
H122 C69 H126 160.00 . . . ?
O14 C100 H76 131.00 . . . ?
O14 C100 H121 100.00 . . . ?
O14 C100 H122 143.00 . . . ?
O14 C100 H123 81.00 . . . ?
C67 C100 H76 96.00 . . . ?
C67 C100 H121 120.00 . . . ?
C67 C100 H122 102.00 . . . ?
C67 C100 H123 106.00 . . . ?
C69 C100 H76 42.00 . . . ?
C69 C100 H121 109.00 . . . ?
C69 C100 H122 54.00 . . . ?
C69 C100 H123 142.00 . . . ?
C99 C100 H76 97.00 . . . ?
C99 C100 H121 109.00 . . . ?
C99 C100 H122 110.00 . . . ?
C99 C100 H123 110.00 . . . ?
H76 C100 H121 80.00 . . . ?
H76 C100 H122 39.00 . . . ?
H76 C100 H123 146.00 . . . ?
H121 C100 H122 109.00 . . . ?
H121 C100 H123 109.00 . . . ?
H122 C100 H123 109.00 . . . ?
C67 C101 H77 100.00 . . . ?
C67 C101 H124 107.00 . . . ?
C67 C101 H125 98.00 . . . ?
C67 C101 H126 122.00 . . . ?
C68 C101 H77 160.00 . . . ?
C68 C101 H124 66.00 . . . ?
C68 C101 H125 71.00 . . . ?
C68 C101 H126 176.00 . . . ?
C69 C101 H77 42.00 . . . ?
C69 C101 H124 163.00 . . . ?
C69 C101 H125 87.00 . . . ?
C69 C101 H126 66.00 . . . ?
C99 C101 H77 89.00 . . . ?
C99 C101 H124 110.00 . . . ?
C99 C101 H125 109.00 . . . ?
C99 C101 H126 110.00 . . . ?
H77 C101 H124 131.00 . . . ?
H77 C101 H125 106.00 . . . ?
H77 C101 H126 24.00 . . . ?
H124 C101 H125 109.00 . . . ?
H124 C101 H126 110.00 . . . ?
H125 C101 H126 109.00 . . . ?

loop_
_geom_bond_atom_site_label_1
_geom_bond_atom_site_label_2
_geom_bond_distance
_geom_bond_site_symmetry_1
_geom_bond_site_symmetry_2
_geom_bond_publ_flag
Ta1 O1 1.963(4) . . y
Ta1 O6 1.966(3) . . y
Ta1 O7 1.960(4) . . y
Ta1 O9 2.116(4) . . y
Ta1 O10 2.173(3) . . y
Ta1 C1 2.461(10) . . y
Ta1 C2 2.474(9) . . y
Ta1 C5 2.459(15) . . y
Ta1 C93 2.50(2) . . y
Ta1 C94 2.49(2) . . y
Ta1 C95 2.46(3) . . y
Ta2 O2 1.989(4) . . y
Ta2 O3 2.004(4) . . y
Ta2 O7 1.998(4) . . y
Ta2 O8 1.970(3) . . y
Ta2 O10 2.178(3) . . y
Ta2 C13 2.482(8) . . y
Ta2 C14 2.495(8) . . y
Ta2 C71 2.488(17) . . y
Ta2 C72 2.452(18) . . y
Ta2 C73 2.441(17) . . y
Ta2 C74 2.48(2) . . y
Ta2 C75 2.50(2) . . y
Ta3 O4 1.960(4) . . y
Ta3 O5 1.979(4) . . y
Ta3 O8 1.946(3) . . y
Ta3 O9 2.131(4) . . y
Ta3 O10 2.172(3) . . y
Ta3 C21 2.476(9) . . y
Ta3 C22 2.456(9) . . y
Ta3 C24 2.496(13) . . y
Ta3 C25 2.494(10) . . y
Ta3 C82 2.47(2) . . y
Ta3 C83 2.495(18) . . y
Ta3 C86 2.47(3) . . y
O1 B1 1.370(7) . . y
O2 B1 1.361(8) . . y
O3 B2 1.362(7) . . y
O4 B2 1.360(7) . . y
O5 B3 1.360(8) . . y
O6 B3 1.363(7) . . y
O11 C34 1.406(8) . . y
O11 C37 1.349(9) . . y
O12 C46 1.374(6) . . y
O12 C49 1.375(6) . . y
O13 C58 1.383(7) . . y
O13 C61 1.379(8) . . y
C1 C2 1.533(15) . . ?
C1 C5 1.296(15) . . ?
C1 C6 1.506(13) . . ?
C1 C91 1.27(2) . . ?
C1 C95 1.51(3) . . ?
C1 C96 1.55(2) . . ?
C2 C3 1.409(12) . . ?
C2 C7 1.497(14) . . ?
C2 C91 0.40(2) . . ?
C2 C93 1.050(18) . . ?
C2 C97 1.66(2) . . ?
C3 C4 1.412(16) . . ?
C3 C8 1.506(14) . . ?
C3 C91 1.75(2) . . ?
C3 C93 0.412(19) . . ?
C3 C94 1.07(3) . . ?
C3 C98 1.60(3) . . ?
C4 C5 1.410(16) . . ?
C4 C9 1.485(15) . . ?
C4 C93 1.72(2) . . ?
C4 C94 0.38(3) . . ?
C4 C95 1.13(3) . . ?
C4 C102 1.55(2) . . ?
C5 C10 1.484(18) . . ?
C5 C70 1.52(3) . . ?
C5 C94 1.67(3) . . ?
C5 C95 0.30(2) . . ?
C6 C96 0.76(2) . . ?
C7 C91 1.53(2) . . ?
C7 C97 0.78(2) . . ?
C8 C93 1.64(2) . . ?
C8 C98 0.87(2) . . ?
C9 C94 1.63(2) . . ?
C9 C102 0.82(3) . . ?
C10 C70 0.73(2) . . ?
C10 C95 1.60(4) . . ?
C11 C12 1.409(11) . . ?
C11 C15 1.404(11) . . ?
C11 C16 1.486(12) . . ?
C11 C71 0.501(17) . . ?
C11 C72 0.977(19) . . ?
C11 C76 1.67(3) . . ?
C12 C13 1.406(10) . . ?
C12 C17 1.477(11) . . ?
C12 C72 0.59(2) . . ?
C12 C73 0.859(18) . . ?
C13 C14 1.409(11) . . ?
C13 C18 1.502(12) . . ?
C13 C73 0.649(17) . . ?
C13 C74 0.86(2) . . ?
C13 C78 1.75(2) . . ?
C14 C15 1.407(13) . . ?
C14 C19 1.466(13) . . ?
C14 C74 0.59(2) . . ?
C14 C75 0.90(2) . . ?
C14 C79 1.69(3) . . ?
O14 O15 0.725(13) . . y
O14 C67 1.199(13) . . y
O14 C99 1.00(2) . . y
O14 C100 1.679(15) . . y
C15 C71 0.965(17) . . ?
C15 C75 0.54(2) . . ?
C15 C20 1.507(13) . . ?
O15 C67 1.240(17) . . y
O15 C99 1.20(2) . . y
C15 C81 1.64(2) . . ?
C16 C71 1.671(18) . . ?
C16 C76 1.19(2) . . ?
C17 C77 1.32(3) . . ?
C17 C72 1.64(2) . . ?
C18 C78 1.20(3) . . ?
C18 C73 1.753(19) . . ?
C19 C79 1.34(3) . . ?
C19 C74 1.75(2) . . ?
C20 C81 1.20(2) . . ?
C21 C25 1.401(12) . . ?
C21 C22 1.405(13) . . ?
C21 C83 1.00(2) . . ?
C21 C26 1.522(13) . . ?
C21 C82 0.51(2) . . ?
C21 C87 1.65(3) . . ?
C22 C83 0.43(2) . . ?
C22 C23 1.283(13) . . ?
C22 C27 1.515(12) . . ?
C22 C88 1.50(3) . . ?
C23 C24 1.385(16) . . ?
C23 C28 1.538(14) . . ?
C23 C89 1.48(3) . . ?
C23 C83 1.50(2) . . ?
C24 C86 1.27(3) . . ?
C24 C29 1.480(15) . . ?
C24 C25 1.528(16) . . ?
C24 C90 1.55(3) . . ?
C25 C82 0.96(2) . . ?
C25 C30 1.487(13) . . ?
C25 C86 0.44(3) . . ?
C25 C92 1.72(3) . . ?
C26 C87 0.94(3) . . ?
C26 C82 1.70(2) . . ?
C27 C83 1.76(2) . . ?
C27 C88 0.90(3) . . ?
C28 C89 0.70(3) . . ?
C29 C90 0.69(3) . . ?
C30 C86 1.50(3) . . ?
C30 C92 0.94(3) . . ?
C31 B1 1.574(8) . . y
C31 C36 1.397(8) . . ?
C31 C32 1.390(8) . . ?
C32 C33 1.372(9) . . ?
C33 C34 1.362(10) . . ?
C34 C35 1.351(11) . . ?
C35 C36 1.387(9) . . ?
C37 C42 1.413(11) . . ?
C37 C38 1.352(11) . . ?
C38 C39 1.390(11) . . ?
C39 C40 1.365(13) . . ?
C40 C41 1.379(15) . . ?
C41 C42 1.394(14) . . ?
C43 B2 1.560(8) . . y
C43 C44 1.398(7) . . ?
C43 C48 1.386(6) . . ?
C44 C45 1.381(8) . . ?
C45 C46 1.369(6) . . ?
C46 C47 1.363(7) . . ?
C47 C48 1.375(7) . . ?
C49 C50 1.353(8) . . ?
C49 C54 1.372(8) . . ?
C50 C51 1.367(9) . . ?
C51 C52 1.388(11) . . ?
C52 C53 1.369(10) . . ?
C53 C54 1.384(9) . . ?
C55 B3 1.572(8) . . y
C55 C56 1.388(6) . . ?
C55 C60 1.405(7) . . ?
C56 C57 1.386(8) . . ?
C57 C58 1.368(8) . . ?
C58 C59 1.370(8) . . ?
C59 C60 1.378(7) . . ?
C61 C66 1.360(9) . . ?
C61 C62 1.385(9) . . ?
C62 C63 1.357(9) . . ?
C63 C64 1.361(11) . . ?
C64 C65 1.370(12) . . ?
C65 C66 1.391(11) . . ?
C70 C95 1.49(4) . . ?
C71 C75 1.40(2) . . ?
C71 C72 1.42(2) . . ?
C71 C76 1.48(3) . . ?
C72 C73 1.40(2) . . ?
C72 C77 1.49(3) . . ?
C73 C78 1.52(3) . . ?
C73 C74 1.44(2) . . ?
C74 C75 1.38(3) . . ?
C74 C79 1.48(3) . . ?
C75 C81 1.50(3) . . ?
C82 C87 1.52(3) . . ?
C82 C83 1.41(3) . . ?
C82 C86 1.38(3) . . ?
C83 C88 1.52(3) . . ?
C86 C92 1.48(3) . . ?
C91 C97 1.50(3) . . ?
C91 C93 1.42(2) . . ?
C93 C94 1.41(3) . . ?
C93 C98 1.50(3) . . ?
C94 C95 1.41(4) . . ?
C94 C102 1.49(3) . . ?
C6 H2 1.0600 . . ?
C6 H3 0.8900 . . ?
C6 H1 0.9800 . . ?
C7 H5 0.9800 . . ?
C7 H4 0.9800 . . ?
C7 H117 1.2100 . . ?
C7 H6 0.9800 . . ?
C7 H115 0.7800 . . ?
C8 H118 1.0900 . . ?
C8 H7 0.9800 . . ?
C8 H8 0.9800 . . ?
C8 H9 0.9800 . . ?
C8 H119 0.9000 . . ?
C9 H129 1.3900 . . ?
C9 H11 0.9800 . . ?
C9 H10 0.9800 . . ?
C9 H12 0.9800 . . ?
C9 H128 0.5200 . . ?
C10 H14 0.9800 . . ?
C10 H13 0.9800 . . ?
C10 H81 1.0500 . . ?
C10 H15 0.9800 . . ?
C10 H79 0.8100 . . ?
C16 H18 0.9800 . . ?
C16 H16 0.9800 . . ?
C16 H17 0.9800 . . ?
C17 H19 0.9800 . . ?
C17 H85 0.8300 . . ?
C17 H20 0.9800 . . ?
C17 H21 0.9800 . . ?
C18 H90 1.2400 . . ?
C18 H89 1.1700 . . ?
C18 H24 0.9800 . . ?
C18 H23 0.9800 . . ?
C18 H22 0.9800 . . ?
C19 H27 0.9800 . . ?
C19 H26 0.9500 . . ?
C19 H25 0.9800 . . ?
C20 H30 0.9800 . . ?
C20 H28 0.9800 . . ?
C20 H29 0.9800 . . ?
C20 H94 1.4100 . . ?
C26 H33 0.9800 . . ?
C26 H31 0.9800 . . ?
C26 H32 0.9800 . . ?
C26 H98 1.0000 . . ?
C26 H97 1.0500 . . ?
C27 H34 0.9800 . . ?
C27 H101 0.4400 . . ?
C27 H35 0.9800 . . ?
C27 H36 0.9800 . . ?
C28 H38 0.9800 . . ?
C28 H37 0.9800 . . ?
C28 H39 1.0300 . . ?
C28 H103 0.7200 . . ?
C29 H108 1.2500 . . ?
C29 H40 0.9800 . . ?
C29 H41 0.9800 . . ?
C29 H42 0.9800 . . ?
C29 H106 0.6900 . . ?
C30 H111 1.1700 . . ?
C30 H44 0.9800 . . ?
C30 H45 0.9800 . . ?
C30 H43 0.9800 . . ?
C30 H109 1.0200 . . ?
C32 H46 0.9500 . . ?
C33 H47 0.9500 . . ?
C35 H48 0.9500 . . ?
C36 H49 0.9500 . . ?
C38 H50 0.9500 . . ?
C39 H51 0.9500 . . ?
C40 H52 0.9500 . . ?
C41 H53 0.9500 . . ?
C42 H54 0.9500 . . ?
C44 H55 0.9500 . . ?
C45 H56 0.9500 . . ?
C47 H57 0.9500 . . ?
C48 H58 0.9500 . . ?
C50 H59 0.9500 . . ?
C51 H60 0.9500 . . ?
C52 H61 0.9500 . . ?
C53 H62 0.9500 . . ?
C54 H63 0.9500 . . ?
C56 H64 0.9500 . . ?
C57 H65 0.9500 . . ?
C59 H66 0.9500 . . ?
C60 H67 0.9500 . . ?
C62 H68 0.9500 . . ?
C63 H69 0.9500 . . ?
C64 H70 0.9500 . . ?
C65 H71 0.9500 . . ?
C66 H72 0.9500 . . ?
C70 H81 0.9800 . . ?
C70 H13 1.2000 . . ?
C70 H15 0.7300 . . ?
C70 H80 0.9800 . . ?
C70 H79 0.9800 . . ?
C76 H84 0.9800 . . ?
C76 H17 0.9600 . . ?
C76 H83 0.9800 . . ?
C77 H20 0.8400 . . ?
C77 H87 0.9800 . . ?
C77 H85 0.9800 . . ?
C77 H86 0.9800 . . ?
C78 H89 0.9800 . . ?
C78 H22 1.3900 . . ?
C78 H24 1.0100 . . ?
C78 H88 0.9800 . . ?
C78 H90 0.9800 . . ?
C79 H23 1.4200 . . ?
C79 H26 1.0800 . . ?
C79 H93 0.9800 . . ?
C79 H92 0.9800 . . ?
C81 H96 0.9800 . . ?
C81 H94 0.9800 . . ?
C81 H29 0.9600 . . ?
C87 H98 0.9800 . . ?
C87 H32 0.5000 . . ?
C87 H97 0.9800 . . ?
C87 H99 0.9800 . . ?
C88 H100 0.9800 . . ?
C88 H34 0.9900 . . ?
C88 H36 1.1600 . . ?
C88 H101 0.9800 . . ?
C88 H102 0.9800 . . ?
C89 H38 0.8700 . . ?
C89 H104 0.9800 . . ?
C89 H103 0.9800 . . ?
C89 H39 1.0000 . . ?
C90 H106 0.9800 . . ?
C90 H42 1.1600 . . ?
C90 H41 0.6500 . . ?
C90 H107 0.9800 . . ?
C90 H108 0.9900 . . ?
C92 H44 0.5300 . . ?
C92 H111 0.9800 . . ?
C92 H109 0.9800 . . ?
C92 H110 0.9800 . . ?
C96 H2 0.8800 . . ?
C96 H112 0.9800 . . ?
C96 H3 1.0300 . . ?
C97 H5 0.4000 . . ?
C97 H117 0.9800 . . ?
C97 H115 0.9700 . . ?
C97 H116 0.9800 . . ?
C98 H118 0.9800 . . ?
C98 H9 0.5400 . . ?
C98 H119 0.9800 . . ?
C98 H120 0.9800 . . ?
C102 H129 0.9800 . . ?
C102 H11 1.0700 . . ?
C102 H12 0.9200 . . ?
C102 H127 0.9800 . . ?
C102 H128 0.9800 . . ?
C67 C68 1.460(13) . . ?
C67 C69 1.462(15) . . ?
C67 C99 0.37(3) . . ?
C67 C100 1.686(16) . . ?
C67 C101 1.29(2) . . ?
C68 C101 1.53(2) . . ?
C69 C99 1.43(2) . . ?
C69 C100 1.45(2) . . ?
C69 C101 1.40(2) . . ?
C99 C100 1.46(2) . . ?
C99 C101 1.46(3) . . ?
C68 H73 0.9800 . . ?
C68 H74 0.9800 . . ?
C68 H75 0.9800 . . ?
C69 H76 0.9800 . . ?
C69 H77 0.9800 . . ?
C69 H78 0.9800 . . ?
C69 H122 1.1800 . . ?
C69 H126 1.3400 . . ?
C100 H76 0.9500 . . ?
C100 H121 0.9800 . . ?
C100 H122 0.9800 . . ?
C100 H123 0.9800 . . ?
C101 H77 1.3300 . . ?
C101 H124 0.9800 . . ?
C101 H125 0.9800 . . ?
C101 H126 0.9800 . . ?

loop_
_geom_hbond_atom_site_label_D
_geom_hbond_atom_site_label_H
_geom_hbond_atom_site_label_A
_geom_hbond_distance_DH
_geom_hbond_distance_HA
_geom_hbond_distance_DA
_geom_hbond_angle_DHA
_geom_hbond_site_symmetry_A
_geom_hbond_publ_flag
C6 H2 O1 1.0600 2.5200 3.148(10) 117.00 . y
C7 H4 O7 0.9800 2.5900 3.041(11) 108.00 . y
C9 H11 O6 0.9800 2.3800 2.946(11) 117.00 . y
C16 H17 O2 0.9800 2.5300 2.926(10) 104.00 . y
C26 H31 O4 0.9800 2.4000 3.001(10) 119.00 . y
C27 H36 O4 0.9800 2.5400 3.143(9) 120.00 . y
C28 H38 O5 0.9800 2.5200 2.923(10) 104.00 . y
C48 H58 O4 0.9500 2.5900 2.931(6) 102.00 . y
C28 H103 O5 0.7200 2.5100 2.923(10) 118.00 . y
C30 H109 O8 1.0200 2.5500 2.998(10) 106.00 . y
C7 H117 O11 1.2100 2.4600 3.423(10) 135.00 2_666 y
C8 H119 O9 0.9000 2.4600 3.002(11) 119.00 . y
C9 H129 O6 1.3900 2.3300 2.946(11) 102.00 . y

loop_
_geom_torsion_atom_site_label_1
_geom_torsion_atom_site_label_2
_geom_torsion_atom_site_label_3
_geom_torsion_atom_site_label_4
_geom_torsion
_geom_torsion_site_symmetry_1
_geom_torsion_site_symmetry_2
_geom_torsion_site_symmetry_3
_geom_torsion_site_symmetry_4
O6 Ta1 O1 B1 119.0(5) . . . .
O7 Ta1 O1 B1 -31.3(5) . . . .
O9 Ta1 O1 B1 39.6(6) . . . .
O10 Ta1 O1 B1 41.7(4) . . . .
C1 Ta1 O1 B1 -121.3(5) . . . .
C2 Ta1 O1 B1 -108.6(5) . . . .
C5 Ta1 O1 B1 -152.4(5) . . . .
C93 Ta1 O1 B1 -128.4(7) . . . .
C94 Ta1 O1 B1 -164.1(7) . . . .
C95 Ta1 O1 B1 -157.1(7) . . . .
O1 Ta1 O6 B3 -113.3(5) . . . .
O7 Ta1 O6 B3 -20.6(7) . . . .
O9 Ta1 O6 B3 38.2(5) . . . .
O10 Ta1 O6 B3 -34.7(5) . . . .
C1 Ta1 O6 B3 166.9(5) . . . .
C2 Ta1 O6 B3 124.1(6) . . . .
C5 Ta1 O6 B3 167.8(6) . . . .
C93 Ta1 O6 B3 112.4(7) . . . .
C94 Ta1 O6 B3 130.1(8) . . . .
C95 Ta1 O6 B3 162.8(8) . . . .
O1 Ta1 O7 Ta2 70.27(19) . . . .
O6 Ta1 O7 Ta2 -23.8(4) . . . .
O9 Ta1 O7 Ta2 -82.45(19) . . . .
O10 Ta1 O7 Ta2 -9.34(15) . . . .
C1 Ta1 O7 Ta2 149.7(3) . . . .
C2 Ta1 O7 Ta2 -175.5(3) . . . .
C5 Ta1 O7 Ta2 146.6(4) . . . .
C93 Ta1 O7 Ta2 -158.3(4) . . . .
C94 Ta1 O7 Ta2 -166.4(7) . . . .
C95 Ta1 O7 Ta2 152.1(8) . . . .
O1 Ta1 O9 Ta3 8.9(4) . . . .
O6 Ta1 O9 Ta3 -73.49(17) . . . .
O7 Ta1 O9 Ta3 81.19(17) . . . .
O10 Ta1 O9 Ta3 6.70(13) . . . .
C1 Ta1 O9 Ta3 164.9(3) . . . .
C2 Ta1 O9 Ta3 160.0(3) . . . .
C5 Ta1 O9 Ta3 -156.0(3) . . . .
C93 Ta1 O9 Ta3 179.6(4) . . . .
C94 Ta1 O9 Ta3 -150.1(5) . . . .
C95 Ta1 O9 Ta3 -151.2(7) . . . .
O1 Ta1 O10 Ta2 -83.56(13) . . . .
O1 Ta1 O10 Ta3 174.63(15) . . . .
O6 Ta1 O10 Ta2 -179.33(15) . . . .
O6 Ta1 O10 Ta3 78.86(15) . . . .
O7 Ta1 O10 Ta2 7.92(13) . . . .
O7 Ta1 O10 Ta3 -93.90(15) . . . .
O9 Ta1 O10 Ta2 95.37(13) . . . .
O9 Ta1 O10 Ta3 -6.44(12) . . . .
C1 Ta1 O10 Ta2 -44.1(6) . . . .
C1 Ta1 O10 Ta3 -145.9(6) . . . .
C2 Ta1 O10 Ta2 35.0(4) . . . .
C2 Ta1 O10 Ta3 -66.8(4) . . . .
C5 Ta1 O10 Ta2 -117.1(5) . . . .
C5 Ta1 O10 Ta3 141.1(5) . . . .
C93 Ta1 O10 Ta2 82.4(7) . . . .
C93 Ta1 O10 Ta3 -19.5(7) . . . .
C94 Ta1 O10 Ta2 149.2(12) . . . .
C94 Ta1 O10 Ta3 47.4(12) . . . .
C95 Ta1 O10 Ta2 -133.8(12) . . . .
C95 Ta1 O10 Ta3 124.4(12) . . . .
O1 Ta1 C1 C2 160.1(5) . . . .
O1 Ta1 C1 C5 -86.2(8) . . . .
O1 Ta1 C1 C6 47.7(8) . . . .
O1 Ta1 C1 C91 149.1(10) . . . .
O1 Ta1 C1 C95 -95.0(12) . . . .
O1 Ta1 C1 C96 15.0(11) . . . .
O6 Ta1 C1 C2 -112.0(5) . . . .
O6 Ta1 C1 C5 1.7(9) . . . .
O6 Ta1 C1 C6 135.6(7) . . . .
O6 Ta1 C1 C91 -123.0(9) . . . .
O6 Ta1 C1 C95 -7.1(12) . . . .
O6 Ta1 C1 C96 102.9(11) . . . .
O7 Ta1 C1 C2 71.7(5) . . . .
O7 Ta1 C1 C5 -174.6(8) . . . .
O7 Ta1 C1 C6 -40.7(8) . . . .
O7 Ta1 C1 C91 60.7(10) . . . .
O7 Ta1 C1 C95 176.7(12) . . . .
O7 Ta1 C1 C96 -73.4(11) . . . .
O9 Ta1 C1 C2 -8.5(6) . . . .
O9 Ta1 C1 C5 105.2(8) . . . .
O9 Ta1 C1 C6 -120.8(7) . . . .
O9 Ta1 C1 C91 -19.5(11) . . . .
O9 Ta1 C1 C95 96.5(12) . . . .
O9 Ta1 C1 C96 -153.6(10) . . . .
O10 Ta1 C1 C2 120.6(6) . . . .
O10 Ta1 C1 C5 -125.7(8) . . . .
O10 Ta1 C1 C6 8.2(12) . . . .
O10 Ta1 C1 C91 109.6(10) . . . .
O10 Ta1 C1 C95 -134.5(12) . . . .
O10 Ta1 C1 C96 -24.5(14) . . . .
C2 Ta1 C1 C5 113.7(10) . . . .
C2 Ta1 C1 C6 -112.4(10) . . . .
C2 Ta1 C1 C91 -11.0(9) . . . .
C2 Ta1 C1 C95 105.0(13) . . . .
C2 Ta1 C1 C96 -145.1(13) . . . .
C5 Ta1 C1 C2 -113.7(10) . . . .
C5 Ta1 C1 C6 133.9(13) . . . .
C5 Ta1 C1 C91 -124.7(13) . . . .
C5 Ta1 C1 C95 -8.8(13) . . . .
C5 Ta1 C1 C96 101.2(14) . . . .
C93 Ta1 C1 C2 -26.7(7) . . . .
C93 Ta1 C1 C5 87.0(10) . . . .
C93 Ta1 C1 C6 -139.0(11) . . . .
C93 Ta1 C1 C91 -37.7(11) . . . .
C93 Ta1 C1 C95 78.3(13) . . . .
C93 Ta1 C1 C96 -171.8(13) . . . .
C94 Ta1 C1 C2 -67.2(8) . . . .
C94 Ta1 C1 C5 46.5(10) . . . .
C94 Ta1 C1 C6 -179.6(12) . . . .
C94 Ta1 C1 C91 -78.2(12) . . . .
C94 Ta1 C1 C95 37.7(13) . . . .
C94 Ta1 C1 C96 147.7(14) . . . .
C95 Ta1 C1 C2 -105.0(13) . . . .
C95 Ta1 C1 C5 8.8(13) . . . .
C95 Ta1 C1 C6 142.7(15) . . . .
C95 Ta1 C1 C91 -116.0(15) . . . .
C95 Ta1 C1 C96 110.0(17) . . . .
O1 Ta1 C2 C1 -21.4(6) . . . .
O1 Ta1 C2 C3 -133.1(5) . . . .
O1 Ta1 C2 C7 103.4(7) . . . .
O1 Ta1 C2 C91 15(3) . . . .
O1 Ta1 C2 C93 -141.9(12) . . . .
O1 Ta1 C2 C97 71.0(11) . . . .
O6 Ta1 C2 C1 92.2(5) . . . .
O6 Ta1 C2 C3 -19.5(7) . . . .
O6 Ta1 C2 C7 -143.0(6) . . . .
O6 Ta1 C2 C91 129(3) . . . .
O6 Ta1 C2 C93 -28.3(13) . . . .
O6 Ta1 C2 C97 -175.4(10) . . . .
O7 Ta1 C2 C1 -104.8(5) . . . .
O7 Ta1 C2 C3 143.5(6) . . . .
O7 Ta1 C2 C7 20.1(7) . . . .
O7 Ta1 C2 C91 -68(3) . . . .
O7 Ta1 C2 C93 134.7(13) . . . .
O7 Ta1 C2 C97 -12.3(11) . . . .
O9 Ta1 C2 C1 173.3(5) . . . .
O9 Ta1 C2 C3 61.6(6) . . . .
O9 Ta1 C2 C7 -61.9(7) . . . .
O9 Ta1 C2 C91 -150(3) . . . .
O9 Ta1 C2 C93 52.8(13) . . . .
O9 Ta1 C2 C97 -94.3(11) . . . .
O10 Ta1 C2 C1 -131.1(5) . . . .
O10 Ta1 C2 C3 117.2(6) . . . .
O10 Ta1 C2 C7 -6.3(10) . . . .
O10 Ta1 C2 C91 -94(3) . . . .
O10 Ta1 C2 C93 108.4(13) . . . .
O10 Ta1 C2 C97 -38.6(12) . . . .
C1 Ta1 C2 C3 -111.7(8) . . . .
C1 Ta1 C2 C7 124.8(9) . . . .
C1 Ta1 C2 C91 37(3) . . . .
C1 Ta1 C2 C93 -120.5(14) . . . .
C1 Ta1 C2 C97 92.4(12) . . . .
C5 Ta1 C2 C1 34.7(5) . . . .
C5 Ta1 C2 C3 -77.1(6) . . . .
C5 Ta1 C2 C7 159.5(9) . . . .
C5 Ta1 C2 C91 71(3) . . . .
C5 Ta1 C2 C93 -85.9(13) . . . .
C5 Ta1 C2 C97 127.1(12) . . . .
C93 Ta1 C2 C1 120.5(14) . . . .
C93 Ta1 C2 C3 8.8(12) . . . .
C93 Ta1 C2 C7 -114.7(15) . . . .
C93 Ta1 C2 C91 157(4) . . . .
C93 Ta1 C2 C97 -147.0(18) . . . .
C94 Ta1 C2 C1 84.5(9) . . . .
C94 Ta1 C2 C3 -27.2(9) . . . .
C94 Ta1 C2 C7 -150.7(11) . . . .
C94 Ta1 C2 C91 121(3) . . . .
C94 Ta1 C2 C93 -36.1(14) . . . .
C94 Ta1 C2 C97 176.9(14) . . . .
C95 Ta1 C2 C1 43.3(8) . . . .
C95 Ta1 C2 C3 -68.5(8) . . . .
C95 Ta1 C2 C7 168.1(10) . . . .
C95 Ta1 C2 C91 80(3) . . . .
C95 Ta1 C2 C93 -77.3(14) . . . .
C95 Ta1 C2 C97 135.7(13) . . . .
O1 Ta1 C5 C1 87.8(8) . . . .
O1 Ta1 C5 C4 -154.1(7) . . . .
O1 Ta1 C5 C10 -30.4(7) . . . .
O1 Ta1 C5 C70 -62.0(11) . . . .
O1 Ta1 C5 C94 -163.4(9) . . . .
O1 Ta1 C5 C95 -138(6) . . . .
O6 Ta1 C5 C1 -178.5(8) . . . .
O6 Ta1 C5 C4 -60.4(7) . . . .
O6 Ta1 C5 C10 63.2(7) . . . .
O6 Ta1 C5 C70 31.7(11) . . . .
O6 Ta1 C5 C94 -69.7(9) . . . .
O6 Ta1 C5 C95 -45(6) . . . .
O7 Ta1 C5 C1 6.3(9) . . . .
O7 Ta1 C5 C4 124.4(6) . . . .
O7 Ta1 C5 C10 -112.0(7) . . . .
O7 Ta1 C5 C70 -143.5(10) . . . .
O7 Ta1 C5 C94 115.1(9) . . . .
O7 Ta1 C5 C95 140(6) . . . .
O9 Ta1 C5 C1 -99.5(7) . . . .
O9 Ta1 C5 C4 18.6(8) . . . .
O9 Ta1 C5 C10 142.2(6) . . . .
O9 Ta1 C5 C70 110.7(11) . . . .
O9 Ta1 C5 C94 9.3(10) . . . .
O9 Ta1 C5 C95 34(6) . . . .
O10 Ta1 C5 C1 121.5(7) . . . .
O10 Ta1 C5 C4 -120.4(8) . . . .
O10 Ta1 C5 C10 3.2(11) . . . .
O10 Ta1 C5 C70 -28.3(14) . . . .
O10 Ta1 C5 C94 -129.7(10) . . . .
O10 Ta1 C5 C95 -105(6) . . . .
C1 Ta1 C5 C4 118.1(12) . . . .
C1 Ta1 C5 C10 -118.3(11) . . . .
C1 Ta1 C5 C70 -149.8(15) . . . .
C1 Ta1 C5 C94 108.8(13) . . . .
C1 Ta1 C5 C95 134(6) . . . .
C2 Ta1 C5 C1 -41.3(7) . . . .
C2 Ta1 C5 C4 76.8(8) . . . .
C2 Ta1 C5 C10 -159.6(9) . . . .
C2 Ta1 C5 C70 168.9(12) . . . .
C2 Ta1 C5 C94 67.5(9) . . . .
C2 Ta1 C5 C95 93(6) . . . .
C93 Ta1 C5 C1 -70.8(9) . . . .
C93 Ta1 C5 C4 47.3(8) . . . .
C93 Ta1 C5 C10 171.0(9) . . . .
C93 Ta1 C5 C70 139.4(12) . . . .
C93 Ta1 C5 C94 38.0(10) . . . .
C93 Ta1 C5 C95 63(6) . . . .
C94 Ta1 C5 C1 -108.8(13) . . . .
C94 Ta1 C5 C4 9.3(9) . . . .
C94 Ta1 C5 C10 132.9(12) . . . .
C94 Ta1 C5 C70 101.4(14) . . . .
C94 Ta1 C5 C95 25(6) . . . .
C95 Ta1 C5 C1 -134(6) . . . .
C95 Ta1 C5 C4 -16(6) . . . .
C95 Ta1 C5 C10 108(6) . . . .
C95 Ta1 C5 C70 76(6) . . . .
C95 Ta1 C5 C94 -25(6) . . . .
O1 Ta1 C93 C2 48.9(15) . . . .
O1 Ta1 C93 C3 -101(3) . . . .
O1 Ta1 C93 C4 -66.8(7) . . . .
O1 Ta1 C93 C8 -159.7(8) . . . .
O1 Ta1 C93 C91 42.5(14) . . . .
O1 Ta1 C93 C94 -74.7(12) . . . .
O1 Ta1 C93 C98 163.1(12) . . . .
O6 Ta1 C93 C2 156.8(11) . . . .
O6 Ta1 C93 C3 7(3) . . . .
O6 Ta1 C93 C4 41.1(7) . . . .
O6 Ta1 C93 C8 -51.8(12) . . . .
O6 Ta1 C93 C91 150.4(11) . . . .
O6 Ta1 C93 C94 33.2(12) . . . .
O6 Ta1 C93 C98 -89.0(14) . . . .
O7 Ta1 C93 C2 -44.6(12) . . . .
O7 Ta1 C93 C3 166(3) . . . .
O7 Ta1 C93 C4 -160.3(6) . . . .
O7 Ta1 C93 C8 106.8(11) . . . .
O7 Ta1 C93 C91 -51.0(12) . . . .
O7 Ta1 C93 C94 -168.2(11) . . . .
O7 Ta1 C93 C98 69.6(14) . . . .
O9 Ta1 C93 C2 -125.2(13) . . . .
O9 Ta1 C93 C3 85(3) . . . .
O9 Ta1 C93 C4 119.1(6) . . . .
O9 Ta1 C93 C8 26.2(11) . . . .
O9 Ta1 C93 C91 -131.6(12) . . . .
O9 Ta1 C93 C94 111.2(11) . . . .
O9 Ta1 C93 C98 -11.0(13) . . . .
O10 Ta1 C93 C2 -112.6(11) . . . .
O10 Ta1 C93 C3 98(3) . . . .
O10 Ta1 C93 C4 131.8(7) . . . .
O10 Ta1 C93 C8 38.9(16) . . . .
O10 Ta1 C93 C91 -118.9(11) . . . .
O10 Ta1 C93 C94 123.9(12) . . . .
O10 Ta1 C93 C98 1.7(19) . . . .
C1 Ta1 C93 C2 40.0(10) . . . .
C1 Ta1 C93 C3 -109(3) . . . .
C1 Ta1 C93 C4 -75.7(7) . . . .
C1 Ta1 C93 C8 -168.6(15) . . . .
C1 Ta1 C93 C91 33.6(10) . . . .
C1 Ta1 C93 C94 -83.5(12) . . . .
C1 Ta1 C93 C98 154.3(16) . . . .
C2 Ta1 C93 C3 -149(4) . . . .
C2 Ta1 C93 C4 -115.7(15) . . . .
C2 Ta1 C93 C8 151(2) . . . .
C2 Ta1 C93 C91 -6.4(11) . . . .
C2 Ta1 C93 C94 -123.5(19) . . . .
C2 Ta1 C93 C98 114(2) . . . .
C5 Ta1 C93 C2 77.4(12) . . . .
C5 Ta1 C93 C3 -72(3) . . . .
C5 Ta1 C93 C4 -38.4(6) . . . .
C5 Ta1 C93 C8 -131.2(13) . . . .
C5 Ta1 C93 C91 71.0(11) . . . .
C5 Ta1 C93 C94 -46.2(11) . . . .
C5 Ta1 C93 C98 -168.4(16) . . . .
C94 Ta1 C93 C2 123.5(19) . . . .
C94 Ta1 C93 C3 -26(3) . . . .
C94 Ta1 C93 C4 7.8(10) . . . .
C94 Ta1 C93 C8 -85.1(14) . . . .
C94 Ta1 C93 C91 117.2(17) . . . .
C94 Ta1 C93 C98 -122.2(18) . . . .
C95 Ta1 C93 C2 85.2(13) . . . .
C95 Ta1 C93 C3 -64(3) . . . .
C95 Ta1 C93 C4 -30.5(8) . . . .
C95 Ta1 C93 C8 -123.4(14) . . . .
C95 Ta1 C93 C91 78.8(13) . . . .
C95 Ta1 C93 C94 -38.4(12) . . . .
C95 Ta1 C93 C98 -160.6(17) . . . .
O1 Ta1 C94 C3 135.7(11) . . . .
O1 Ta1 C94 C4 -18(4) . . . .
O1 Ta1 C94 C5 18.3(10) . . . .
O1 Ta1 C94 C9 -75.4(14) . . . .
O1 Ta1 C94 C93 125.9(10) . . . .
O1 Ta1 C94 C95 12.8(15) . . . .
O1 Ta1 C94 C102 -110.5(17) . . . .
O6 Ta1 C94 C3 -137.1(12) . . . .
O6 Ta1 C94 C4 69(3) . . . .
O6 Ta1 C94 C5 105.5(8) . . . .
O6 Ta1 C94 C9 11.8(12) . . . .
O6 Ta1 C94 C93 -146.9(11) . . . .
O6 Ta1 C94 C95 100.0(13) . . . .
O6 Ta1 C94 C102 -23.4(17) . . . .
O7 Ta1 C94 C3 24.9(15) . . . .
O7 Ta1 C94 C4 -129(3) . . . .
O7 Ta1 C94 C5 -92.5(9) . . . .
O7 Ta1 C94 C9 173.8(10) . . . .
O7 Ta1 C94 C93 15.1(14) . . . .
O7 Ta1 C94 C95 -98.0(14) . . . .
O7 Ta1 C94 C102 138.7(16) . . . .
O9 Ta1 C94 C3 -55.4(12) . . . .
O9 Ta1 C94 C4 151(3) . . . .
O9 Ta1 C94 C5 -172.8(8) . . . .
O9 Ta1 C94 C9 93.5(13) . . . .
O9 Ta1 C94 C93 -65.2(11) . . . .
O9 Ta1 C94 C95 -178.3(13) . . . .
O9 Ta1 C94 C102 58.3(18) . . . .
O10 Ta1 C94 C3 -105.4(13) . . . .
O10 Ta1 C94 C4 101(3) . . . .
O10 Ta1 C94 C5 137.2(8) . . . .
O10 Ta1 C94 C9 44(2) . . . .
O10 Ta1 C94 C93 -115.3(11) . . . .
O10 Ta1 C94 C95 131.7(13) . . . .
O10 Ta1 C94 C102 8(3) . . . .
C1 Ta1 C94 C3 81.8(12) . . . .
C1 Ta1 C94 C4 -72(3) . . . .
C1 Ta1 C94 C5 -35.6(6) . . . .
C1 Ta1 C94 C9 -129.3(17) . . . .
C1 Ta1 C94 C93 72.0(10) . . . .
C1 Ta1 C94 C95 -41.1(12) . . . .
C1 Ta1 C94 C102 -165(2) . . . .
C2 Ta1 C94 C3 36.5(9) . . . .
C2 Ta1 C94 C4 -117(4) . . . .
C2 Ta1 C94 C5 -80.9(8) . . . .
C2 Ta1 C94 C9 -174.6(18) . . . .
C2 Ta1 C94 C93 26.7(9) . . . .
C2 Ta1 C94 C95 -86.4(13) . . . .
C2 Ta1 C94 C102 150(2) . . . .
C5 Ta1 C94 C3 117.4(15) . . . .
C5 Ta1 C94 C4 -36(3) . . . .
C5 Ta1 C94 C9 -93.7(17) . . . .
C5 Ta1 C94 C93 107.6(13) . . . .
C5 Ta1 C94 C95 -5.5(12) . . . .
C5 Ta1 C94 C102 -129(2) . . . .
C93 Ta1 C94 C3 9.9(9) . . . .
C93 Ta1 C94 C4 -144(4) . . . .
C93 Ta1 C94 C5 -107.6(13) . . . .
C93 Ta1 C94 C9 159(2) . . . .
C93 Ta1 C94 C95 -113.1(17) . . . .
C93 Ta1 C94 C102 124(2) . . . .
C95 Ta1 C94 C3 122.9(19) . . . .
C95 Ta1 C94 C4 -31(3) . . . .
C95 Ta1 C94 C5 5.5(12) . . . .
C95 Ta1 C94 C9 -88(2) . . . .
C95 Ta1 C94 C93 113.1(17) . . . .
C95 Ta1 C94 C102 -123(3) . . . .
O1 Ta1 C95 C1 79.8(10) . . . .
O1 Ta1 C95 C4 -158.6(14) . . . .
O1 Ta1 C95 C5 41(6) . . . .
O1 Ta1 C95 C10 -16.1(11) . . . .
O1 Ta1 C95 C70 -46.1(14) . . . .
O1 Ta1 C95 C94 -168.5(13) . . . .
O6 Ta1 C95 C1 173.9(11) . . . .
O6 Ta1 C95 C4 -64.5(13) . . . .
O6 Ta1 C95 C5 135(6) . . . .
O6 Ta1 C95 C10 77.9(11) . . . .
O6 Ta1 C95 C70 47.9(14) . . . .
O6 Ta1 C95 C94 -74.5(13) . . . .
O7 Ta1 C95 C1 -4.1(14) . . . .
O7 Ta1 C95 C4 117.5(12) . . . .
O7 Ta1 C95 C5 -43(6) . . . .
O7 Ta1 C95 C10 -100.0(12) . . . .
O7 Ta1 C95 C70 -130.0(13) . . . .
O7 Ta1 C95 C94 107.6(12) . . . .
O9 Ta1 C95 C1 -109.7(9) . . . .
O9 Ta1 C95 C4 11.9(17) . . . .
O9 Ta1 C95 C5 -149(6) . . . .
O9 Ta1 C95 C10 154.4(8) . . . .
O9 Ta1 C95 C70 124.4(14) . . . .
O9 Ta1 C95 C94 2.0(16) . . . .
O10 Ta1 C95 C1 129.2(10) . . . .
O10 Ta1 C95 C4 -109.2(17) . . . .
O10 Ta1 C95 C5 90(6) . . . .
O10 Ta1 C95 C10 33(2) . . . .
O10 Ta1 C95 C70 3(2) . . . .
O10 Ta1 C95 C94 -119.1(16) . . . .
C1 Ta1 C95 C4 122(2) . . . .
C1 Ta1 C95 C5 -39(5) . . . .
C1 Ta1 C95 C10 -95.9(14) . . . .
C1 Ta1 C95 C70 -126(2) . . . .
C1 Ta1 C95 C94 111.7(19) . . . .
C2 Ta1 C95 C1 -43.8(8) . . . .
C2 Ta1 C95 C4 77.9(15) . . . .
C2 Ta1 C95 C5 -83(6) . . . .
C2 Ta1 C95 C10 -139.7(13) . . . .
C2 Ta1 C95 C70 -169.7(17) . . . .
C2 Ta1 C95 C94 67.9(13) . . . .
C5 Ta1 C95 C1 39(5) . . . .
C5 Ta1 C95 C4 160(7) . . . .
C5 Ta1 C95 C10 -57(5) . . . .
C5 Ta1 C95 C70 -87(6) . . . .
C5 Ta1 C95 C94 151(7) . . . .
C93 Ta1 C95 C1 -73.6(11) . . . .
C93 Ta1 C95 C4 48.0(13) . . . .
C93 Ta1 C95 C5 -112(6) . . . .
C93 Ta1 C95 C10 -169.6(15) . . . .
C93 Ta1 C95 C70 160.4(17) . . . .
C93 Ta1 C95 C94 38.0(12) . . . .
C94 Ta1 C95 C1 -111.7(19) . . . .
C94 Ta1 C95 C4 9.9(12) . . . .
C94 Ta1 C95 C5 -151(7) . . . .
C94 Ta1 C95 C10 152(2) . . . .
C94 Ta1 C95 C70 122(2) . . . .
O3 Ta2 O2 B1 -118.1(5) . . . .
O7 Ta2 O2 B1 33.3(5) . . . .
O8 Ta2 O2 B1 -40.8(6) . . . .
O10 Ta2 O2 B1 -39.4(5) . . . .
C13 Ta2 O2 B1 154.5(5) . . . .
C14 Ta2 O2 B1 114.0(5) . . . .
C71 Ta2 O2 B1 130.0(6) . . . .
C72 Ta2 O2 B1 162.9(6) . . . .
C73 Ta2 O2 B1 166.9(6) . . . .
C74 Ta2 O2 B1 128.6(7) . . . .
C75 Ta2 O2 B1 110.3(6) . . . .
O2 Ta2 O3 B2 115.7(5) . . . .
O7 Ta2 O3 B2 40.0(6) . . . .
O8 Ta2 O3 B2 -35.4(5) . . . .
O10 Ta2 O3 B2 37.6(4) . . . .
C13 Ta2 O3 B2 -115.4(5) . . . .
C14 Ta2 O3 B2 -115.6(5) . . . .
C71 Ta2 O3 B2 -169.3(6) . . . .
C72 Ta2 O3 B2 -159.3(6) . . . .
C73 Ta2 O3 B2 -125.3(6) . . . .
C74 Ta2 O3 B2 -111.7(7) . . . .
C75 Ta2 O3 B2 -139.2(8) . . . .
O2 Ta2 O7 Ta1 -69.51(19) . . . .
O3 Ta2 O7 Ta1 6.9(4) . . . .
O8 Ta2 O7 Ta1 82.04(19) . . . .
O10 Ta2 O7 Ta1 9.36(15) . . . .
C13 Ta2 O7 Ta1 159.0(2) . . . .
C14 Ta2 O7 Ta1 166.3(3) . . . .
C71 Ta2 O7 Ta1 -145.7(4) . . . .
C72 Ta2 O7 Ta1 -148.6(5) . . . .
C73 Ta2 O7 Ta1 167.9(5) . . . .
C74 Ta2 O7 Ta1 160.1(5) . . . .
C75 Ta2 O7 Ta1 -173.8(5) . . . .
O2 Ta2 O8 Ta3 -8.8(4) . . . .
O3 Ta2 O8 Ta3 69.0(2) . . . .
O7 Ta2 O8 Ta3 -82.5(2) . . . .
O10 Ta2 O8 Ta3 -10.16(15) . . . .
C13 Ta2 O8 Ta3 159.2(2) . . . .
C14 Ta2 O8 Ta3 -167.8(3) . . . .
C71 Ta2 O8 Ta3 -176.6(5) . . . .
C72 Ta2 O8 Ta3 143.0(5) . . . .
C73 Ta2 O8 Ta3 147.0(4) . . . .
C74 Ta2 O8 Ta3 179.5(5) . . . .
C75 Ta2 O8 Ta3 -159.8(5) . . . .
O2 Ta2 O10 Ta1 80.85(14) . . . .
O2 Ta2 O10 Ta3 -170.95(14) . . . .
O3 Ta2 O10 Ta1 170.96(15) . . . .
O3 Ta2 O10 Ta3 -80.84(13) . . . .
O7 Ta2 O10 Ta1 -7.80(13) . . . .
O7 Ta2 O10 Ta3 100.40(14) . . . .
O8 Ta2 O10 Ta1 -99.84(14) . . . .
O8 Ta2 O10 Ta3 8.36(12) . . . .
C13 Ta2 O10 Ta1 -121.6(3) . . . .
C13 Ta2 O10 Ta3 -13.4(4) . . . .
C14 Ta2 O10 Ta1 -54.8(4) . . . .
C14 Ta2 O10 Ta3 53.4(4) . . . .
C71 Ta2 O10 Ta1 58.0(8) . . . .
C71 Ta2 O10 Ta3 166.2(8) . . . .
C72 Ta2 O10 Ta1 133.9(9) . . . .
C72 Ta2 O10 Ta3 -118.0(9) . . . .
C73 Ta2 O10 Ta1 -152.8(8) . . . .
C73 Ta2 O10 Ta3 -44.6(8) . . . .
C74 Ta2 O10 Ta1 -81.0(9) . . . .
C74 Ta2 O10 Ta3 27.2(10) . . . .
C75 Ta2 O10 Ta1 -14.0(10) . . . .
C75 Ta2 O10 Ta3 94.2(10) . . . .
O2 Ta2 C13 C12 21.6(5) . . . .
O2 Ta2 C13 C14 -93.2(5) . . . .
O2 Ta2 C13 C18 143.5(5) . . . .
O2 Ta2 C13 C73 46.5(18) . . . .
O2 Ta2 C13 C74 -103.7(16) . . . .
O2 Ta2 C13 C78 99.4(9) . . . .
O3 Ta2 C13 C12 -65.0(4) . . . .
O3 Ta2 C13 C14 -179.8(5) . . . .
O3 Ta2 C13 C18 57.0(5) . . . .
O3 Ta2 C13 C73 -40.1(17) . . . .
O3 Ta2 C13 C74 169.7(16) . . . .
O3 Ta2 C13 C78 12.8(9) . . . .
O7 Ta2 C13 C12 128.3(4) . . . .
O7 Ta2 C13 C14 13.5(5) . . . .
O7 Ta2 C13 C18 -109.8(5) . . . .
O7 Ta2 C13 C73 153.2(17) . . . .
O7 Ta2 C13 C74 3.0(16) . . . .
O7 Ta2 C13 C78 -153.9(9) . . . .
O8 Ta2 C13 C12 -150.8(4) . . . .
O8 Ta2 C13 C14 94.4(5) . . . .
O8 Ta2 C13 C18 -28.9(5) . . . .
O8 Ta2 C13 C73 -125.9(17) . . . .
O8 Ta2 C13 C74 83.9(16) . . . .
O8 Ta2 C13 C78 -73.0(9) . . . .
O10 Ta2 C13 C12 -129.7(4) . . . .
O10 Ta2 C13 C14 115.4(5) . . . .
O10 Ta2 C13 C18 -7.8(7) . . . .
O10 Ta2 C13 C73 -104.9(17) . . . .
O10 Ta2 C13 C74 105.0(16) . . . .
O10 Ta2 C13 C78 -51.9(10) . . . .
C14 Ta2 C13 C12 114.8(7) . . . .
C14 Ta2 C13 C18 -123.2(8) . . . .
C14 Ta2 C13 C73 139.7(19) . . . .
C14 Ta2 C13 C74 -10.5(15) . . . .
C14 Ta2 C13 C78 -167.4(11) . . . .
C71 Ta2 C13 C12 50.5(6) . . . .
C71 Ta2 C13 C14 -64.3(6) . . . .
C71 Ta2 C13 C18 172.4(7) . . . .
C71 Ta2 C13 C73 75.4(18) . . . .
C71 Ta2 C13 C74 -74.8(16) . . . .
C71 Ta2 C13 C78 128.3(10) . . . .
C72 Ta2 C13 C12 9.7(7) . . . .
C72 Ta2 C13 C14 -105.1(8) . . . .
C72 Ta2 C13 C18 131.7(8) . . . .
C72 Ta2 C13 C73 34.6(17) . . . .
C72 Ta2 C13 C74 -115.6(17) . . . .
C72 Ta2 C13 C78 87.5(11) . . . .
C73 Ta2 C13 C12 -24.9(16) . . . .
C73 Ta2 C13 C14 -139.7(19) . . . .
C73 Ta2 C13 C18 97.1(18) . . . .
C73 Ta2 C13 C74 -150(2) . . . .
C73 Ta2 C13 C78 52.9(18) . . . .
C74 Ta2 C13 C12 125.3(17) . . . .
C74 Ta2 C13 C14 10.5(15) . . . .
C74 Ta2 C13 C18 -112.8(17) . . . .
C74 Ta2 C13 C73 150(2) . . . .
C74 Ta2 C13 C78 -156.9(19) . . . .
C75 Ta2 C13 C12 90.4(8) . . . .
C75 Ta2 C13 C14 -24.4(7) . . . .
C75 Ta2 C13 C18 -147.7(9) . . . .
C75 Ta2 C13 C73 115.3(19) . . . .
C75 Ta2 C13 C74 -34.9(17) . . . .
C75 Ta2 C13 C78 168.2(11) . . . .
O2 Ta2 C14 C13 111.3(5) . . . .
O2 Ta2 C14 C15 -2.9(6) . . . .
O2 Ta2 C14 C19 -126.7(6) . . . .
O2 Ta2 C14 C74 127(2) . . . .
O2 Ta2 C14 C75 -10.4(14) . . . .
O2 Ta2 C14 C79 178.1(9) . . . .
O3 Ta2 C14 C13 0.2(5) . . . .
O3 Ta2 C14 C15 -113.9(5) . . . .
O3 Ta2 C14 C19 122.2(6) . . . .
O3 Ta2 C14 C74 16(2) . . . .
O3 Ta2 C14 C75 -121.5(13) . . . .
O3 Ta2 C14 C79 67.0(9) . . . .
O7 Ta2 C14 C13 -168.0(5) . . . .
O7 Ta2 C14 C15 77.9(5) . . . .
O7 Ta2 C14 C19 -46.0(6) . . . .
O7 Ta2 C14 C74 -153(2) . . . .
O7 Ta2 C14 C75 70.3(13) . . . .
O7 Ta2 C14 C79 -101.2(9) . . . .
O8 Ta2 C14 C13 -80.9(5) . . . .
O8 Ta2 C14 C15 164.9(5) . . . .
O8 Ta2 C14 C19 41.1(6) . . . .
O8 Ta2 C14 C74 -66(2) . . . .
O8 Ta2 C14 C75 157.4(13) . . . .
O8 Ta2 C14 C79 -14.1(9) . . . .
O10 Ta2 C14 C13 -123.7(5) . . . .
O10 Ta2 C14 C15 122.1(5) . . . .
O10 Ta2 C14 C19 -1.7(9) . . . .
O10 Ta2 C14 C74 -108(2) . . . .
O10 Ta2 C14 C75 114.6(13) . . . .
O10 Ta2 C14 C79 -56.9(10) . . . .
C13 Ta2 C14 C15 -114.2(7) . . . .
C13 Ta2 C14 C19 122.0(9) . . . .
C13 Ta2 C14 C74 15(2) . . . .
C13 Ta2 C14 C75 -121.7(14) . . . .
C13 Ta2 C14 C79 66.8(9) . . . .
C71 Ta2 C14 C13 90.6(7) . . . .
C71 Ta2 C14 C15 -23.6(6) . . . .
C71 Ta2 C14 C19 -147.5(9) . . . .
C71 Ta2 C14 C74 106(2) . . . .
C71 Ta2 C14 C75 -31.2(14) . . . .
C71 Ta2 C14 C79 157.4(11) . . . .
C72 Ta2 C14 C13 51.6(6) . . . .
C72 Ta2 C14 C15 -62.5(6) . . . .
C72 Ta2 C14 C19 173.6(9) . . . .
C72 Ta2 C14 C74 67(2) . . . .
C72 Ta2 C14 C75 -70.1(14) . . . .
C72 Ta2 C14 C79 118.4(10) . . . .
C73 Ta2 C14 C13 13.7(7) . . . .
C73 Ta2 C14 C15 -100.5(8) . . . .
C73 Ta2 C14 C19 135.7(9) . . . .
C73 Ta2 C14 C74 29(2) . . . .
C73 Ta2 C14 C75 -108.0(15) . . . .
C73 Ta2 C14 C79 80.5(11) . . . .
C74 Ta2 C14 C13 -15(2) . . . .
C74 Ta2 C14 C15 -129(2) . . . .
C74 Ta2 C14 C19 107(2) . . . .
C74 Ta2 C14 C75 -137(3) . . . .
C74 Ta2 C14 C79 52(2) . . . .
C75 Ta2 C14 C13 121.7(14) . . . .
C75 Ta2 C14 C15 7.5(13) . . . .
C75 Ta2 C14 C19 -116.3(15) . . . .
C75 Ta2 C14 C74 137(3) . . . .
C75 Ta2 C14 C79 -171.5(17) . . . .
O2 Ta2 C71 C11 86(2) . . . .
O2 Ta2 C71 C15 -127.5(12) . . . .
O2 Ta2 C71 C16 30.0(8) . . . .
O2 Ta2 C71 C72 100.4(10) . . . .
O2 Ta2 C71 C75 -142.4(11) . . . .
O2 Ta2 C71 C76 -19.8(13) . . . .
O3 Ta2 C71 C11 4(2) . . . .
O3 Ta2 C71 C15 150.1(10) . . . .
O3 Ta2 C71 C16 -52.4(10) . . . .
O3 Ta2 C71 C72 18.1(10) . . . .
O3 Ta2 C71 C75 135.3(10) . . . .
O3 Ta2 C71 C76 -102.1(14) . . . .
O7 Ta2 C71 C11 170(2) . . . .
O7 Ta2 C71 C15 -43.9(11) . . . .
O7 Ta2 C71 C16 113.7(9) . . . .
O7 Ta2 C71 C72 -175.9(9) . . . .
O7 Ta2 C71 C75 -58.7(11) . . . .
O7 Ta2 C71 C76 63.9(14) . . . .
O8 Ta2 C71 C11 -100(2) . . . .
O8 Ta2 C71 C15 46.3(13) . . . .
O8 Ta2 C71 C16 -156.2(7) . . . .
O8 Ta2 C71 C72 -85.8(10) . . . .
O8 Ta2 C71 C75 31.4(13) . . . .
O8 Ta2 C71 C76 154.0(12) . . . .
O10 Ta2 C71 C11 109(2) . . . .
O10 Ta2 C71 C15 -104.5(12) . . . .
O10 Ta2 C71 C16 53.0(14) . . . .
O10 Ta2 C71 C72 123.4(10) . . . .
O10 Ta2 C71 C75 -119.4(11) . . . .
O10 Ta2 C71 C76 3.2(19) . . . .
C13 Ta2 C71 C11 -71(2) . . . .
C13 Ta2 C71 C15 75.3(11) . . . .
C13 Ta2 C71 C16 -127.2(10) . . . .
C13 Ta2 C71 C72 -56.8(9) . . . .
C13 Ta2 C71 C75 60.4(10) . . . .
C13 Ta2 C71 C76 -177.0(15) . . . .
C14 Ta2 C71 C11 -111(2) . . . .
C14 Ta2 C71 C15 34.8(9) . . . .
C14 Ta2 C71 C16 -167.7(12) . . . .
C14 Ta2 C71 C72 -97.3(11) . . . .
C14 Ta2 C71 C75 19.9(10) . . . .
C14 Ta2 C71 C76 142.5(16) . . . .
C72 Ta2 C71 C11 -14.0(18) . . . .
C72 Ta2 C71 C15 132.1(17) . . . .
C72 Ta2 C71 C16 -70.4(11) . . . .
C72 Ta2 C71 C75 117.2(16) . . . .
C72 Ta2 C71 C76 -120.2(18) . . . .
C73 Ta2 C71 C11 -53(2) . . . .
C73 Ta2 C71 C15 93.4(12) . . . .
C73 Ta2 C71 C16 -109.1(11) . . . .
C73 Ta2 C71 C72 -38.7(10) . . . .
C73 Ta2 C71 C75 78.5(12) . . . .
C73 Ta2 C71 C76 -158.9(16) . . . .
C74 Ta2 C71 C11 -95(2) . . . .
C74 Ta2 C71 C15 51.2(11) . . . .
C74 Ta2 C71 C16 -151.3(12) . . . .
C74 Ta2 C71 C72 -80.9(11) . . . .
C74 Ta2 C71 C75 36.3(11) . . . .
C74 Ta2 C71 C76 158.9(16) . . . .
C75 Ta2 C71 C11 -131(3) . . . .
C75 Ta2 C71 C15 14.9(11) . . . .
C75 Ta2 C71 C16 172.4(17) . . . .
C75 Ta2 C71 C72 -117.2(16) . . . .
C75 Ta2 C71 C76 122.6(19) . . . .
O2 Ta2 C72 C11 -67.0(11) . . . .
O2 Ta2 C72 C12 166.4(18) . . . .
O2 Ta2 C72 C17 106.4(10) . . . .
O2 Ta2 C72 C71 -74.1(9) . . . .
O2 Ta2 C72 C73 173.6(10) . . . .
O2 Ta2 C72 C77 49.6(15) . . . .
O3 Ta2 C72 C11 -155.7(12) . . . .
O3 Ta2 C72 C12 77.7(18) . . . .
O3 Ta2 C72 C17 17.7(9) . . . .
O3 Ta2 C72 C71 -162.8(10) . . . .
O3 Ta2 C72 C73 84.9(9) . . . .
O3 Ta2 C72 C77 -39.1(15) . . . .
O7 Ta2 C72 C11 12.3(14) . . . .
O7 Ta2 C72 C12 -114.4(17) . . . .
O7 Ta2 C72 C17 -174.4(7) . . . .
O7 Ta2 C72 C71 5.2(12) . . . .
O7 Ta2 C72 C73 -107.1(10) . . . .
O7 Ta2 C72 C77 128.9(14) . . . .
O8 Ta2 C72 C11 126.6(10) . . . .
O8 Ta2 C72 C12 0(2) . . . .
O8 Ta2 C72 C17 -60.1(11) . . . .
O8 Ta2 C72 C71 119.5(9) . . . .
O8 Ta2 C72 C73 7.2(11) . . . .
O8 Ta2 C72 C77 -116.8(14) . . . .
O10 Ta2 C72 C11 -118.6(10) . . . .
O10 Ta2 C72 C12 114.7(17) . . . .
O10 Ta2 C72 C17 54.7(16) . . . .
O10 Ta2 C72 C71 -125.8(9) . . . .
O10 Ta2 C72 C73 121.9(10) . . . .
O10 Ta2 C72 C77 -2(2) . . . .
C13 Ta2 C72 C11 103.8(13) . . . .
C13 Ta2 C72 C12 -22.9(15) . . . .
C13 Ta2 C72 C17 -82.9(11) . . . .
C13 Ta2 C72 C71 96.6(11) . . . .
C13 Ta2 C72 C73 -15.7(8) . . . .
C13 Ta2 C72 C77 -139.7(18) . . . .
C14 Ta2 C72 C11 66.6(11) . . . .
C14 Ta2 C72 C12 -60.0(17) . . . .
C14 Ta2 C72 C17 -120.0(11) . . . .
C14 Ta2 C72 C71 59.5(9) . . . .
C14 Ta2 C72 C73 -52.8(9) . . . .
C14 Ta2 C72 C77 -176.8(17) . . . .
C71 Ta2 C72 C11 7.2(9) . . . .
C71 Ta2 C72 C12 -120(2) . . . .
C71 Ta2 C72 C17 -179.5(17) . . . .
C71 Ta2 C72 C73 -112.3(14) . . . .
C71 Ta2 C72 C77 124(2) . . . .
C73 Ta2 C72 C11 119.4(16) . . . .
C73 Ta2 C72 C12 -7.2(15) . . . .
C73 Ta2 C72 C17 -67.3(12) . . . .
C73 Ta2 C72 C71 112.3(14) . . . .
C73 Ta2 C72 C77 -124.0(19) . . . .
C74 Ta2 C72 C11 81.9(13) . . . .
C74 Ta2 C72 C12 -44.8(18) . . . .
C74 Ta2 C72 C17 -104.8(13) . . . .
C74 Ta2 C72 C71 74.7(11) . . . .
C74 Ta2 C72 C73 -37.5(10) . . . .
C74 Ta2 C72 C77 -161.6(18) . . . .
C75 Ta2 C72 C11 42.8(11) . . . .
C75 Ta2 C72 C12 -83.9(19) . . . .
C75 Ta2 C72 C17 -143.9(14) . . . .
C75 Ta2 C72 C71 35.6(10) . . . .
C75 Ta2 C72 C73 -76.7(11) . . . .
C75 Ta2 C72 C77 159.3(18) . . . .
O2 Ta2 C73 C12 -2.2(14) . . . .
O2 Ta2 C73 C13 -140.3(15) . . . .
O2 Ta2 C73 C18 167.5(6) . . . .
O2 Ta2 C73 C72 -7.2(11) . . . .
O2 Ta2 C73 C74 -122.6(11) . . . .
O2 Ta2 C73 C78 121.3(13) . . . .
O3 Ta2 C73 C12 -83.1(12) . . . .
O3 Ta2 C73 C13 138.8(17) . . . .
O3 Ta2 C73 C18 86.7(8) . . . .
O3 Ta2 C73 C72 -88.1(10) . . . .
O3 Ta2 C73 C74 156.5(12) . . . .
O3 Ta2 C73 C78 40.5(13) . . . .
O7 Ta2 C73 C12 106.4(11) . . . .
O7 Ta2 C73 C13 -31.8(19) . . . .
O7 Ta2 C73 C18 -83.9(9) . . . .
O7 Ta2 C73 C72 101.4(10) . . . .
O7 Ta2 C73 C74 -14.1(13) . . . .
O7 Ta2 C73 C78 -130.1(13) . . . .
O8 Ta2 C73 C12 -168.9(12) . . . .
O8 Ta2 C73 C13 52.9(17) . . . .
O8 Ta2 C73 C18 0.8(8) . . . .
O8 Ta2 C73 C72 -173.9(10) . . . .
O8 Ta2 C73 C74 70.7(11) . . . .
O8 Ta2 C73 C78 -45.4(14) . . . .
O10 Ta2 C73 C12 -119.3(11) . . . .
O10 Ta2 C73 C13 102.5(17) . . . .
O10 Ta2 C73 C18 50.4(13) . . . .
O10 Ta2 C73 C72 -124.3(10) . . . .
O10 Ta2 C73 C74 120.3(11) . . . .
O10 Ta2 C73 C78 4.2(19) . . . .
C13 Ta2 C73 C12 138(3) . . . .
C13 Ta2 C73 C18 -52.1(14) . . . .
C13 Ta2 C73 C72 133(2) . . . .
C13 Ta2 C73 C74 17.7(15) . . . .
C13 Ta2 C73 C78 -98(2) . . . .
C14 Ta2 C73 C12 108.6(14) . . . .
C14 Ta2 C73 C13 -29.6(14) . . . .
C14 Ta2 C73 C18 -81.7(9) . . . .
C14 Ta2 C73 C72 103.6(11) . . . .
C14 Ta2 C73 C74 -11.8(10) . . . .
C14 Ta2 C73 C78 -127.9(16) . . . .
C71 Ta2 C73 C12 43.8(11) . . . .
C71 Ta2 C73 C13 -94.3(18) . . . .
C71 Ta2 C73 C18 -146.5(11) . . . .
C71 Ta2 C73 C72 38.8(10) . . . .
C71 Ta2 C73 C74 -76.6(12) . . . .
C71 Ta2 C73 C78 167.3(16) . . . .
C72 Ta2 C73 C12 5.0(10) . . . .
C72 Ta2 C73 C13 -133(2) . . . .
C72 Ta2 C73 C18 174.7(16) . . . .
C72 Ta2 C73 C74 -115.4(16) . . . .
C72 Ta2 C73 C78 128.5(18) . . . .
C74 Ta2 C73 C12 120.4(18) . . . .
C74 Ta2 C73 C13 -17.7(15) . . . .
C74 Ta2 C73 C18 -69.9(12) . . . .
C74 Ta2 C73 C72 115.4(16) . . . .
C74 Ta2 C73 C78 -116.1(19) . . . .
C75 Ta2 C73 C12 84.1(13) . . . .
C75 Ta2 C73 C13 -54.0(16) . . . .
C75 Ta2 C73 C18 -106.1(11) . . . .
C75 Ta2 C73 C72 79.2(11) . . . .
C75 Ta2 C73 C74 -36.3(12) . . . .
C75 Ta2 C73 C78 -152.4(16) . . . .
O2 Ta2 C74 C13 93.1(16) . . . .
O2 Ta2 C74 C14 -62(2) . . . .
O2 Ta2 C74 C19 -109.7(9) . . . .
O2 Ta2 C74 C73 79.6(12) . . . .
O2 Ta2 C74 C75 -35.2(13) . . . .
O2 Ta2 C74 C79 -161.5(14) . . . .
O3 Ta2 C74 C13 -10.9(17) . . . .
O3 Ta2 C74 C14 -166(2) . . . .
O3 Ta2 C74 C19 146.4(9) . . . .
O3 Ta2 C74 C73 -24.3(12) . . . .
O3 Ta2 C74 C75 -139.1(10) . . . .
O3 Ta2 C74 C79 94.5(16) . . . .
O7 Ta2 C74 C13 -177.3(14) . . . .
O7 Ta2 C74 C14 27(2) . . . .
O7 Ta2 C74 C19 -20.0(11) . . . .
O7 Ta2 C74 C73 169.3(10) . . . .
O7 Ta2 C74 C75 54.5(11) . . . .
O7 Ta2 C74 C79 -71.9(16) . . . .
O8 Ta2 C74 C13 -92.3(15) . . . .
O8 Ta2 C74 C14 112(2) . . . .
O8 Ta2 C74 C19 65.0(10) . . . .
O8 Ta2 C74 C73 -105.7(11) . . . .
O8 Ta2 C74 C75 139.5(11) . . . .
O8 Ta2 C74 C79 13.1(16) . . . .
O10 Ta2 C74 C13 -110.6(13) . . . .
O10 Ta2 C74 C14 94(2) . . . .
O10 Ta2 C74 C19 46.7(17) . . . .
O10 Ta2 C74 C73 -124.1(10) . . . .
O10 Ta2 C74 C75 121.2(12) . . . .
O10 Ta2 C74 C79 -5(2) . . . .
C13 Ta2 C74 C14 -155(3) . . . .
C13 Ta2 C74 C19 157(2) . . . .
C13 Ta2 C74 C73 -13.4(11) . . . .
C13 Ta2 C74 C75 -128(2) . . . .
C13 Ta2 C74 C79 105(3) . . . .
C14 Ta2 C74 C13 155(3) . . . .
C14 Ta2 C74 C19 -47.4(16) . . . .
C14 Ta2 C74 C73 142(3) . . . .
C14 Ta2 C74 C75 27.1(18) . . . .
C14 Ta2 C74 C79 -99(3) . . . .
C71 Ta2 C74 C13 91.4(15) . . . .
C71 Ta2 C74 C14 -64(2) . . . .
C71 Ta2 C74 C19 -111.4(13) . . . .
C71 Ta2 C74 C73 77.9(11) . . . .
C71 Ta2 C74 C75 -36.9(10) . . . .
C71 Ta2 C74 C79 -163.3(19) . . . .
C72 Ta2 C74 C13 50.3(14) . . . .
C72 Ta2 C74 C14 -105(2) . . . .
C72 Ta2 C74 C19 -152.4(14) . . . .
C72 Ta2 C74 C73 36.9(10) . . . .
C72 Ta2 C74 C75 -77.9(12) . . . .
C72 Ta2 C74 C79 155.7(19) . . . .
C73 Ta2 C74 C13 13.4(11) . . . .
C73 Ta2 C74 C14 -142(3) . . . .
C73 Ta2 C74 C19 170.7(19) . . . .
C73 Ta2 C74 C75 -114.8(16) . . . .
C73 Ta2 C74 C79 119(2) . . . .
C75 Ta2 C74 C13 128(2) . . . .
C75 Ta2 C74 C14 -27.1(18) . . . .
C75 Ta2 C74 C19 -74.5(13) . . . .
C75 Ta2 C74 C73 114.8(16) . . . .
C75 Ta2 C74 C79 -126(2) . . . .
O2 Ta2 C75 C14 171.1(12) . . . .
O2 Ta2 C75 C15 10(2) . . . .
O2 Ta2 C75 C71 37.6(11) . . . .
O2 Ta2 C75 C74 153.4(10) . . . .
O2 Ta2 C75 C81 -83.1(17) . . . .
O3 Ta2 C75 C14 72.8(14) . . . .
O3 Ta2 C75 C15 -88(2) . . . .
O3 Ta2 C75 C71 -60.7(13) . . . .
O3 Ta2 C75 C74 55.1(13) . . . .
O3 Ta2 C75 C81 178.6(14) . . . .
O7 Ta2 C75 C14 -106.8(13) . . . .
O7 Ta2 C75 C15 93(2) . . . .
O7 Ta2 C75 C71 119.7(11) . . . .
O7 Ta2 C75 C74 -124.5(11) . . . .
O7 Ta2 C75 C81 -0.9(16) . . . .
O8 Ta2 C75 C14 -23.2(13) . . . .
O8 Ta2 C75 C15 176(2) . . . .
O8 Ta2 C75 C71 -156.7(10) . . . .
O8 Ta2 C75 C74 -40.8(11) . . . .
O8 Ta2 C75 C81 82.7(17) . . . .
O10 Ta2 C75 C14 -100.8(15) . . . .
O10 Ta2 C75 C15 99(2) . . . .
O10 Ta2 C75 C71 125.7(10) . . . .
O10 Ta2 C75 C74 -118.5(12) . . . .
O10 Ta2 C75 C81 5(2) . . . .
C13 Ta2 C75 C14 39.3(11) . . . .
C13 Ta2 C75 C15 -121(2) . . . .
C13 Ta2 C75 C71 -94.3(11) . . . .
C13 Ta2 C75 C74 21.6(9) . . . .
C13 Ta2 C75 C81 145(2) . . . .
C14 Ta2 C75 C15 -161(3) . . . .
C14 Ta2 C75 C71 -133.5(19) . . . .
C14 Ta2 C75 C74 -17.7(11) . . . .
C14 Ta2 C75 C81 106(2) . . . .
C71 Ta2 C75 C14 133.5(19) . . . .
C71 Ta2 C75 C15 -27.1(18) . . . .
C71 Ta2 C75 C74 115.8(16) . . . .
C71 Ta2 C75 C81 -121(2) . . . .
C72 Ta2 C75 C14 97.1(14) . . . .
C72 Ta2 C75 C15 -64(2) . . . .
C72 Ta2 C75 C71 -36.5(10) . . . .
C72 Ta2 C75 C74 79.4(12) . . . .
C72 Ta2 C75 C81 -157(2) . . . .
C73 Ta2 C75 C14 56.1(13) . . . .
C73 Ta2 C75 C15 -105(2) . . . .
C73 Ta2 C75 C71 -77.4(11) . . . .
C73 Ta2 C75 C74 38.4(10) . . . .
C73 Ta2 C75 C81 162(2) . . . .
C74 Ta2 C75 C14 17.7(11) . . . .
C74 Ta2 C75 C15 -143(3) . . . .
C74 Ta2 C75 C71 -115.8(16) . . . .
C74 Ta2 C75 C81 124(2) . . . .
O5 Ta3 O4 B2 -120.0(4) . . . .
O8 Ta3 O4 B2 30.1(5) . . . .
O9 Ta3 O4 B2 -43.3(6) . . . .
O10 Ta3 O4 B2 -42.7(4) . . . .
C21 Ta3 O4 B2 121.7(5) . . . .
C22 Ta3 O4 B2 155.3(5) . . . .
C24 Ta3 O4 B2 137.6(6) . . . .
C25 Ta3 O4 B2 107.3(5) . . . .
C82 Ta3 O4 B2 112.6(6) . . . .
C83 Ta3 O4 B2 145.3(6) . . . .
C86 Ta3 O4 B2 105.6(8) . . . .
O4 Ta3 O5 B3 114.9(5) . . . .
O8 Ta3 O5 B3 23.6(7) . . . .
O9 Ta3 O5 B3 -36.3(5) . . . .
O10 Ta3 O5 B3 36.4(5) . . . .
C21 Ta3 O5 B3 -167.9(5) . . . .
C22 Ta3 O5 B3 -164.8(5) . . . .
C24 Ta3 O5 B3 -112.3(6) . . . .
C25 Ta3 O5 B3 -130.7(5) . . . .
C82 Ta3 O5 B3 -159.2(7) . . . .
C83 Ta3 O5 B3 -165.6(6) . . . .
C86 Ta3 O5 B3 -118.0(8) . . . .
O4 Ta3 O8 Ta2 -68.7(2) . . . .
O5 Ta3 O8 Ta2 23.2(4) . . . .
O9 Ta3 O8 Ta2 82.9(2) . . . .
O10 Ta3 O8 Ta2 10.16(15) . . . .
C21 Ta3 O8 Ta2 -146.6(3) . . . .
C22 Ta3 O8 Ta2 -146.6(3) . . . .
C24 Ta3 O8 Ta2 158.1(3) . . . .
C25 Ta3 O8 Ta2 -176.7(3) . . . .
C82 Ta3 O8 Ta2 -154.6(5) . . . .
C83 Ta3 O8 Ta2 -146.7(5) . . . .
C86 Ta3 O8 Ta2 172.8(6) . . . .
O4 Ta3 O9 Ta1 -6.2(4) . . . .
O5 Ta3 O9 Ta1 73.01(17) . . . .
O8 Ta3 O9 Ta1 -81.24(17) . . . .
O10 Ta3 O9 Ta1 -6.72(13) . . . .
C21 Ta3 O9 Ta1 -166.8(3) . . . .
C22 Ta3 O9 Ta1 150.6(3) . . . .
C24 Ta3 O9 Ta1 173.2(3) . . . .
C25 Ta3 O9 Ta1 -157.8(2) . . . .
C82 Ta3 O9 Ta1 -157.9(5) . . . .
C83 Ta3 O9 Ta1 162.9(6) . . . .
C86 Ta3 O9 Ta1 -158.9(6) . . . .
O4 Ta3 O10 Ta1 -173.31(15) . . . .
O4 Ta3 O10 Ta2 84.10(13) . . . .
O5 Ta3 O10 Ta1 -79.24(15) . . . .
O5 Ta3 O10 Ta2 178.17(14) . . . .
O8 Ta3 O10 Ta1 94.16(15) . . . .
O8 Ta3 O10 Ta2 -8.43(13) . . . .
O9 Ta3 O10 Ta1 6.41(13) . . . .
O9 Ta3 O10 Ta2 -96.18(13) . . . .
C21 Ta3 O10 Ta1 152.2(4) . . . .
C21 Ta3 O10 Ta2 49.7(5) . . . .
C22 Ta3 O10 Ta1 -131.3(5) . . . .
C22 Ta3 O10 Ta2 126.1(5) . . . .
C24 Ta3 O10 Ta1 6.2(6) . . . .
C24 Ta3 O10 Ta2 -96.4(6) . . . .
C25 Ta3 O10 Ta1 80.5(5) . . . .
C25 Ta3 O10 Ta2 -22.1(5) . . . .
C82 Ta3 O10 Ta1 127.0(9) . . . .
C82 Ta3 O10 Ta2 24.4(9) . . . .
C83 Ta3 O10 Ta1 -152.6(11) . . . .
C83 Ta3 O10 Ta2 104.8(11) . . . .
C86 Ta3 O10 Ta1 62.8(10) . . . .
C86 Ta3 O10 Ta2 -39.8(10) . . . .
O4 Ta3 C21 C22 91.0(5) . . . .
O4 Ta3 C21 C25 -153.9(5) . . . .
O4 Ta3 C21 C26 -31.0(6) . . . .
O4 Ta3 C21 C82 -130(2) . . . .
O4 Ta3 C21 C83 91.3(12) . . . .
O4 Ta3 C21 C87 -68.6(10) . . . .
O5 Ta3 C21 C22 5.7(6) . . . .
O5 Ta3 C21 C25 120.7(5) . . . .
O5 Ta3 C21 C26 -116.4(6) . . . .
O5 Ta3 C21 C82 144(2) . . . .
O5 Ta3 C21 C83 6.0(12) . . . .
O5 Ta3 C21 C87 -154.0(10) . . . .
O8 Ta3 C21 C22 179.9(5) . . . .
O8 Ta3 C21 C25 -65.0(5) . . . .
O8 Ta3 C21 C26 57.9(6) . . . .
O8 Ta3 C21 C82 -41(2) . . . .
O8 Ta3 C21 C83 -179.8(12) . . . .
O8 Ta3 C21 C87 20.3(10) . . . .
O9 Ta3 C21 C22 -98.6(5) . . . .
O9 Ta3 C21 C25 16.5(6) . . . .
O9 Ta3 C21 C26 139.4(5) . . . .
O9 Ta3 C21 C82 40(2) . . . .
O9 Ta3 C21 C83 -98.3(12) . . . .
O9 Ta3 C21 C87 101.8(10) . . . .
O10 Ta3 C21 C22 125.7(5) . . . .
O10 Ta3 C21 C25 -119.3(5) . . . .
O10 Ta3 C21 C26 3.6(10) . . . .
O10 Ta3 C21 C82 -96(2) . . . .
O10 Ta3 C21 C83 125.9(12) . . . .
O10 Ta3 C21 C87 -34.0(12) . . . .
C22 Ta3 C21 C25 115.1(7) . . . .
C22 Ta3 C21 C26 -122.0(9) . . . .
C22 Ta3 C21 C82 139(2) . . . .
C22 Ta3 C21 C83 0.3(12) . . . .
C22 Ta3 C21 C87 -159.6(12) . . . .
C24 Ta3 C21 C22 -74.7(6) . . . .
C24 Ta3 C21 C25 40.3(6) . . . .
C24 Ta3 C21 C26 163.3(8) . . . .
C24 Ta3 C21 C82 64(2) . . . .
C24 Ta3 C21 C83 -74.4(12) . . . .
C24 Ta3 C21 C87 125.7(11) . . . .
C25 Ta3 C21 C22 -115.1(7) . . . .
C25 Ta3 C21 C26 122.9(9) . . . .
C25 Ta3 C21 C82 24(2) . . . .
C25 Ta3 C21 C83 -114.8(13) . . . .
C25 Ta3 C21 C87 85.3(11) . . . .
C82 Ta3 C21 C22 -139(2) . . . .
C82 Ta3 C21 C25 -24(2) . . . .
C82 Ta3 C21 C26 99(2) . . . .
C82 Ta3 C21 C83 -138(3) . . . .
C82 Ta3 C21 C87 62(2) . . . .
C83 Ta3 C21 C22 -0.3(12) . . . .
C83 Ta3 C21 C25 114.8(13) . . . .
C83 Ta3 C21 C26 -122.3(14) . . . .
C83 Ta3 C21 C82 138(3) . . . .
C83 Ta3 C21 C87 -159.9(17) . . . .
C86 Ta3 C21 C22 -110.2(10) . . . .
C86 Ta3 C21 C25 4.8(9) . . . .
C86 Ta3 C21 C26 127.8(11) . . . .
C86 Ta3 C21 C82 28(2) . . . .
C86 Ta3 C21 C83 -109.9(15) . . . .
C86 Ta3 C21 C87 90.2(13) . . . .
O4 Ta3 C22 C21 -82.5(5) . . . .
O4 Ta3 C22 C23 163.2(6) . . . .
O4 Ta3 C22 C27 39.5(6) . . . .
O4 Ta3 C22 C83 -83(3) . . . .
O4 Ta3 C22 C88 -0.9(12) . . . .
O5 Ta3 C22 C21 -175.0(5) . . . .
O5 Ta3 C22 C23 70.8(6) . . . .
O5 Ta3 C22 C27 -53.0(7) . . . .
O5 Ta3 C22 C83 -176(3) . . . .
O5 Ta3 C22 C88 -93.4(13) . . . .
O8 Ta3 C22 C21 -0.1(6) . . . .
O8 Ta3 C22 C23 -114.3(6) . . . .
O8 Ta3 C22 C27 121.9(6) . . . .
O8 Ta3 C22 C83 -1(3) . . . .
O8 Ta3 C22 C88 81.6(13) . . . .
O9 Ta3 C22 C21 108.8(5) . . . .
O9 Ta3 C22 C23 -5.4(7) . . . .
O9 Ta3 C22 C27 -129.2(6) . . . .
O9 Ta3 C22 C83 108(3) . . . .
O9 Ta3 C22 C88 -169.6(12) . . . .
O10 Ta3 C22 C21 -124.3(5) . . . .
O10 Ta3 C22 C23 121.4(6) . . . .
O10 Ta3 C22 C27 -2.3(10) . . . .
O10 Ta3 C22 C83 -125(3) . . . .
O10 Ta3 C22 C88 -42.7(14) . . . .
C21 Ta3 C22 C23 -114.3(8) . . . .
C21 Ta3 C22 C27 122.0(9) . . . .
C21 Ta3 C22 C83 -1(3) . . . .
C21 Ta3 C22 C88 81.6(13) . . . .
C24 Ta3 C22 C21 81.3(6) . . . .
C24 Ta3 C22 C23 -33.0(7) . . . .
C24 Ta3 C22 C27 -156.7(9) . . . .
C24 Ta3 C22 C83 81(3) . . . .
C24 Ta3 C22 C88 162.9(14) . . . .
C25 Ta3 C22 C21 37.0(5) . . . .
C25 Ta3 C22 C23 -77.3(7) . . . .
C25 Ta3 C22 C27 159.0(8) . . . .
C25 Ta3 C22 C83 36(3) . . . .
C25 Ta3 C22 C88 118.6(13) . . . .
C82 Ta3 C22 C21 11.6(7) . . . .
C82 Ta3 C22 C23 -102.6(9) . . . .
C82 Ta3 C22 C27 133.6(10) . . . .
C82 Ta3 C22 C83 11(3) . . . .
C82 Ta3 C22 C88 93.3(14) . . . .
C83 Ta3 C22 C21 1(3) . . . .
C83 Ta3 C22 C23 -114(3) . . . .
C83 Ta3 C22 C27 123(3) . . . .
C83 Ta3 C22 C88 82(3) . . . .
C86 Ta3 C22 C21 46.7(8) . . . .
C86 Ta3 C22 C23 -67.6(9) . . . .
C86 Ta3 C22 C27 168.7(10) . . . .
C86 Ta3 C22 C83 46(3) . . . .
C86 Ta3 C22 C88 128.3(14) . . . .
O4 Ta3 C24 C23 52.4(8) . . . .
O4 Ta3 C24 C25 -55.8(7) . . . .
O4 Ta3 C24 C29 -168.2(7) . . . .
O4 Ta3 C24 C86 -71.3(13) . . . .
O4 Ta3 C24 C90 160.2(13) . . . .
O5 Ta3 C24 C23 -47.1(7) . . . .
O5 Ta3 C24 C25 -155.4(5) . . . .
O5 Ta3 C24 C29 92.3(9) . . . .
O5 Ta3 C24 C86 -170.9(12) . . . .
O5 Ta3 C24 C90 60.6(14) . . . .
O8 Ta3 C24 C23 153.7(6) . . . .
O8 Ta3 C24 C25 45.5(6) . . . .
O8 Ta3 C24 C29 -66.9(9) . . . .
O8 Ta3 C24 C86 30.0(13) . . . .
O8 Ta3 C24 C90 -98.5(14) . . . .
O9 Ta3 C24 C23 -127.1(7) . . . .
O9 Ta3 C24 C25 124.7(6) . . . .
O9 Ta3 C24 C29 12.3(9) . . . .
O9 Ta3 C24 C86 109.1(12) . . . .
O9 Ta3 C24 C90 -19.4(13) . . . .
O10 Ta3 C24 C23 -126.9(7) . . . .
O10 Ta3 C24 C25 124.9(6) . . . .
O10 Ta3 C24 C29 12.5(14) . . . .
O10 Ta3 C24 C86 109.4(13) . . . .
O10 Ta3 C24 C90 -19.2(17) . . . .
C21 Ta3 C24 C23 71.3(7) . . . .
C21 Ta3 C24 C25 -36.9(5) . . . .
C21 Ta3 C24 C29 -149.3(11) . . . .
C21 Ta3 C24 C86 -52.4(12) . . . .
C21 Ta3 C24 C90 179.0(15) . . . .
C22 Ta3 C24 C23 30.7(6) . . . .
C22 Ta3 C24 C25 -77.5(6) . . . .
C22 Ta3 C24 C29 170.1(11) . . . .
C22 Ta3 C24 C86 -93.1(13) . . . .
C22 Ta3 C24 C90 138.4(15) . . . .
C25 Ta3 C24 C23 108.2(9) . . . .
C25 Ta3 C24 C29 -112.4(12) . . . .
C25 Ta3 C24 C86 -15.5(12) . . . .
C25 Ta3 C24 C90 -144.1(16) . . . .
C82 Ta3 C24 C23 85.1(9) . . . .
C82 Ta3 C24 C25 -23.2(7) . . . .
C82 Ta3 C24 C29 -135.6(12) . . . .
C82 Ta3 C24 C86 -38.7(13) . . . .
C82 Ta3 C24 C90 -167.2(16) . . . .
C83 Ta3 C24 C23 43.0(8) . . . .
C83 Ta3 C24 C25 -65.2(7) . . . .
C83 Ta3 C24 C29 -177.6(12) . . . .
C83 Ta3 C24 C86 -80.8(13) . . . .
C83 Ta3 C24 C90 150.7(16) . . . .
C86 Ta3 C24 C23 123.8(15) . . . .
C86 Ta3 C24 C25 15.5(12) . . . .
C86 Ta3 C24 C29 -96.9(16) . . . .
C86 Ta3 C24 C90 -129(2) . . . .
O4 Ta3 C25 C21 26.8(5) . . . .
O4 Ta3 C25 C24 139.9(6) . . . .
O4 Ta3 C25 C30 -95.5(7) . . . .
O4 Ta3 C25 C82 14.2(12) . . . .
O4 Ta3 C25 C86 -172(3) . . . .
O4 Ta3 C25 C92 -129.9(10) . . . .
O5 Ta3 C25 C21 -80.6(6) . . . .
O5 Ta3 C25 C24 32.5(7) . . . .
O5 Ta3 C25 C30 157.1(6) . . . .
O5 Ta3 C25 C82 -93.2(12) . . . .
O5 Ta3 C25 C86 81(3) . . . .
O5 Ta3 C25 C92 122.7(10) . . . .
O8 Ta3 C25 C21 112.1(5) . . . .
O8 Ta3 C25 C24 -134.8(6) . . . .
O8 Ta3 C25 C30 -10.1(7) . . . .
O8 Ta3 C25 C82 99.5(12) . . . .
O8 Ta3 C25 C86 -87(3) . . . .
O8 Ta3 C25 C92 -44.6(10) . . . .
O9 Ta3 C25 C21 -167.4(5) . . . .
O9 Ta3 C25 C24 -54.3(6) . . . .
O9 Ta3 C25 C30 70.4(7) . . . .
O9 Ta3 C25 C82 -180.0(12) . . . .
O9 Ta3 C25 C86 -6(3) . . . .
O9 Ta3 C25 C92 35.9(10) . . . .
O10 Ta3 C25 C21 125.5(5) . . . .
O10 Ta3 C25 C24 -121.5(6) . . . .
O10 Ta3 C25 C30 3.2(10) . . . .
O10 Ta3 C25 C82 112.9(12) . . . .
O10 Ta3 C25 C86 -73(3) . . . .
O10 Ta3 C25 C92 -31.3(12) . . . .
C21 Ta3 C25 C24 113.1(8) . . . .
C21 Ta3 C25 C30 -122.3(10) . . . .
C21 Ta3 C25 C82 -12.6(12) . . . .
C21 Ta3 C25 C86 161(3) . . . .
C21 Ta3 C25 C92 -156.7(12) . . . .
C22 Ta3 C25 C21 -37.4(5) . . . .
C22 Ta3 C25 C24 75.7(6) . . . .
C22 Ta3 C25 C30 -159.6(8) . . . .
C22 Ta3 C25 C82 -50.0(12) . . . .
C22 Ta3 C25 C86 124(3) . . . .
C22 Ta3 C25 C92 165.9(11) . . . .
C24 Ta3 C25 C21 -113.1(8) . . . .
C24 Ta3 C25 C30 124.7(10) . . . .
C24 Ta3 C25 C82 -125.7(14) . . . .
C24 Ta3 C25 C86 48(3) . . . .
C24 Ta3 C25 C92 90.2(11) . . . .
C82 Ta3 C25 C21 12.6(12) . . . .
C82 Ta3 C25 C24 125.7(14) . . . .
C82 Ta3 C25 C30 -109.7(15) . . . .
C82 Ta3 C25 C86 174(4) . . . .
C82 Ta3 C25 C92 -144.1(16) . . . .
C83 Ta3 C25 C21 -29.3(7) . . . .
C83 Ta3 C25 C24 83.8(8) . . . .
C83 Ta3 C25 C30 -151.6(10) . . . .
C83 Ta3 C25 C82 -41.9(13) . . . .
C83 Ta3 C25 C86 132(3) . . . .
C83 Ta3 C25 C92 173.9(12) . . . .
C86 Ta3 C25 C21 -161(3) . . . .
C86 Ta3 C25 C24 -48(3) . . . .
C86 Ta3 C25 C30 76(3) . . . .
C86 Ta3 C25 C82 -174(4) . . . .
C86 Ta3 C25 C92 42(3) . . . .
O4 Ta3 C82 C21 48(2) . . . .
O4 Ta3 C82 C25 -166.5(12) . . . .
O4 Ta3 C82 C26 -7.7(8) . . . .
O4 Ta3 C82 C83 77.1(10) . . . .
O4 Ta3 C82 C86 -168.5(12) . . . .
O4 Ta3 C82 C87 -44.2(14) . . . .
O5 Ta3 C82 C21 -41(2) . . . .
O5 Ta3 C82 C25 104.7(11) . . . .
O5 Ta3 C82 C26 -96.6(9) . . . .
O5 Ta3 C82 C83 -11.8(13) . . . .
O5 Ta3 C82 C86 102.7(12) . . . .
O5 Ta3 C82 C87 -133.0(13) . . . .
O8 Ta3 C82 C21 138(2) . . . .
O8 Ta3 C82 C25 -76.7(11) . . . .
O8 Ta3 C82 C26 82.0(9) . . . .
O8 Ta3 C82 C83 166.8(11) . . . .
O8 Ta3 C82 C86 -78.7(12) . . . .
O8 Ta3 C82 C87 45.6(14) . . . .
O9 Ta3 C82 C21 -145(2) . . . .
O9 Ta3 C82 C25 0.1(14) . . . .
O9 Ta3 C82 C26 158.8(7) . . . .
O9 Ta3 C82 C83 -116.4(10) . . . .
O9 Ta3 C82 C86 -2.0(14) . . . .
O9 Ta3 C82 C87 122.3(14) . . . .
O10 Ta3 C82 C21 107(2) . . . .
O10 Ta3 C82 C25 -108.2(12) . . . .
O10 Ta3 C82 C26 50.5(15) . . . .
O10 Ta3 C82 C83 135.3(10) . . . .
O10 Ta3 C82 C86 -110.2(13) . . . .
O10 Ta3 C82 C87 14(2) . . . .
C21 Ta3 C82 C25 145(3) . . . .
C21 Ta3 C82 C26 -56(2) . . . .
C21 Ta3 C82 C83 28.7(19) . . . .
C21 Ta3 C82 C86 143(3) . . . .
C21 Ta3 C82 C87 -93(3) . . . .
C22 Ta3 C82 C21 -32.2(19) . . . .
C22 Ta3 C82 C25 113.0(14) . . . .
C22 Ta3 C82 C26 -88.3(10) . . . .
C22 Ta3 C82 C83 -3.5(9) . . . .
C22 Ta3 C82 C86 111.0(14) . . . .
C22 Ta3 C82 C87 -124.7(17) . . . .
C24 Ta3 C82 C21 -108(2) . . . .
C24 Ta3 C82 C25 37.3(10) . . . .
C24 Ta3 C82 C26 -164.0(12) . . . .
C24 Ta3 C82 C83 -79.2(11) . . . .
C24 Ta3 C82 C86 35.3(12) . . . .
C24 Ta3 C82 C87 159.5(17) . . . .
C25 Ta3 C82 C21 -145(3) . . . .
C25 Ta3 C82 C26 158.7(19) . . . .
C25 Ta3 C82 C83 -116.5(17) . . . .
C25 Ta3 C82 C86 -2.0(12) . . . .
C25 Ta3 C82 C87 122(2) . . . .
C83 Ta3 C82 C21 -28.7(19) . . . .
C83 Ta3 C82 C25 116.5(17) . . . .
C83 Ta3 C82 C26 -84.8(13) . . . .
C83 Ta3 C82 C86 114.5(17) . . . .
C83 Ta3 C82 C87 -121(2) . . . .
C86 Ta3 C82 C21 -143(3) . . . .
C86 Ta3 C82 C25 2.0(12) . . . .
C86 Ta3 C82 C26 160.7(18) . . . .
C86 Ta3 C82 C83 -114.5(17) . . . .
C86 Ta3 C82 C87 124(2) . . . .
O4 Ta3 C83 C21 -84.0(11) . . . .
O4 Ta3 C83 C22 95(3) . . . .
O4 Ta3 C83 C23 147.9(8) . . . .
O4 Ta3 C83 C27 53.6(8) . . . .
O4 Ta3 C83 C82 -98.6(10) . . . .
O4 Ta3 C83 C88 22.1(15) . . . .
O5 Ta3 C83 C21 -174.7(11) . . . .
O5 Ta3 C83 C22 4(3) . . . .
O5 Ta3 C83 C23 57.2(8) . . . .
O5 Ta3 C83 C27 -37.1(9) . . . .
O5 Ta3 C83 C82 170.7(10) . . . .
O5 Ta3 C83 C88 -68.7(15) . . . .
O8 Ta3 C83 C21 0.3(13) . . . .
O8 Ta3 C83 C22 179(3) . . . .
O8 Ta3 C83 C23 -127.9(7) . . . .
O8 Ta3 C83 C27 137.9(7) . . . .
O8 Ta3 C83 C82 -14.4(12) . . . .
O8 Ta3 C83 C88 106.3(15) . . . .
O9 Ta3 C83 C21 101.5(11) . . . .
O9 Ta3 C83 C22 -80(3) . . . .
O9 Ta3 C83 C23 -26.7(10) . . . .
O9 Ta3 C83 C27 -120.9(7) . . . .
O9 Ta3 C83 C82 86.8(11) . . . .
O9 Ta3 C83 C88 -152.5(13) . . . .
O10 Ta3 C83 C21 -104.7(13) . . . .
O10 Ta3 C83 C22 74(3) . . . .
O10 Ta3 C83 C23 127.2(9) . . . .
O10 Ta3 C83 C27 33.0(18) . . . .
O10 Ta3 C83 C82 -119.3(12) . . . .
O10 Ta3 C83 C88 1(2) . . . .
C21 Ta3 C83 C22 179(4) . . . .
C21 Ta3 C83 C23 -128.1(16) . . . .
C21 Ta3 C83 C27 137.6(18) . . . .
C21 Ta3 C83 C82 -14.6(10) . . . .
C21 Ta3 C83 C88 106(2) . . . .
C22 Ta3 C83 C21 -179(4) . . . .
C22 Ta3 C83 C23 53(2) . . . .
C22 Ta3 C83 C27 -41(2) . . . .
C22 Ta3 C83 C82 166(3) . . . .
C22 Ta3 C83 C88 -73(3) . . . .
C24 Ta3 C83 C21 88.9(12) . . . .
C24 Ta3 C83 C22 -92(3) . . . .
C24 Ta3 C83 C23 -39.2(7) . . . .
C24 Ta3 C83 C27 -133.5(11) . . . .
C24 Ta3 C83 C82 74.3(11) . . . .
C24 Ta3 C83 C88 -165.1(18) . . . .
C25 Ta3 C83 C21 42.3(9) . . . .
C25 Ta3 C83 C22 -139(3) . . . .
C25 Ta3 C83 C23 -85.8(9) . . . .
C25 Ta3 C83 C27 180.0(13) . . . .
C25 Ta3 C83 C82 27.7(9) . . . .
C25 Ta3 C83 C88 148.4(18) . . . .
C82 Ta3 C83 C21 14.6(10) . . . .
C82 Ta3 C83 C22 -166(3) . . . .
C82 Ta3 C83 C23 -113.5(14) . . . .
C82 Ta3 C83 C27 152.2(16) . . . .
C82 Ta3 C83 C88 121(2) . . . .
C86 Ta3 C83 C21 51.7(12) . . . .
C86 Ta3 C83 C22 -129(3) . . . .
C86 Ta3 C83 C23 -76.4(10) . . . .
C86 Ta3 C83 C27 -170.7(13) . . . .
C86 Ta3 C83 C82 37.1(11) . . . .
C86 Ta3 C83 C88 157.8(18) . . . .
O4 Ta3 C86 C24 127.4(10) . . . .
O4 Ta3 C86 C25 9(4) . . . .
O4 Ta3 C86 C30 -67.1(17) . . . .
O4 Ta3 C86 C82 13.0(14) . . . .
O4 Ta3 C86 C92 -111.5(18) . . . .
O5 Ta3 C86 C24 11.4(15) . . . .
O5 Ta3 C86 C25 -107(3) . . . .
O5 Ta3 C86 C30 176.9(12) . . . .
O5 Ta3 C86 C82 -103.0(12) . . . .
O5 Ta3 C86 C92 132.5(17) . . . .
O8 Ta3 C86 C24 -150.2(12) . . . .
O8 Ta3 C86 C25 91(3) . . . .
O8 Ta3 C86 C30 15.4(14) . . . .
O8 Ta3 C86 C82 95.5(12) . . . .
O8 Ta3 C86 C92 -29.0(18) . . . .
O9 Ta3 C86 C24 -67.3(11) . . . .
O9 Ta3 C86 C25 174(3) . . . .
O9 Ta3 C86 C30 98.2(16) . . . .
O9 Ta3 C86 C82 178.3(12) . . . .
O9 Ta3 C86 C92 53.8(19) . . . .
O10 Ta3 C86 C24 -119.5(11) . . . .
O10 Ta3 C86 C25 122(3) . . . .
O10 Ta3 C86 C30 46(2) . . . .
O10 Ta3 C86 C82 126.2(11) . . . .
O10 Ta3 C86 C92 2(3) . . . .
C21 Ta3 C86 C24 103.8(14) . . . .
C21 Ta3 C86 C25 -15(3) . . . .
C21 Ta3 C86 C30 -90.7(17) . . . .
C21 Ta3 C86 C82 -10.6(9) . . . .
C21 Ta3 C86 C92 -135(2) . . . .
C22 Ta3 C86 C24 67.8(11) . . . .
C22 Ta3 C86 C25 -51(3) . . . .
C22 Ta3 C86 C30 -126.6(18) . . . .
C22 Ta3 C86 C82 -46.5(11) . . . .
C22 Ta3 C86 C92 -171(2) . . . .
C24 Ta3 C86 C25 -119(4) . . . .
C24 Ta3 C86 C30 166(3) . . . .
C24 Ta3 C86 C82 -114.4(18) . . . .
C24 Ta3 C86 C92 121(3) . . . .
C25 Ta3 C86 C24 119(4) . . . .
C25 Ta3 C86 C30 -76(3) . . . .
C25 Ta3 C86 C82 4(3) . . . .
C25 Ta3 C86 C92 -120(4) . . . .
C82 Ta3 C86 C24 114.4(18) . . . .
C82 Ta3 C86 C25 -4(3) . . . .
C82 Ta3 C86 C30 -80.1(18) . . . .
C82 Ta3 C86 C92 -125(3) . . . .
C83 Ta3 C86 C24 76.6(12) . . . .
C83 Ta3 C86 C25 -42(3) . . . .
C83 Ta3 C86 C30 -117.8(19) . . . .
C83 Ta3 C86 C82 -37.7(11) . . . .
C83 Ta3 C86 C92 -162(2) . . . .
Ta1 O1 B1 O2 0.4(8) . . . .
Ta1 O1 B1 C31 179.9(3) . . . .
Ta2 O2 B1 O1 -2.1(8) . . . .
Ta2 O2 B1 C31 178.4(3) . . . .
Ta2 O3 B2 O4 4.9(8) . . . .
Ta2 O3 B2 C43 -176.1(3) . . . .
Ta3 O4 B2 O3 -1.2(8) . . . .
Ta3 O4 B2 C43 179.7(3) . . . .
Ta3 O5 B3 O6 4.0(9) . . . .
Ta3 O5 B3 C55 -177.7(3) . . . .
Ta1 O6 B3 O5 -5.1(9) . . . .
Ta1 O6 B3 C55 176.5(3) . . . .
C37 O11 C34 C33 59.1(8) . . . .
C37 O11 C34 C35 -127.2(7) . . . .
C34 O11 C37 C38 30.3(9) . . . .
C34 O11 C37 C42 -153.1(6) . . . .
C49 O12 C46 C45 -177.5(5) . . . .
C49 O12 C46 C47 4.4(9) . . . .
C46 O12 C49 C50 -125.0(6) . . . .
C46 O12 C49 C54 60.5(8) . . . .
C61 O13 C58 C57 -27.5(9) . . . .
C61 O13 C58 C59 157.0(6) . . . .
C58 O13 C61 C62 -43.5(9) . . . .
C58 O13 C61 C66 140.7(6) . . . .
Ta1 C1 C2 C3 68.6(6) . . . .
Ta1 C1 C2 C7 -117.8(10) . . . .
Ta1 C1 C2 C91 -116(5) . . . .
Ta1 C1 C2 C93 68.5(14) . . . .
Ta1 C1 C2 C97 -116.5(10) . . . .
C5 C1 C2 Ta1 -67.3(9) . . . .
C5 C1 C2 C3 1.3(12) . . . .
C5 C1 C2 C7 175.0(11) . . . .
C5 C1 C2 C91 177(5) . . . .
C5 C1 C2 C93 1.2(18) . . . .
C5 C1 C2 C97 176.2(13) . . . .
C6 C1 C2 Ta1 112.8(9) . . . .
C6 C1 C2 C3 -178.6(9) . . . .
C6 C1 C2 C7 -5.0(15) . . . .
C6 C1 C2 C91 -3(5) . . . .
C6 C1 C2 C93 -178.7(14) . . . .
C6 C1 C2 C97 -3.7(14) . . . .
C91 C1 C2 Ta1 116(5) . . . .
C91 C1 C2 C3 -175(5) . . . .
C91 C1 C2 C7 -2(4) . . . .
C91 C1 C2 C93 -175(5) . . . .
C91 C1 C2 C97 0(5) . . . .
C95 C1 C2 Ta1 -68.3(12) . . . .
C95 C1 C2 C3 0.3(14) . . . .
C95 C1 C2 C7 174.0(14) . . . .
C95 C1 C2 C91 176(5) . . . .
C95 C1 C2 C93 0.2(19) . . . .
C95 C1 C2 C97 175.2(15) . . . .
C96 C1 C2 Ta1 119(2) . . . .
C96 C1 C2 C3 -173(2) . . . .
C96 C1 C2 C7 1(3) . . . .
C96 C1 C2 C91 2(5) . . . .
C96 C1 C2 C93 -173(2) . . . .
C96 C1 C2 C97 2(2) . . . .
Ta1 C1 C5 C4 -68.2(10) . . . .
Ta1 C1 C5 C10 116.9(13) . . . .
Ta1 C1 C5 C70 116(3) . . . .
Ta1 C1 C5 C94 -66.7(11) . . . .
Ta1 C1 C5 C95 -72(8) . . . .
C2 C1 C5 Ta1 65.8(7) . . . .
C2 C1 C5 C4 -2.4(15) . . . .
C2 C1 C5 C10 -177.3(11) . . . .
C2 C1 C5 C70 -178(3) . . . .
C2 C1 C5 C94 -1.0(14) . . . .
C2 C1 C5 C95 -7(8) . . . .
C6 C1 C5 Ta1 -114.4(14) . . . .
C6 C1 C5 C4 177.5(12) . . . .
C6 C1 C5 C10 3(2) . . . .
C6 C1 C5 C70 2(4) . . . .
C6 C1 C5 C94 178.9(14) . . . .
C6 C1 C5 C95 173(8) . . . .
C91 C1 C5 Ta1 66.6(14) . . . .
C91 C1 C5 C4 -2(2) . . . .
C91 C1 C5 C10 -176.5(14) . . . .
C91 C1 C5 C70 -178(3) . . . .
C91 C1 C5 C94 -0.1(19) . . . .
C91 C1 C5 C95 -6(8) . . . .
C95 C1 C5 Ta1 72(8) . . . .
C95 C1 C5 C4 4(8) . . . .
C95 C1 C5 C10 -171(9) . . . .
C95 C1 C5 C70 -172(10) . . . .
C95 C1 C5 C94 6(8) . . . .
C96 C1 C5 Ta1 -117.6(11) . . . .
C96 C1 C5 C4 174.2(13) . . . .
C96 C1 C5 C10 -0.7(18) . . . .
C96 C1 C5 C70 -2(3) . . . .
C96 C1 C5 C94 175.7(14) . . . .
C96 C1 C5 C95 170(8) . . . .
Ta1 C1 C6 C96 -103.0(19) . . . .
C2 C1 C6 C96 173(2) . . . .
C5 C1 C6 C96 -7(2) . . . .
C91 C1 C6 C96 173(2) . . . .
C95 C1 C6 C96 -5(3) . . . .
Ta1 C1 C91 C2 61(4) . . . .
Ta1 C1 C91 C3 64.7(8) . . . .
Ta1 C1 C91 C7 -122(4) . . . .
Ta1 C1 C91 C93 64.3(14) . . . .
Ta1 C1 C91 C97 -119(2) . . . .
C2 C1 C91 C3 4(4) . . . .
C2 C1 C91 C7 177(8) . . . .
C2 C1 C91 C93 3(4) . . . .
C2 C1 C91 C97 180(6) . . . .
C5 C1 C91 C2 -4(5) . . . .
C5 C1 C91 C3 0.0(18) . . . .
C5 C1 C91 C7 173(4) . . . .
C5 C1 C91 C93 -1(2) . . . .
C5 C1 C91 C97 175.8(18) . . . .
C6 C1 C91 C2 177(4) . . . .
C6 C1 C91 C3 -179.4(9) . . . .
C6 C1 C91 C7 -6(5) . . . .
C6 C1 C91 C93 -179.8(14) . . . .
C6 C1 C91 C97 -4(2) . . . .
C95 C1 C91 C2 -5(5) . . . .
C95 C1 C91 C3 -1.0(18) . . . .
C95 C1 C91 C7 172(4) . . . .
C95 C1 C91 C93 -1(2) . . . .
C95 C1 C91 C97 175(2) . . . .
C96 C1 C91 C2 -178(4) . . . .
C96 C1 C91 C3 -174.4(15) . . . .
C96 C1 C91 C7 -1(5) . . . .
C96 C1 C91 C93 -174.9(17) . . . .
C96 C1 C91 C97 1(3) . . . .
Ta1 C1 C95 C4 -70(2) . . . .
Ta1 C1 C95 C5 105(8) . . . .
Ta1 C1 C95 C10 112.6(14) . . . .
Ta1 C1 C95 C70 111(3) . . . .
Ta1 C1 C95 C94 -68.1(19) . . . .
C2 C1 C95 Ta1 68.5(7) . . . .
C2 C1 C95 C4 -1(3) . . . .
C2 C1 C95 C5 174(8) . . . .
C2 C1 C95 C10 -178.9(13) . . . .
C2 C1 C95 C70 179(2) . . . .
C2 C1 C95 C94 0(2) . . . .
C5 C1 C95 Ta1 -105(8) . . . .
C5 C1 C95 C4 -175(10) . . . .
C5 C1 C95 C10 8(7) . . . .
C5 C1 C95 C70 6(6) . . . .
C5 C1 C95 C94 -173(9) . . . .
C6 C1 C95 Ta1 -113(2) . . . .
C6 C1 C95 C4 177.3(16) . . . .
C6 C1 C95 C5 -8(9) . . . .
C6 C1 C95 C10 -1(3) . . . .
C6 C1 C95 C70 -3(4) . . . .
C6 C1 C95 C94 178.7(17) . . . .
C91 C1 C95 Ta1 69.5(13) . . . .
C91 C1 C95 C4 0(3) . . . .
C91 C1 C95 C5 175(8) . . . .
C91 C1 C95 C10 -177.9(15) . . . .
C91 C1 C95 C70 -180(2) . . . .
C91 C1 C95 C94 1(2) . . . .
C96 C1 C95 Ta1 -115.8(13) . . . .
C96 C1 C95 C4 175(2) . . . .
C96 C1 C95 C5 -11(8) . . . .
C96 C1 C95 C10 -3(2) . . . .
C96 C1 C95 C70 -5(3) . . . .
C96 C1 C95 C94 176.1(18) . . . .
Ta1 C1 C96 C6 93.3(18) . . . .
C2 C1 C96 C6 -11(3) . . . .
C5 C1 C96 C6 175.2(18) . . . .
C91 C1 C96 C6 -10(3) . . . .
C95 C1 C96 C6 177(2) . . . .
Ta1 C2 C3 C4 66.0(7) . . . .
Ta1 C2 C3 C8 -120.4(10) . . . .
Ta1 C2 C3 C91 72(6) . . . .
Ta1 C2 C3 C93 -114(7) . . . .
Ta1 C2 C3 C94 64.6(17) . . . .
Ta1 C2 C3 C98 -117.8(9) . . . .
C1 C2 C3 C4 0.3(11) . . . .
C1 C2 C3 C8 173.9(9) . . . .
C1 C2 C3 C91 6(6) . . . .
C1 C2 C3 C93 -179(7) . . . .
C1 C2 C3 C94 -1.2(19) . . . .
C1 C2 C3 C98 176.5(10) . . . .
C7 C2 C3 C4 -173.6(10) . . . .
C7 C2 C3 C8 0.0(16) . . . .
C7 C2 C3 C91 -168(7) . . . .
C7 C2 C3 C93 7(7) . . . .
C7 C2 C3 C94 -175.1(17) . . . .
C7 C2 C3 C98 2.6(14) . . . .
C91 C2 C3 C4 -6(6) . . . .
C91 C2 C3 C8 168(6) . . . .
C91 C2 C3 C93 175(9) . . . .
C91 C2 C3 C94 -7(7) . . . .
C91 C2 C3 C98 171(6) . . . .
C93 C2 C3 C4 180(7) . . . .
C93 C2 C3 C8 -7(6) . . . .
C93 C2 C3 C91 -175(9) . . . .
C93 C2 C3 C94 178(7) . . . .
C93 C2 C3 C98 -4(6) . . . .
C97 C2 C3 C4 -168(2) . . . .
C97 C2 C3 C8 5(3) . . . .
C97 C2 C3 C91 -163(7) . . . .
C97 C2 C3 C93 12(7) . . . .
C97 C2 C3 C94 -170(3) . . . .
C97 C2 C3 C98 8(3) . . . .
Ta1 C2 C7 C91 -91(3) . . . .
Ta1 C2 C7 C97 -89(2) . . . .
C1 C2 C7 C91 1(3) . . . .
C1 C2 C7 C97 3(2) . . . .
C3 C2 C7 C91 173(4) . . . .
C3 C2 C7 C97 175(2) . . . .
C91 C2 C7 C97 2(4) . . . .
C93 C2 C7 C91 175(4) . . . .
C93 C2 C7 C97 176(2) . . . .
C97 C2 C7 C91 -2(4) . . . .
Ta1 C2 C91 C1 -58(3) . . . .
Ta1 C2 C91 C3 -67(5) . . . .
Ta1 C2 C91 C7 122.9(7) . . . .
Ta1 C2 C91 C93 -69(8) . . . .
Ta1 C2 C91 C97 122(2) . . . .
C1 C2 C91 C3 -9(9) . . . .
C1 C2 C91 C7 -179(3) . . . .
C1 C2 C91 C93 -11(11) . . . .
C1 C2 C91 C97 -180(5) . . . .
C3 C2 C91 C1 9(9) . . . .
C3 C2 C91 C7 -170(5) . . . .
C3 C2 C91 C93 -2(4) . . . .
C3 C2 C91 C97 -171(4) . . . .
C7 C2 C91 C1 179(3) . . . .
C7 C2 C91 C3 170(5) . . . .
C7 C2 C91 C93 168(8) . . . .
C7 C2 C91 C97 -1(2) . . . .
C93 C2 C91 C1 11(11) . . . .
C93 C2 C91 C3 2(4) . . . .
C93 C2 C91 C7 -168(8) . . . .
C93 C2 C91 C97 -169(7) . . . .
C97 C2 C91 C1 180(5) . . . .
C97 C2 C91 C3 171(4) . . . .
C97 C2 C91 C7 1(2) . . . .
C97 C2 C91 C93 169(7) . . . .
Ta1 C2 C93 C3 65(6) . . . .
Ta1 C2 C93 C4 64.2(11) . . . .
Ta1 C2 C93 C8 -126(4) . . . .
Ta1 C2 C93 C91 72(9) . . . .
Ta1 C2 C93 C94 63.1(17) . . . .
Ta1 C2 C93 C98 -120.6(18) . . . .
C1 C2 C93 Ta1 -63.8(9) . . . .
C1 C2 C93 C3 1(7) . . . .
C1 C2 C93 C4 0.4(18) . . . .
C1 C2 C93 C8 171(3) . . . .
C1 C2 C93 C91 8(8) . . . .
C1 C2 C93 C94 -1(2) . . . .
C1 C2 C93 C98 175.7(15) . . . .
C3 C2 C93 Ta1 -65(6) . . . .
C3 C2 C93 C4 0(6) . . . .
C3 C2 C93 C8 170(10) . . . .
C3 C2 C93 C91 7(12) . . . .
C3 C2 C93 C94 -1(5) . . . .
C3 C2 C93 C98 175(8) . . . .
C7 C2 C93 Ta1 121.6(10) . . . .
C7 C2 C93 C3 -174(6) . . . .
C7 C2 C93 C4 -174.2(9) . . . .
C7 C2 C93 C8 -4(4) . . . .
C7 C2 C93 C91 -167(9) . . . .
C7 C2 C93 C94 -175.3(15) . . . .
C7 C2 C93 C98 1(2) . . . .
C91 C2 C93 Ta1 -72(9) . . . .
C91 C2 C93 C3 -7(12) . . . .
C91 C2 C93 C4 -7(9) . . . .
C91 C2 C93 C8 163(8) . . . .
C91 C2 C93 C94 -8(9) . . . .
C91 C2 C93 C98 168(8) . . . .
C97 C2 C93 Ta1 125(2) . . . .
C97 C2 C93 C3 -171(5) . . . .
C97 C2 C93 C4 -171.2(19) . . . .
C97 C2 C93 C8 -1(5) . . . .
C97 C2 C93 C91 -164(10) . . . .
C97 C2 C93 C94 -172(2) . . . .
C97 C2 C93 C98 4(4) . . . .
Ta1 C2 C97 C7 107.5(18) . . . .
Ta1 C2 C97 C91 -74(4) . . . .
C1 C2 C97 C7 -177.9(18) . . . .
C1 C2 C97 C91 0(4) . . . .
C3 C2 C97 C7 -9(4) . . . .
C3 C2 C97 C91 169(5) . . . .
C7 C2 C97 C91 178(4) . . . .
C91 C2 C97 C7 -178(4) . . . .
C93 C2 C97 C7 -6(4) . . . .
C93 C2 C97 C91 172(5) . . . .
C2 C3 C4 C5 -1.7(13) . . . .
C2 C3 C4 C9 173.1(10) . . . .
C2 C3 C4 C93 0(4) . . . .
C2 C3 C4 C94 -169(11) . . . .
C2 C3 C4 C95 -1(2) . . . .
C2 C3 C4 C102 179.8(11) . . . .
C8 C3 C4 C5 -175.2(10) . . . .
C8 C3 C4 C9 -0.5(17) . . . .
C8 C3 C4 C93 -174(5) . . . .
C8 C3 C4 C94 17(11) . . . .
C8 C3 C4 C95 -174.6(18) . . . .
C8 C3 C4 C102 6.2(15) . . . .
C91 C3 C4 C5 -2.4(13) . . . .
C91 C3 C4 C9 172.4(11) . . . .
C91 C3 C4 C93 -1(4) . . . .
C91 C3 C4 C94 -170(11) . . . .
C91 C3 C4 C95 -2(2) . . . .
C91 C3 C4 C102 179.1(12) . . . .
C93 C3 C4 C5 -1(5) . . . .
C93 C3 C4 C9 173(4) . . . .
C93 C3 C4 C94 -169(12) . . . .
C93 C3 C4 C95 -1(5) . . . .
C93 C3 C4 C102 -180(4) . . . .
C94 C3 C4 C5 168(11) . . . .
C94 C3 C4 C9 -18(11) . . . .
C94 C3 C4 C93 169(12) . . . .
C94 C3 C4 C95 168(11) . . . .
C94 C3 C4 C102 -11(11) . . . .
C98 C3 C4 C5 -171(3) . . . .
C98 C3 C4 C9 3(4) . . . .
C98 C3 C4 C93 -170(6) . . . .
C98 C3 C4 C94 21(12) . . . .
C98 C3 C4 C95 -171(3) . . . .
C98 C3 C4 C102 10(3) . . . .
C2 C3 C8 C93 3(3) . . . .
C2 C3 C8 C98 4.9(19) . . . .
C4 C3 C8 C93 175(4) . . . .
C4 C3 C8 C98 177.3(18) . . . .
C91 C3 C8 C93 5(3) . . . .
C91 C3 C8 C98 7(2) . . . .
C93 C3 C8 C98 2(3) . . . .
C94 C3 C8 C93 178(4) . . . .
C94 C3 C8 C98 180(2) . . . .
C98 C3 C8 C93 -2(3) . . . .
C2 C3 C91 C1 -173(7) . . . .
C2 C3 C91 C7 10(5) . . . .
C2 C3 C91 C93 4(7) . . . .
C2 C3 C91 C97 12(5) . . . .
C4 C3 C91 C1 1.6(14) . . . .
C4 C3 C91 C2 175(6) . . . .
C4 C3 C91 C7 -175.6(11) . . . .
C4 C3 C91 C93 179(6) . . . .
C4 C3 C91 C97 -174(2) . . . .
C8 C3 C91 C1 173.7(11) . . . .
C8 C3 C91 C2 -13(7) . . . .
C8 C3 C91 C7 -3.5(19) . . . .
C8 C3 C91 C93 -9(5) . . . .
C8 C3 C91 C97 -2(3) . . . .
C93 C3 C91 C1 -177(6) . . . .
C93 C3 C91 C2 -4(7) . . . .
C93 C3 C91 C7 6(5) . . . .
C93 C3 C91 C97 8(6) . . . .
C94 C3 C91 C1 0(2) . . . .
C94 C3 C91 C2 173(6) . . . .
C94 C3 C91 C7 -176.9(17) . . . .
C94 C3 C91 C93 177(6) . . . .
C94 C3 C91 C97 -175(2) . . . .
C98 C3 C91 C1 177.4(14) . . . .
C98 C3 C91 C2 -10(6) . . . .
C98 C3 C91 C7 0.2(15) . . . .
C98 C3 C91 C93 -6(5) . . . .
C98 C3 C91 C97 2(2) . . . .
C2 C3 C93 Ta1 61(6) . . . .
C2 C3 C93 C4 1(9) . . . .
C2 C3 C93 C8 -174(5) . . . .
C2 C3 C93 C91 -1(2) . . . .
C2 C3 C93 C94 3(10) . . . .
C2 C3 C93 C98 -175(7) . . . .
C4 C3 C93 Ta1 61(3) . . . .
C4 C3 C93 C2 -1(9) . . . .
C4 C3 C93 C8 -175(4) . . . .
C4 C3 C93 C91 -2(8) . . . .
C4 C3 C93 C94 2(2) . . . .
C4 C3 C93 C98 -176(2) . . . .
C8 C3 C93 Ta1 -124.3(9) . . . .
C8 C3 C93 C2 174(5) . . . .
C8 C3 C93 C4 175(4) . . . .
C8 C3 C93 C91 173(4) . . . .
C8 C3 C93 C94 177(5) . . . .
C8 C3 C93 C98 -1(2) . . . .
C91 C3 C93 Ta1 63(4) . . . .
C91 C3 C93 C2 1(2) . . . .
C91 C3 C93 C4 2(8) . . . .
C91 C3 C93 C8 -173(4) . . . .
C91 C3 C93 C94 4(9) . . . .
C91 C3 C93 C98 -174(6) . . . .
C94 C3 C93 Ta1 59(5) . . . .
C94 C3 C93 C2 -3(10) . . . .
C94 C3 C93 C4 -2(2) . . . .
C94 C3 C93 C8 -177(5) . . . .
C94 C3 C93 C91 -4(9) . . . .
C94 C3 C93 C98 -178(4) . . . .
C98 C3 C93 Ta1 -123.2(16) . . . .
C98 C3 C93 C2 175(7) . . . .
C98 C3 C93 C4 176(2) . . . .
C98 C3 C93 C8 1(2) . . . .
C98 C3 C93 C91 174(6) . . . .
C98 C3 C93 C94 178(4) . . . .
C2 C3 C94 Ta1 -62.1(11) . . . .
C2 C3 C94 C4 11(12) . . . .
C2 C3 C94 C5 1(2) . . . .
C2 C3 C94 C9 168(3) . . . .
C2 C3 C94 C93 -1(5) . . . .
C2 C3 C94 C95 2(3) . . . .
C2 C3 C94 C102 178.7(15) . . . .
C4 C3 C94 Ta1 -73(11) . . . .
C4 C3 C94 C5 -11(10) . . . .
C4 C3 C94 C9 157(14) . . . .
C4 C3 C94 C93 -12(14) . . . .
C4 C3 C94 C95 -10(9) . . . .
C4 C3 C94 C102 168(13) . . . .
C8 C3 C94 Ta1 122.6(11) . . . .
C8 C3 C94 C4 -164(10) . . . .
C8 C3 C94 C5 -174.8(11) . . . .
C8 C3 C94 C9 -7(4) . . . .
C8 C3 C94 C93 -177(6) . . . .
C8 C3 C94 C95 -173.8(18) . . . .
C8 C3 C94 C102 3(3) . . . .
C91 C3 C94 Ta1 -63.0(10) . . . .
C91 C3 C94 C4 10(11) . . . .
C91 C3 C94 C5 0(2) . . . .
C91 C3 C94 C9 167(3) . . . .
C91 C3 C94 C93 -2(5) . . . .
C91 C3 C94 C95 1(3) . . . .
C91 C3 C94 C102 177.8(17) . . . .
C93 C3 C94 Ta1 -61(5) . . . .
C93 C3 C94 C4 12(14) . . . .
C93 C3 C94 C5 2(6) . . . .
C93 C3 C94 C9 170(5) . . . .
C93 C3 C94 C95 3(6) . . . .
C93 C3 C94 C102 180(5) . . . .
C98 C3 C94 Ta1 123(3) . . . .
C98 C3 C94 C4 -164(9) . . . .
C98 C3 C94 C5 -175(3) . . . .
C98 C3 C94 C9 -7(6) . . . .
C98 C3 C94 C93 -176(8) . . . .
C98 C3 C94 C95 -174(3) . . . .
C98 C3 C94 C102 4(5) . . . .
C2 C3 C98 C8 -176.1(16) . . . .
C2 C3 C98 C93 2(3) . . . .
C4 C3 C98 C8 -6(4) . . . .
C4 C3 C98 C93 172(5) . . . .
C8 C3 C98 C93 178(4) . . . .
C91 C3 C98 C8 -174.9(16) . . . .
C91 C3 C98 C93 3(3) . . . .
C93 C3 C98 C8 -178(4) . . . .
C94 C3 C98 C8 -1(4) . . . .
C94 C3 C98 C93 177(5) . . . .
C3 C4 C5 Ta1 -64.4(8) . . . .
C3 C4 C5 C1 2.7(16) . . . .
C3 C4 C5 C10 177.4(11) . . . .
C3 C4 C5 C70 -179.4(12) . . . .
C3 C4 C5 C94 -5(5) . . . .
C3 C4 C5 C95 173.00 . . . .
C9 C4 C5 Ta1 120.9(11) . . . .
C9 C4 C5 C1 -172.0(11) . . . .
C9 C4 C5 C10 3(2) . . . .
C9 C4 C5 C70 5.9(17) . . . .
C9 C4 C5 C94 180(6) . . . .
C9 C4 C5 C95 -2.00 . . . .
C93 C4 C5 Ta1 -64.7(8) . . . .
C93 C4 C5 C1 2.4(15) . . . .
C93 C4 C5 C10 177.1(13) . . . .
C93 C4 C5 C70 -179.7(13) . . . .
C93 C4 C5 C94 -6(5) . . . .
C93 C4 C5 C95 173.00 . . . .
C94 C4 C5 Ta1 -59(5) . . . .
C94 C4 C5 C1 8(5) . . . .
C94 C4 C5 C10 -177(5) . . . .
C94 C4 C5 C70 -174(5) . . . .
C94 C4 C5 C95 178.00 . . . .
C95 C4 C5 Ta1 123.00 . . . .
C95 C4 C5 C1 -170.00 . . . .
C95 C4 C5 C10 4(19) . . . .
C95 C4 C5 C70 8.00 . . . .
C95 C4 C5 C94 -178.00 . . . .
C102 C4 C5 Ta1 112(3) . . . .
C102 C4 C5 C1 179(3) . . . .
C102 C4 C5 C10 -6(4) . . . .
C102 C4 C5 C70 -3(4) . . . .
C102 C4 C5 C94 171(7) . . . .
C102 C4 C5 C95 -11.00 . . . .
C3 C4 C9 C94 6(4) . . . .
C3 C4 C9 C102 13(2) . . . .
C5 C4 C9 C94 -180(5) . . . .
C5 C4 C9 C102 -173(2) . . . .
C93 C4 C9 C94 8(4) . . . .
C93 C4 C9 C102 15(2) . . . .
C94 C4 C9 C102 7(4) . . . .
C95 C4 C9 C94 180(5) . . . .
C95 C4 C9 C102 -174(2) . . . .
C102 C4 C9 C94 -7(4) . . . .
C3 C4 C93 Ta1 -113(4) . . . .
C3 C4 C93 C2 180(6) . . . .
C3 C4 C93 C8 5(4) . . . .
C3 C4 C93 C91 179(5) . . . .
C3 C4 C93 C94 -8(8) . . . .
C3 C4 C93 C98 6(3) . . . .
C5 C4 C93 Ta1 65.9(8) . . . .
C5 C4 C93 C2 -1.7(17) . . . .
C5 C4 C93 C3 179(4) . . . .
C5 C4 C93 C8 -176.7(11) . . . .
C5 C4 C93 C91 -2.5(16) . . . .
C5 C4 C93 C94 171(8) . . . .
C5 C4 C93 C98 -176(2) . . . .
C9 C4 C93 Ta1 -120.5(14) . . . .
C9 C4 C93 C2 172.0(14) . . . .
C9 C4 C93 C3 -8(5) . . . .
C9 C4 C93 C8 -3(2) . . . .
C9 C4 C93 C91 171.1(14) . . . .
C9 C4 C93 C94 -15(8) . . . .
C9 C4 C93 C98 -2(3) . . . .
C94 C4 C93 Ta1 -105(8) . . . .
C94 C4 C93 C2 -173(8) . . . .
C94 C4 C93 C3 8(8) . . . .
C94 C4 C93 C8 12(8) . . . .
C94 C4 C93 C91 -174(8) . . . .
C94 C4 C93 C98 13(8) . . . .
C95 C4 C93 Ta1 66.6(16) . . . .
C95 C4 C93 C2 -1(2) . . . .
C95 C4 C93 C3 179(5) . . . .
C95 C4 C93 C8 -176.0(18) . . . .
C95 C4 C93 C91 -2(2) . . . .
C95 C4 C93 C94 172(8) . . . .
C95 C4 C93 C98 -175(2) . . . .
C102 C4 C93 Ta1 -112.7(11) . . . .
C102 C4 C93 C2 179.7(16) . . . .
C102 C4 C93 C3 0(5) . . . .
C102 C4 C93 C8 4.7(15) . . . .
C102 C4 C93 C91 178.8(15) . . . .
C102 C4 C93 C94 -8(8) . . . .
C102 C4 C93 C98 6(2) . . . .
C3 C4 C94 Ta1 70(10) . . . .
C3 C4 C94 C5 15(14) . . . .
C3 C4 C94 C9 -165(9) . . . .
C3 C4 C94 C93 4(4) . . . .
C3 C4 C94 C95 15(14) . . . .
C3 C4 C94 C102 -169(11) . . . .
C5 C4 C94 Ta1 55(4) . . . .
C5 C4 C94 C3 -15(14) . . . .
C5 C4 C94 C9 180(5) . . . .
C5 C4 C94 C93 -11(10) . . . .
C5 C4 C94 C95 0(2) . . . .
C5 C4 C94 C102 176(3) . . . .
C9 C4 C94 Ta1 -124.6(13) . . . .
C9 C4 C94 C3 165(9) . . . .
C9 C4 C94 C5 -180(5) . . . .
C9 C4 C94 C93 169(5) . . . .
C9 C4 C94 C95 180(6) . . . .
C9 C4 C94 C102 -4(2) . . . .
C93 C4 C94 Ta1 66(6) . . . .
C93 C4 C94 C3 -4(4) . . . .
C93 C4 C94 C5 11(10) . . . .
C93 C4 C94 C9 -169(5) . . . .
C93 C4 C94 C95 11(11) . . . .
C93 C4 C94 C102 -173(8) . . . .
C95 C4 C94 Ta1 56(5) . . . .
C95 C4 C94 C3 -15(14) . . . .
C95 C4 C94 C5 0(2) . . . .
C95 C4 C94 C9 -180(6) . . . .
C95 C4 C94 C93 -11(11) . . . .
C95 C4 C94 C102 177(4) . . . .
C102 C4 C94 Ta1 -121.1(16) . . . .
C102 C4 C94 C3 169(11) . . . .
C102 C4 C94 C5 -176(3) . . . .
C102 C4 C94 C9 4(2) . . . .
C102 C4 C94 C93 173(8) . . . .
C102 C4 C94 C95 -177(4) . . . .
C3 C4 C95 Ta1 -63.3(11) . . . .
C3 C4 C95 C1 1(3) . . . .
C3 C4 C95 C5 -7.00 . . . .
C3 C4 C95 C10 178(3) . . . .
C3 C4 C95 C70 -178.8(17) . . . .
C3 C4 C95 C94 -6(5) . . . .
C5 C4 C95 Ta1 -56.00 . . . .
C5 C4 C95 C1 9(18) . . . .
C5 C4 C95 C10 -175.00 . . . .
C5 C4 C95 C70 -172.00 . . . .
C5 C4 C95 C94 2.00 . . . .
C9 C4 C95 Ta1 122.4(14) . . . .
C9 C4 C95 C1 -173.1(14) . . . .
C9 C4 C95 C5 178(19) . . . .
C9 C4 C95 C10 4(4) . . . .
C9 C4 C95 C70 7(3) . . . .
C9 C4 C95 C94 -180(7) . . . .
C93 C4 C95 Ta1 -63.4(10) . . . .
C93 C4 C95 C1 1(3) . . . .
C93 C4 C95 C5 -7.00 . . . .
C93 C4 C95 C10 178(3) . . . .
C93 C4 C95 C70 -179.0(19) . . . .
C93 C4 C95 C94 -6(6) . . . .
C94 C4 C95 Ta1 -58(6) . . . .
C94 C4 C95 C1 7(7) . . . .
C94 C4 C95 C5 -2.00 . . . .
C94 C4 C95 C10 -177(6) . . . .
C94 C4 C95 C70 -173(6) . . . .
C102 C4 C95 Ta1 115(4) . . . .
C102 C4 C95 C1 180(3) . . . .
C102 C4 C95 C5 171(17) . . . .
C102 C4 C95 C10 -4(7) . . . .
C102 C4 C95 C70 -1(6) . . . .
C102 C4 C95 C94 173(8) . . . .
C3 C4 C102 C9 -169.6(16) . . . .
C3 C4 C102 C94 4(4) . . . .
C5 C4 C102 C9 14(4) . . . .
C5 C4 C102 C94 -173(6) . . . .
C9 C4 C102 C94 174(4) . . . .
C93 C4 C102 C9 -169.6(16) . . . .
C93 C4 C102 C94 4(4) . . . .
C94 C4 C102 C9 -174(4) . . . .
C95 C4 C102 C9 12(5) . . . .
C95 C4 C102 C94 -175(6) . . . .
Ta1 C5 C10 C70 -89(2) . . . .
Ta1 C5 C10 C95 -97(6) . . . .
C1 C5 C10 C70 -179(2) . . . .
C1 C5 C10 C95 173(7) . . . .
C4 C5 C10 C70 7(2) . . . .
C4 C5 C10 C95 -2(6) . . . .
C70 C5 C10 C95 -8(6) . . . .
C94 C5 C10 C70 6(3) . . . .
C94 C5 C10 C95 -2(6) . . . .
C95 C5 C10 C70 8(6) . . . .
Ta1 C5 C70 C10 106.8(18) . . . .
Ta1 C5 C70 C95 -81(6) . . . .
C1 C5 C70 C10 2(4) . . . .
C1 C5 C70 C95 174(7) . . . .
C4 C5 C70 C10 -174.4(19) . . . .
C4 C5 C70 C95 -3(6) . . . .
C10 C5 C70 C95 172(6) . . . .
C94 C5 C70 C10 -176(2) . . . .
C94 C5 C70 C95 -4(6) . . . .
C95 C5 C70 C10 -172(6) . . . .
Ta1 C5 C94 C3 -68.9(18) . . . .
Ta1 C5 C94 C4 118(5) . . . .
Ta1 C5 C94 C9 118.4(12) . . . .
Ta1 C5 C94 C93 -68.5(14) . . . .
Ta1 C5 C94 C95 120(12) . . . .
Ta1 C5 C94 C102 114(2) . . . .
C1 C5 C94 Ta1 69.2(10) . . . .
C1 C5 C94 C3 0(2) . . . .
C1 C5 C94 C4 -172(5) . . . .
C1 C5 C94 C9 -172.5(12) . . . .
C1 C5 C94 C93 0.7(18) . . . .
C1 C5 C94 C95 -171(13) . . . .
C1 C5 C94 C102 -177(2) . . . .
C4 C5 C94 Ta1 -118(5) . . . .
C4 C5 C94 C3 173(7) . . . .
C4 C5 C94 C9 0(4) . . . .
C4 C5 C94 C93 173(6) . . . .
C4 C5 C94 C95 1(13) . . . .
C4 C5 C94 C102 -5(4) . . . .
C10 C5 C94 Ta1 -115.2(17) . . . .
C10 C5 C94 C3 175.9(16) . . . .
C10 C5 C94 C4 3(6) . . . .
C10 C5 C94 C9 3(2) . . . .
C10 C5 C94 C93 176.3(16) . . . .
C10 C5 C94 C95 4(12) . . . .
C10 C5 C94 C102 -2(4) . . . .
C70 C5 C94 Ta1 -112.2(12) . . . .
C70 C5 C94 C3 178.9(19) . . . .
C70 C5 C94 C4 6(5) . . . .
C70 C5 C94 C9 6.2(18) . . . .
C70 C5 C94 C93 179.3(16) . . . .
C70 C5 C94 C95 7(12) . . . .
C70 C5 C94 C102 1(3) . . . .
C95 C5 C94 Ta1 -120(12) . . . .
C95 C5 C94 C3 172(13) . . . .
C95 C5 C94 C4 -1(13) . . . .
C95 C5 C94 C9 -1(12) . . . .
C95 C5 C94 C93 172(12) . . . .
C95 C5 C94 C102 -6(12) . . . .
Ta1 C5 C95 C1 -67(5) . . . .
Ta1 C5 C95 C4 -55(19) . . . .
Ta1 C5 C95 C10 121(2) . . . .
Ta1 C5 C95 C70 117.2(12) . . . .
Ta1 C5 C95 C94 -56(11) . . . .
C1 C5 C95 Ta1 67(5) . . . .
C1 C5 C95 C4 12.00 . . . .
C1 C5 C95 C10 -172(8) . . . .
C1 C5 C95 C70 -176(5) . . . .
C1 C5 C95 C94 11(16) . . . .
C4 C5 C95 Ta1 55(19) . . . .
C4 C5 C95 C1 -12.00 . . . .
C4 C5 C95 C10 176(17) . . . .
C4 C5 C95 C70 172.00 . . . .
C4 C5 C95 C94 -1(8) . . . .
C10 C5 C95 Ta1 -121(2) . . . .
C10 C5 C95 C1 172(8) . . . .
C10 C5 C95 C4 -176(17) . . . .
C10 C5 C95 C70 -4(3) . . . .
C10 C5 C95 C94 -177(9) . . . .
C70 C5 C95 Ta1 -117.2(12) . . . .
C70 C5 C95 C1 176(5) . . . .
C70 C5 C95 C4 -172.00 . . . .
C70 C5 C95 C10 4(3) . . . .
C70 C5 C95 C94 -173(12) . . . .
C94 C5 C95 Ta1 56(11) . . . .
C94 C5 C95 C1 -11(16) . . . .
C94 C5 C95 C4 1(8) . . . .
C94 C5 C95 C10 177(9) . . . .
C94 C5 C95 C70 173(12) . . . .
C2 C7 C91 C1 -178(7) . . . .
C2 C7 C91 C3 -4(2) . . . .
C2 C7 C91 C93 -4(3) . . . .
C2 C7 C91 C97 178(4) . . . .
C97 C7 C91 C1 4(5) . . . .
C97 C7 C91 C2 -178(4) . . . .
C97 C7 C91 C3 177(2) . . . .
C97 C7 C91 C93 178(2) . . . .
C2 C7 C97 C91 -0.4(10) . . . .
C91 C7 C97 C2 0.4(10) . . . .
C3 C8 C93 Ta1 72(3) . . . .
C3 C8 C93 C2 -174(6) . . . .
C3 C8 C93 C4 -3(2) . . . .
C3 C8 C93 C91 -169(7) . . . .
C3 C8 C93 C94 -2(3) . . . .
C3 C8 C93 C98 178(4) . . . .
C98 C8 C93 Ta1 -106(2) . . . .
C98 C8 C93 C2 8(4) . . . .
C98 C8 C93 C3 -178(4) . . . .
C98 C8 C93 C4 179(2) . . . .
C98 C8 C93 C91 13(4) . . . .
C98 C8 C93 C94 -179(2) . . . .
C3 C8 C98 C93 -0.5(9) . . . .
C93 C8 C98 C3 0.5(9) . . . .
C4 C9 C94 Ta1 74(4) . . . .
C4 C9 C94 C3 -168(7) . . . .
C4 C9 C94 C5 0(3) . . . .
C4 C9 C94 C93 -163(8) . . . .
C4 C9 C94 C95 0(3) . . . .
C4 C9 C94 C102 173(5) . . . .
C102 C9 C94 Ta1 -99(2) . . . .
C102 C9 C94 C3 19(4) . . . .
C102 C9 C94 C4 -173(5) . . . .
C102 C9 C94 C5 -173(2) . . . .
C102 C9 C94 C93 24(5) . . . .
C102 C9 C94 C95 -173(3) . . . .
C4 C9 C102 C94 -1.6(11) . . . .
C94 C9 C102 C4 1.6(11) . . . .
C5 C10 C70 C95 -1.6(13) . . . .
C95 C10 C70 C5 1.6(13) . . . .
C5 C10 C95 Ta1 71(6) . . . .
C5 C10 C95 C1 -5(5) . . . .
C5 C10 C95 C4 178(9) . . . .
C5 C10 C95 C70 171(7) . . . .
C5 C10 C95 C94 176(10) . . . .
C70 C10 C95 Ta1 -101(2) . . . .
C70 C10 C95 C1 -177(3) . . . .
C70 C10 C95 C4 6(4) . . . .
C70 C10 C95 C5 -171(7) . . . .
C70 C10 C95 C94 5(5) . . . .
C15 C11 C12 C13 0.8(9) . . . .
C15 C11 C12 C17 177.1(8) . . . .
C15 C11 C12 C72 -155(3) . . . .
C15 C11 C12 C73 -5.5(18) . . . .
C16 C11 C12 C13 -177.8(8) . . . .
C16 C11 C12 C17 -1.5(13) . . . .
C16 C11 C12 C72 27(3) . . . .
C16 C11 C12 C73 175.9(16) . . . .
C71 C11 C12 C13 8(3) . . . .
C71 C11 C12 C17 -176(3) . . . .
C71 C11 C12 C72 -147(5) . . . .
C71 C11 C12 C73 2(4) . . . .
C72 C11 C12 C13 155(3) . . . .
C72 C11 C12 C17 -28(3) . . . .
C72 C11 C12 C73 149(4) . . . .
C12 C11 C15 C14 -1.2(10) . . . .
C12 C11 C15 C20 -176.0(9) . . . .
C12 C11 C15 C71 166(5) . . . .
C12 C11 C15 C75 -6(4) . . . .
C16 C11 C15 C14 177.4(8) . . . .
C16 C11 C15 C20 2.6(15) . . . .
C16 C11 C15 C71 -15(5) . . . .
C16 C11 C15 C75 173(3) . . . .
C71 C11 C15 C14 -167(5) . . . .
C71 C11 C15 C20 18(5) . . . .
C71 C11 C15 C75 -172(7) . . . .
C72 C11 C15 C14 -11.4(18) . . . .
C72 C11 C15 C20 173.8(16) . . . .
C72 C11 C15 C71 156(6) . . . .
C72 C11 C15 C75 -16(4) . . . .
C76 C11 C15 C14 179.4(11) . . . .
C76 C11 C15 C20 4.6(13) . . . .
C76 C11 C15 C71 -13(5) . . . .
C76 C11 C15 C75 175(4) . . . .
C12 C11 C16 C71 -176(3) . . . .
C12 C11 C16 C76 -178.8(14) . . . .
C15 C11 C16 C71 6(2) . . . .
C15 C11 C16 C76 2.9(15) . . . .
C71 C11 C16 C76 -3(3) . . . .
C72 C11 C16 C71 -166(3) . . . .
C72 C11 C16 C76 -169.6(18) . . . .
C76 C11 C16 C71 3(3) . . . .
C12 C11 C71 Ta2 55(2) . . . .
C12 C11 C71 C15 -18(7) . . . .
C12 C11 C71 C16 175(3) . . . .
C12 C11 C71 C72 19(3) . . . .
C12 C11 C71 C75 -14(5) . . . .
C12 C11 C71 C76 177.9(15) . . . .
C15 C11 C71 Ta2 73(5) . . . .
C15 C11 C71 C16 -167(4) . . . .
C15 C11 C71 C72 37(8) . . . .
C15 C11 C71 C75 3(3) . . . .
C15 C11 C71 C76 -165(6) . . . .
C16 C11 C71 Ta2 -119.9(8) . . . .
C16 C11 C71 C15 167(4) . . . .
C16 C11 C71 C72 -156(5) . . . .
C16 C11 C71 C75 171(2) . . . .
C16 C11 C71 C76 3(2) . . . .
C72 C11 C71 Ta2 36(4) . . . .
C72 C11 C71 C15 -37(8) . . . .
C72 C11 C71 C16 156(5) . . . .
C72 C11 C71 C75 -33(6) . . . .
C72 C11 C71 C76 159(3) . . . .
C76 C11 C71 Ta2 -122.6(17) . . . .
C76 C11 C71 C15 165(6) . . . .
C76 C11 C71 C16 -3(2) . . . .
C76 C11 C71 C72 -159(3) . . . .
C76 C11 C71 C75 168(4) . . . .
C12 C11 C72 Ta2 -84(3) . . . .
C12 C11 C72 C17 112(6) . . . .
C12 C11 C72 C71 -47(6) . . . .
C12 C11 C72 C73 -17(2) . . . .
C12 C11 C72 C77 157(4) . . . .
C15 C11 C72 Ta2 -54.1(13) . . . .
C15 C11 C72 C12 30(4) . . . .
C15 C11 C72 C17 142(4) . . . .
C15 C11 C72 C71 -17(4) . . . .
C15 C11 C72 C73 14(2) . . . .
C15 C11 C72 C77 -173.3(14) . . . .
C16 C11 C72 Ta2 118.3(7) . . . .
C16 C11 C72 C12 -157(3) . . . .
C16 C11 C72 C17 -46(5) . . . .
C16 C11 C72 C71 156(5) . . . .
C16 C11 C72 C73 -174.1(13) . . . .
C16 C11 C72 C77 -1(2) . . . .
C71 C11 C72 Ta2 -37(5) . . . .
C71 C11 C72 C12 47(6) . . . .
C71 C11 C72 C17 159(5) . . . .
C71 C11 C72 C73 30(5) . . . .
C71 C11 C72 C77 -157(4) . . . .
C76 C11 C72 Ta2 104(3) . . . .
C76 C11 C72 C12 -172(2) . . . .
C76 C11 C72 C17 -61(6) . . . .
C76 C11 C72 C71 141(6) . . . .
C76 C11 C72 C73 171(2) . . . .
C76 C11 C72 C77 -16(4) . . . .
C15 C11 C76 C16 -177.7(13) . . . .
C15 C11 C76 C71 6(2) . . . .
C16 C11 C76 C71 -176(3) . . . .
C71 C11 C76 C16 176(3) . . . .
C72 C11 C76 C16 21(3) . . . .
C72 C11 C76 C71 -156(4) . . . .
C11 C12 C13 Ta2 -67.1(6) . . . .
C11 C12 C13 C14 -0.1(9) . . . .
C11 C12 C13 C18 176.1(8) . . . .
C11 C12 C13 C73 -163(4) . . . .
C11 C12 C13 C74 1(2) . . . .
C11 C12 C13 C78 -176.6(10) . . . .
C17 C12 C13 Ta2 116.6(7) . . . .
C17 C12 C13 C14 -176.4(7) . . . .
C17 C12 C13 C18 -0.1(13) . . . .
C17 C12 C13 C73 20(4) . . . .
C17 C12 C13 C74 -175.0(19) . . . .
C17 C12 C13 C78 7.2(11) . . . .
C72 C12 C13 Ta2 -47(3) . . . .
C72 C12 C13 C14 20(3) . . . .
C72 C12 C13 C18 -164(3) . . . .
C72 C12 C13 C73 -143(5) . . . .
C72 C12 C13 C74 21(4) . . . .
C72 C12 C13 C78 -156(3) . . . .
C73 C12 C13 Ta2 96(4) . . . .
C73 C12 C13 C14 163(4) . . . .
C73 C12 C13 C18 -21(4) . . . .
C73 C12 C13 C74 165(4) . . . .
C73 C12 C13 C78 -13(4) . . . .
C11 C12 C17 C72 15.5(18) . . . .
C11 C12 C17 C77 15.2(14) . . . .
C13 C12 C17 C72 -169(2) . . . .
C13 C12 C17 C77 -169.1(13) . . . .
C72 C12 C17 C77 0(2) . . . .
C73 C12 C17 C72 -162(2) . . . .
C73 C12 C17 C77 -162.5(17) . . . .
C11 C12 C72 Ta2 82(3) . . . .
C11 C12 C72 C17 -157(3) . . . .
C11 C12 C72 C71 9.5(14) . . . .
C11 C12 C72 C73 58(6) . . . .
C11 C12 C72 C77 -157(4) . . . .
C13 C12 C72 Ta2 46(2) . . . .
C13 C12 C72 C11 -36(5) . . . .
C13 C12 C72 C17 167(2) . . . .
C13 C12 C72 C71 -27(4) . . . .
C13 C12 C72 C73 22(3) . . . .
C13 C12 C72 C77 167.1(15) . . . .
C17 C12 C72 Ta2 -121.3(6) . . . .
C17 C12 C72 C11 157(3) . . . .
C17 C12 C72 C71 166.7(18) . . . .
C17 C12 C72 C73 -145(4) . . . .
C17 C12 C72 C77 0(2) . . . .
C73 C12 C72 Ta2 23(5) . . . .
C73 C12 C72 C11 -58(6) . . . .
C73 C12 C72 C17 145(4) . . . .
C73 C12 C72 C71 -49(5) . . . .
C73 C12 C72 C77 145(4) . . . .
C11 C12 C73 Ta2 -59.0(13) . . . .
C11 C12 C73 C13 20(5) . . . .
C11 C12 C73 C72 -35(4) . . . .
C11 C12 C73 C74 11(3) . . . .
C11 C12 C73 C78 -178.4(14) . . . .
C13 C12 C73 Ta2 -79(4) . . . .
C13 C12 C73 C72 -55(7) . . . .
C13 C12 C73 C74 -9(3) . . . .
C13 C12 C73 C78 162(5) . . . .
C17 C12 C73 Ta2 118.7(7) . . . .
C17 C12 C73 C13 -163(3) . . . .
C17 C12 C73 C72 142(5) . . . .
C17 C12 C73 C74 -171.7(15) . . . .
C17 C12 C73 C78 -1(2) . . . .
C72 C12 C73 Ta2 -24(5) . . . .
C72 C12 C73 C13 55(7) . . . .
C72 C12 C73 C74 46(5) . . . .
C72 C12 C73 C78 -143(4) . . . .
Ta2 C13 C14 C15 66.9(6) . . . .
Ta2 C13 C14 C19 -114.9(8) . . . .
Ta2 C13 C14 C74 -119(8) . . . .
Ta2 C13 C14 C75 69.4(19) . . . .
Ta2 C13 C14 C79 -119.1(9) . . . .
C12 C13 C14 Ta2 -67.5(6) . . . .
C12 C13 C14 C15 -0.6(10) . . . .
C12 C13 C14 C19 177.6(8) . . . .
C12 C13 C14 C74 174(8) . . . .
C12 C13 C14 C75 2(2) . . . .
C12 C13 C14 C79 173.4(11) . . . .
C18 C13 C14 Ta2 116.3(8) . . . .
C18 C13 C14 C15 -176.8(8) . . . .
C18 C13 C14 C19 1.4(14) . . . .
C18 C13 C14 C74 -2(8) . . . .
C18 C13 C14 C75 -174.3(19) . . . .
C18 C13 C14 C79 -2.8(12) . . . .
C73 C13 C14 Ta2 -58(2) . . . .
C73 C13 C14 C15 9(3) . . . .
C73 C13 C14 C19 -173(2) . . . .
C73 C13 C14 C74 -177(8) . . . .
C73 C13 C14 C75 11(3) . . . .
C73 C13 C14 C79 -177(3) . . . .
C74 C13 C14 Ta2 119(8) . . . .
C74 C13 C14 C15 -175(8) . . . .
C74 C13 C14 C19 4(8) . . . .
C74 C13 C14 C75 -172(8) . . . .
C74 C13 C14 C79 -1(8) . . . .
Ta2 C13 C18 C73 -83.8(18) . . . .
Ta2 C13 C18 C78 -81.5(13) . . . .
C12 C13 C18 C73 8.5(16) . . . .
C12 C13 C18 C78 10.8(14) . . . .
C14 C13 C18 C73 -176(2) . . . .
C14 C13 C18 C78 -173.6(14) . . . .
C73 C13 C18 C78 2(2) . . . .
C74 C13 C18 C73 -176(3) . . . .
C74 C13 C18 C78 -174(2) . . . .
C78 C13 C18 C73 -2(2) . . . .
Ta2 C13 C73 C12 -78(3) . . . .
Ta2 C13 C73 C18 119.1(7) . . . .
Ta2 C13 C73 C72 -65(2) . . . .
Ta2 C13 C73 C74 -55(4) . . . .
Ta2 C13 C73 C78 117.3(14) . . . .
C12 C13 C73 Ta2 78(3) . . . .
C12 C13 C73 C18 -163(3) . . . .
C12 C13 C73 C72 12.8(18) . . . .
C12 C13 C73 C74 23(6) . . . .
C12 C13 C73 C78 -165(4) . . . .
C14 C13 C73 Ta2 56.5(19) . . . .
C14 C13 C73 C12 -22(5) . . . .
C14 C13 C73 C18 176(2) . . . .
C14 C13 C73 C72 -9(4) . . . .
C14 C13 C73 C74 1(3) . . . .
C14 C13 C73 C78 173.8(15) . . . .
C18 C13 C73 Ta2 -119.1(7) . . . .
C18 C13 C73 C12 163(3) . . . .
C18 C13 C73 C72 176(2) . . . .
C18 C13 C73 C74 -175(4) . . . .
C18 C13 C73 C78 -1.8(17) . . . .
C74 C13 C73 Ta2 55(4) . . . .
C74 C13 C73 C12 -23(6) . . . .
C74 C13 C73 C18 175(4) . . . .
C74 C13 C73 C72 -10(6) . . . .
C74 C13 C73 C78 173(3) . . . .
C78 C13 C73 Ta2 -117.3(14) . . . .
C78 C13 C73 C12 165(4) . . . .
C78 C13 C73 C18 1.8(17) . . . .
C78 C13 C73 C72 178(3) . . . .
C78 C13 C73 C74 -173(3) . . . .
Ta2 C13 C74 C14 59(8) . . . .
Ta2 C13 C74 C19 -115(6) . . . .
Ta2 C13 C74 C73 55(4) . . . .
Ta2 C13 C74 C75 65(2) . . . .
Ta2 C13 C74 C79 -121.6(19) . . . .
C12 C13 C74 Ta2 -65.7(13) . . . .
C12 C13 C74 C14 -7(9) . . . .
C12 C13 C74 C19 179(4) . . . .
C12 C13 C74 C73 -11(3) . . . .
C12 C13 C74 C75 -1(3) . . . .
C12 C13 C74 C79 172.7(13) . . . .
C14 C13 C74 Ta2 -59(8) . . . .
C14 C13 C74 C19 -174(13) . . . .
C14 C13 C74 C73 -4(10) . . . .
C14 C13 C74 C75 6(6) . . . .
C14 C13 C74 C79 179(9) . . . .
C18 C13 C74 Ta2 118.9(10) . . . .
C18 C13 C74 C14 178(7) . . . .
C18 C13 C74 C19 4(6) . . . .
C18 C13 C74 C73 174(5) . . . .
C18 C13 C74 C75 -176.4(19) . . . .
C18 C13 C74 C79 -3(2) . . . .
C73 C13 C74 Ta2 -55(4) . . . .
C73 C13 C74 C14 4(10) . . . .
C73 C13 C74 C19 -170(4) . . . .
C73 C13 C74 C75 10(6) . . . .
C73 C13 C74 C79 -177(3) . . . .
C78 C13 C74 Ta2 109(4) . . . .
C78 C13 C74 C14 168(5) . . . .
C78 C13 C74 C19 -6(9) . . . .
C78 C13 C74 C73 164(7) . . . .
C78 C13 C74 C75 174(3) . . . .
C78 C13 C74 C79 -13(6) . . . .
Ta2 C13 C78 C18 117.0(10) . . . .
Ta2 C13 C78 C73 -66(2) . . . .
C12 C13 C78 C18 -171.1(12) . . . .
C12 C13 C78 C73 6.3(19) . . . .
C18 C13 C78 C73 177(2) . . . .
C73 C13 C78 C18 -177(2) . . . .
C74 C13 C78 C18 14(5) . . . .
C74 C13 C78 C73 -169(5) . . . .
Ta2 C14 C15 C11 67.2(7) . . . .
Ta2 C14 C15 C20 -118.0(9) . . . .
Ta2 C14 C15 C71 64.2(15) . . . .
Ta2 C14 C15 C75 -128(9) . . . .
Ta2 C14 C15 C81 -121.4(9) . . . .
C13 C14 C15 C11 1.1(10) . . . .
C13 C14 C15 C20 175.9(9) . . . .
C13 C14 C15 C71 -1.9(18) . . . .
C13 C14 C15 C75 166(9) . . . .
C13 C14 C15 C81 172.5(11) . . . .
C19 C14 C15 C11 -177.0(8) . . . .
C19 C14 C15 C20 -2.2(15) . . . .
C19 C14 C15 C71 180.0(15) . . . .
C19 C14 C15 C75 -12(9) . . . .
C19 C14 C15 C81 -5.6(13) . . . .
C74 C14 C15 C11 -1(3) . . . .
C74 C14 C15 C20 174(3) . . . .
C74 C14 C15 C71 -4(3) . . . .
C74 C14 C15 C75 164(10) . . . .
C74 C14 C15 C81 171(3) . . . .
C75 C14 C15 C11 -165(9) . . . .
C75 C14 C15 C20 10(9) . . . .
C75 C14 C15 C71 -168(9) . . . .
C75 C14 C15 C81 6(9) . . . .
Ta2 C14 C19 C74 -91(3) . . . .
Ta2 C14 C19 C79 -95.2(12) . . . .
C13 C14 C19 C74 -1(2) . . . .
C13 C14 C19 C79 -5.3(14) . . . .
C15 C14 C19 C74 177(3) . . . .
C15 C14 C19 C79 172.5(14) . . . .
C74 C14 C19 C79 -4(3) . . . .
C75 C14 C19 C74 175(3) . . . .
C75 C14 C19 C79 170(2) . . . .
C79 C14 C19 C74 4(3) . . . .
Ta2 C14 C74 C13 -58(7) . . . .
Ta2 C14 C74 C19 118.8(10) . . . .
Ta2 C14 C74 C73 -57(4) . . . .
Ta2 C14 C74 C75 -68(3) . . . .
Ta2 C14 C74 C79 122.5(18) . . . .
C13 C14 C74 Ta2 58(7) . . . .
C13 C14 C74 C19 177(7) . . . .
C13 C14 C74 C73 2(4) . . . .
C13 C14 C74 C75 -10(10) . . . .
C13 C14 C74 C79 -179(9) . . . .
C15 C14 C74 Ta2 64(2) . . . .
C15 C14 C74 C13 6(9) . . . .
C15 C14 C74 C19 -177(3) . . . .
C15 C14 C74 C73 8(6) . . . .
C15 C14 C74 C75 -4(2) . . . .
C15 C14 C74 C79 -173.1(14) . . . .
C19 C14 C74 Ta2 -118.8(10) . . . .
C19 C14 C74 C13 -177(7) . . . .
C19 C14 C74 C73 -175(3) . . . .
C19 C14 C74 C75 173(4) . . . .
C19 C14 C74 C79 4(2) . . . .
C75 C14 C74 Ta2 68(3) . . . .
C75 C14 C74 C13 10(10) . . . .
C75 C14 C74 C19 -173(4) . . . .
C75 C14 C74 C73 11(7) . . . .
C75 C14 C74 C79 -170(3) . . . .
C79 C14 C74 Ta2 -122.5(18) . . . .
C79 C14 C74 C13 179(9) . . . .
C79 C14 C74 C19 -4(2) . . . .
C79 C14 C74 C73 -179(5) . . . .
C79 C14 C74 C75 170(3) . . . .
Ta2 C14 C75 C15 51(9) . . . .
Ta2 C14 C75 C71 59(2) . . . .
Ta2 C14 C75 C74 69(4) . . . .
Ta2 C14 C75 C81 -122.1(19) . . . .
C13 C14 C75 Ta2 -65.4(11) . . . .
C13 C14 C75 C15 -15(10) . . . .
C13 C14 C75 C71 -6(3) . . . .
C13 C14 C75 C74 3(3) . . . .
C13 C14 C75 C81 172.5(14) . . . .
C15 C14 C75 Ta2 -51(9) . . . .
C15 C14 C75 C71 9(7) . . . .
C15 C14 C75 C74 18(11) . . . .
C15 C14 C75 C81 -173(10) . . . .
C19 C14 C75 Ta2 118.7(11) . . . .
C19 C14 C75 C15 169(8) . . . .
C19 C14 C75 C71 178.0(18) . . . .
C19 C14 C75 C74 -173(4) . . . .
C19 C14 C75 C81 -4(3) . . . .
C74 C14 C75 Ta2 -69(4) . . . .
C74 C14 C75 C15 -18(11) . . . .
C74 C14 C75 C71 -9(5) . . . .
C74 C14 C75 C81 169(3) . . . .
Ta2 C14 C79 C19 110.8(9) . . . .
Ta2 C14 C79 C74 -65(3) . . . .
C13 C14 C79 C19 175.6(12) . . . .
C13 C14 C79 C74 0(3) . . . .
C19 C14 C79 C74 -175(3) . . . .
C74 C14 C79 C19 175(3) . . . .
C100 O14 C67 C101 -101(3) . . . .
O15 O14 C99 C67 -51(8) . . . .
O15 O14 C99 C69 -173(8) . . . .
O15 O14 C99 C100 -174(2) . . . .
O15 O14 C99 C101 6(11) . . . .
C67 O14 C99 O15 51(8) . . . .
C67 O14 C99 C69 -122(15) . . . .
C67 O14 C99 C100 -123(10) . . . .
C67 O14 C99 C101 56(6) . . . .
C100 O14 C99 O15 174(2) . . . .
C100 O14 C99 C67 123(10) . . . .
C100 O14 C99 C69 1(6) . . . .
C100 O14 C99 C101 179(13) . . . .
O15 O14 C100 C67 -4(3) . . . .
O15 O14 C100 C69 11(3) . . . .
O15 O14 C100 C99 11(4) . . . .
C67 O14 C100 C69 14.1(12) . . . .
C67 O14 C100 C99 15(3) . . . .
C99 O14 C100 C67 -15(3) . . . .
C99 O14 C100 C69 -1(3) . . . .
C100 O14 O15 C67 3(3) . . . .
C100 O14 O15 C99 -10(4) . . . .
O15 O14 C67 C68 -22(2) . . . .
O15 O14 C67 C69 162(2) . . . .
O15 O14 C67 C99 127(9) . . . .
O15 O14 C67 C100 177.9(18) . . . .
O15 O14 C67 C101 77(3) . . . .
C99 O14 C67 O15 -127(9) . . . .
C99 O14 C67 C68 -149(9) . . . .
C99 O14 C67 C69 34(8) . . . .
C99 O14 C67 C100 51(9) . . . .
C99 O14 C67 C101 -51(9) . . . .
C100 O14 C67 O15 -177.9(18) . . . .
C100 O14 C67 C68 160.4(18) . . . .
C100 O14 C67 C69 -16.3(14) . . . .
C100 O14 C67 C99 -51(9) . . . .
C99 O14 O15 C67 13(3) . . . .
C67 O14 O15 C99 -13(3) . . . .
C14 C15 C75 Ta2 50(9) . . . .
C14 C15 C75 C71 -15(12) . . . .
C14 C15 C75 C81 173(10) . . . .
C20 C15 C75 Ta2 -121.9(12) . . . .
C14 C15 C75 C74 -8(5) . . . .
C11 C15 C75 C81 -169.8(16) . . . .
C20 C15 C75 C74 -180(4) . . . .
C20 C15 C75 C81 2(2) . . . .
C71 C15 C75 Ta2 64(4) . . . .
C71 C15 C75 C14 15(12) . . . .
C71 C15 C75 C74 7(8) . . . .
C20 C15 C75 C14 -172(8) . . . .
C20 C15 C75 C71 174(5) . . . .
C20 C15 C71 C76 0(2) . . . .
C75 C15 C71 Ta2 -67(4) . . . .
C75 C15 C71 C11 9(8) . . . .
C75 C15 C71 C16 164(5) . . . .
C75 C15 C71 C72 -7(5) . . . .
C75 C15 C71 C76 173(4) . . . .
C81 C15 C71 Ta2 133(4) . . . .
C81 C15 C71 C11 -151(4) . . . .
C81 C15 C71 C16 4(7) . . . .
C81 C15 C71 C72 -167(3) . . . .
C81 C15 C71 C75 -160(7) . . . .
C81 C15 C71 C76 13(5) . . . .
C11 C15 C75 Ta2 67(2) . . . .
C11 C15 C75 C14 17(11) . . . .
C11 C15 C75 C71 2.3(19) . . . .
C11 C15 C75 C74 9(7) . . . .
C11 C15 C20 C81 169.2(15) . . . .
C14 C15 C20 C81 -4.8(15) . . . .
C71 C15 C20 C81 173.1(19) . . . .
C75 C15 C20 C81 -2(3) . . . .
C11 C15 C71 Ta2 -76(5) . . . .
C11 C15 C71 C16 155(8) . . . .
C11 C15 C71 C72 -16(4) . . . .
C11 C15 C71 C75 -9(8) . . . .
C11 C15 C71 C76 164(6) . . . .
C14 C15 C71 Ta2 -61.9(11) . . . .
C14 C15 C71 C11 14(6) . . . .
C14 C15 C71 C16 169(3) . . . .
C14 C15 C71 C72 -2(3) . . . .
C14 C15 C71 C75 5(4) . . . .
C14 C15 C71 C76 178.0(13) . . . .
C20 C15 C71 Ta2 120.1(9) . . . .
C20 C15 C71 C11 -164(5) . . . .
C20 C15 C71 C16 -9(4) . . . .
C20 C15 C71 C72 179.6(15) . . . .
C20 C15 C71 C75 -174(5) . . . .
O14 O15 C67 C68 161.3(18) . . . .
O14 O15 C67 C69 -35(4) . . . .
O14 O15 C67 C99 -39(8) . . . .
O14 O15 C67 C100 -2.0(18) . . . .
O14 O15 C67 C101 -143(2) . . . .
C99 O15 C67 O14 39(8) . . . .
C99 O15 C67 C68 -159(8) . . . .
C99 O15 C67 C69 4(8) . . . .
C99 O15 C67 C100 37(8) . . . .
C99 O15 C67 C101 -104(8) . . . .
O14 O15 C99 C67 135(9) . . . .
O14 O15 C99 C100 7(3) . . . .
O14 O15 C99 C101 -178(5) . . . .
C67 O15 C99 O14 -135(9) . . . .
C67 O15 C99 C100 -128(11) . . . .
C67 O15 C99 C101 48(5) . . . .
C14 C15 C81 C75 -2(3) . . . .
C20 C15 C81 C75 -178(3) . . . .
C71 C15 C81 C20 -17(5) . . . .
C71 C15 C81 C75 165(6) . . . .
C75 C15 C81 C20 178(3) . . . .
C81 C15 C75 C71 172(3) . . . .
C81 C15 C75 C74 179(6) . . . .
C14 C15 C81 C20 176.0(13) . . . .
C81 C15 C75 C14 -173(10) . . . .
C71 C15 C75 C81 -172(3) . . . .
C81 C15 C75 Ta2 -123.5(16) . . . .
C11 C16 C71 C76 -176(3) . . . .
C11 C16 C71 Ta2 74(2) . . . .
C11 C16 C71 C15 -163(6) . . . .
C11 C16 C71 C72 9.1(19) . . . .
C71 C16 C76 C11 -1.1(9) . . . .
C76 C16 C71 C15 13(4) . . . .
C76 C16 C71 Ta2 -109.7(16) . . . .
C76 C16 C71 C11 176(3) . . . .
C76 C16 C71 C72 -174.7(18) . . . .
C11 C16 C76 C71 1.1(9) . . . .
C12 C17 C72 C73 10.3(14) . . . .
C12 C17 C72 C11 -124(6) . . . .
C12 C17 C72 Ta2 74.3(17) . . . .
C12 C17 C72 C77 -180(2) . . . .
C77 C17 C72 Ta2 -106.0(16) . . . .
C77 C17 C72 C11 56(5) . . . .
C77 C17 C72 C12 180(2) . . . .
C77 C17 C72 C73 -169.9(17) . . . .
C12 C17 C77 C72 0.1(9) . . . .
C13 C18 C73 Ta2 69.8(16) . . . .
C73 C18 C78 C13 1.0(9) . . . .
C78 C18 C73 Ta2 -107.6(16) . . . .
C13 C18 C73 C74 2.0(15) . . . .
C13 C18 C73 C78 177(2) . . . .
C13 C18 C78 C73 -1.0(9) . . . .
C78 C18 C73 C13 -177(2) . . . .
C78 C18 C73 C74 -175.4(19) . . . .
C14 C19 C74 Ta2 67(2) . . . .
C79 C19 C74 C75 172(2) . . . .
C14 C19 C74 C13 176(8) . . . .
C14 C19 C74 C75 -3(2) . . . .
C14 C19 C74 C79 -175(3) . . . .
C79 C19 C74 Ta2 -117.7(17) . . . .
C79 C19 C74 C13 -9(5) . . . .
C79 C19 C74 C14 175(3) . . . .
C74 C19 C79 C14 -1.6(11) . . . .
C14 C19 C79 C74 1.6(11) . . . .
C15 C20 C81 C75 0.7(11) . . . .
C25 C21 C22 C23 4.3(11) . . . .
C25 C21 C22 C27 177.7(8) . . . .
C26 C21 C22 C23 -174.9(9) . . . .
C26 C21 C22 C27 -1.5(14) . . . .
C26 C21 C22 C83 -68(9) . . . .
C26 C21 C22 C88 -8.0(14) . . . .
C25 C21 C22 C83 111(9) . . . .
C25 C21 C22 C88 171.2(12) . . . .
C26 C21 C22 Ta3 114.3(9) . . . .
Ta3 C21 C22 C23 70.8(7) . . . .
Ta3 C21 C22 C27 -115.8(9) . . . .
Ta3 C21 C22 C83 178(9) . . . .
Ta3 C21 C22 C88 -122.3(10) . . . .
C25 C21 C22 Ta3 -66.5(6) . . . .
Ta3 C21 C82 C26 118.9(8) . . . .
Ta3 C21 C82 C83 -68(3) . . . .
Ta3 C21 C82 C86 -58(4) . . . .
Ta3 C21 C82 C87 118.0(14) . . . .
C22 C21 C82 Ta3 59(3) . . . .
C22 C21 C82 C25 -7(7) . . . .
C22 C21 C82 C26 178(3) . . . .
C22 C21 C82 C83 -8.8(17) . . . .
C22 C21 C82 C86 1(6) . . . .
C22 C21 C82 C87 177(2) . . . .
C25 C21 C82 Ta3 66(5) . . . .
C25 C21 C82 C26 -175(4) . . . .
C25 C21 C82 C83 -2(7) . . . .
C25 C21 C82 C86 8(2) . . . .
C25 C21 C82 C87 -176(6) . . . .
C26 C21 C82 Ta3 -118.9(8) . . . .
C26 C21 C82 C25 175(4) . . . .
C26 C21 C82 C83 173(4) . . . .
C26 C21 C82 C86 -177(3) . . . .
C26 C21 C82 C87 -0.9(18) . . . .
C83 C21 C82 Ta3 68(3) . . . .
C83 C21 C82 C25 2(7) . . . .
C83 C21 C82 C26 -173(4) . . . .
C83 C21 C82 C86 10(7) . . . .
C83 C21 C82 C87 -174(3) . . . .
C87 C21 C82 Ta3 -118.0(14) . . . .
C87 C21 C82 C25 176(6) . . . .
C87 C21 C82 C26 0.9(18) . . . .
C87 C21 C82 C83 174(3) . . . .
C87 C21 C82 C86 -176(5) . . . .
Ta3 C21 C83 C22 -2(9) . . . .
Ta3 C21 C83 C23 61.7(15) . . . .
Ta3 C21 C83 C27 -103(2) . . . .
Ta3 C21 C83 C82 70(4) . . . .
Ta3 C21 C83 C88 -116.1(16) . . . .
C22 C21 C83 Ta3 2(9) . . . .
C22 C21 C83 C23 64(9) . . . .
C22 C21 C83 C27 -101(10) . . . .
C22 C21 C83 C82 72(10) . . . .
C22 C21 C83 C88 -114(10) . . . .
C25 C21 C83 Ta3 -68.8(9) . . . .
C25 C21 C83 C22 -71(10) . . . .
C25 C21 C83 C23 -7(2) . . . .
C25 C21 C83 C27 -172.0(19) . . . .
C25 C21 C83 C82 1(3) . . . .
C25 C21 C83 C88 175.1(14) . . . .
C26 C21 C83 Ta3 118.5(11) . . . .
C26 C21 C83 C22 116(9) . . . .
C26 C21 C83 C23 -179.8(11) . . . .
C26 C21 C83 C27 15(3) . . . .
C26 C21 C83 C82 -172(4) . . . .
C26 C21 C83 C88 2(2) . . . .
C82 C21 C83 Ta3 -70(4) . . . .
C82 C21 C83 C22 -72(10) . . . .
C82 C21 C83 C23 -8(5) . . . .
C82 C21 C83 C27 -173(4) . . . .
C82 C21 C83 C88 174(4) . . . .
C87 C21 C83 Ta3 125(4) . . . .
C87 C21 C83 C22 122(9) . . . .
C87 C21 C83 C23 -174(3) . . . .
C87 C21 C83 C27 22(6) . . . .
C87 C21 C83 C82 -166(7) . . . .
C87 C21 C83 C88 9(5) . . . .
Ta3 C21 C87 C26 109.6(14) . . . .
Ta3 C21 C87 C82 -72(3) . . . .
C25 C21 C87 C26 -176.6(15) . . . .
C25 C21 C87 C82 2(2) . . . .
C26 C21 C87 C82 179(3) . . . .
C82 C21 C87 C26 -179(3) . . . .
C83 C21 C87 C26 -9(5) . . . .
C83 C21 C87 C82 169(5) . . . .
C82 C21 C25 C86 -146(9) . . . .
C82 C21 C25 C92 -6(6) . . . .
C82 C21 C22 Ta3 -63(3) . . . .
C82 C21 C22 C23 8(4) . . . .
C82 C21 C22 C27 -179(3) . . . .
C82 C21 C22 C83 114(10) . . . .
C82 C21 C22 C88 174(3) . . . .
C83 C21 C22 Ta3 -178(9) . . . .
C83 C21 C22 C23 -107(9) . . . .
C83 C21 C22 C27 67(9) . . . .
C83 C21 C22 C88 60(9) . . . .
Ta3 C21 C25 C24 -65.4(7) . . . .
Ta3 C21 C25 C30 119.5(9) . . . .
Ta3 C21 C25 C82 109(5) . . . .
Ta3 C21 C25 C86 -37(7) . . . .
Ta3 C21 C25 C92 103(3) . . . .
C22 C21 C25 Ta3 65.4(6) . . . .
C22 C21 C25 C24 0.0(11) . . . .
C22 C21 C25 C30 -175.2(9) . . . .
C22 C21 C25 C82 174(5) . . . .
C22 C21 C25 C86 28(7) . . . .
C22 C21 C25 C92 168(3) . . . .
C26 C21 C25 Ta3 -115.4(9) . . . .
C26 C21 C25 C24 179.2(9) . . . .
C26 C21 C25 C30 4.1(15) . . . .
C26 C21 C25 C82 -6(5) . . . .
C26 C21 C25 C86 -153(6) . . . .
C26 C21 C25 C92 -13(3) . . . .
C82 C21 C25 Ta3 -109(5) . . . .
C82 C21 C25 C24 -174(5) . . . .
C82 C21 C25 C30 10(5) . . . .
Ta3 C21 C26 C87 -87.5(17) . . . .
C22 C21 C26 C82 -178(3) . . . .
C83 C21 C25 Ta3 72.1(13) . . . .
C83 C21 C25 C24 6.8(16) . . . .
C83 C21 C25 C30 -168.4(14) . . . .
C83 C21 C25 C82 -179(6) . . . .
C83 C21 C25 C86 35(7) . . . .
C83 C21 C25 C92 175(3) . . . .
C87 C21 C25 Ta3 -113.1(9) . . . .
C87 C21 C25 C24 -178.4(11) . . . .
C87 C21 C25 C30 6.4(13) . . . .
C87 C21 C25 C82 -4(5) . . . .
C87 C21 C25 C86 -150(7) . . . .
C87 C21 C25 C92 -10(3) . . . .
Ta3 C21 C26 C82 -89(2) . . . .
C83 C21 C26 C87 176(2) . . . .
C87 C21 C26 C82 -1(3) . . . .
C22 C21 C26 C87 -176.8(18) . . . .
C25 C21 C26 C82 3(2) . . . .
C25 C21 C26 C87 4.2(19) . . . .
C82 C21 C26 C87 1(3) . . . .
C83 C21 C26 C82 174(3) . . . .
Ta3 C21 C82 C25 -66(5) . . . .
Ta3 C22 C23 C24 60.9(9) . . . .
Ta3 C22 C23 C28 -113.2(11) . . . .
C23 C22 C88 C27 -41(4) . . . .
C23 C22 C88 C83 135(4) . . . .
C27 C22 C88 C83 176(3) . . . .
C83 C22 C88 C27 -176(3) . . . .
C88 C22 C27 C83 -5(4) . . . .
Ta3 C22 C83 C21 2(9) . . . .
Ta3 C22 C83 C23 -76.9(14) . . . .
Ta3 C22 C83 C27 124.4(17) . . . .
Ta3 C22 C83 C82 -26(6) . . . .
Ta3 C22 C83 C88 121.6(10) . . . .
C21 C22 C83 Ta3 -2(9) . . . .
Ta3 C22 C23 C83 85(3) . . . .
Ta3 C22 C23 C89 -121.2(12) . . . .
C21 C22 C23 C24 -7.5(13) . . . .
C21 C22 C23 C28 178.5(10) . . . .
C21 C22 C23 C83 17(3) . . . .
C21 C22 C23 C89 170.4(12) . . . .
C27 C22 C23 C24 179.1(10) . . . .
C27 C22 C23 C28 5.1(17) . . . .
C27 C22 C23 C83 -157(3) . . . .
C27 C22 C23 C89 -3.0(16) . . . .
C83 C22 C23 C24 -24(3) . . . .
C83 C22 C23 C28 162(3) . . . .
C83 C22 C23 C89 154(3) . . . .
C88 C22 C23 C24 -154(3) . . . .
C88 C22 C23 C28 32(4) . . . .
C88 C22 C23 C83 -130(5) . . . .
C88 C22 C23 C89 24(4) . . . .
Ta3 C22 C27 C83 -108(3) . . . .
Ta3 C22 C27 C88 -102.8(18) . . . .
C21 C22 C27 C83 -17(3) . . . .
C21 C22 C27 C88 -11.5(19) . . . .
C23 C22 C27 C83 156(4) . . . .
C23 C22 C27 C88 160.9(19) . . . .
C83 C22 C27 C88 5(4) . . . .
C23 C22 C83 C88 -161.5(17) . . . .
C27 C22 C83 Ta3 -124.4(17) . . . .
C27 C22 C83 C21 -122(8) . . . .
C27 C22 C83 C23 159(3) . . . .
C27 C22 C83 C82 -151(5) . . . .
C27 C22 C83 C88 -3(2) . . . .
C88 C22 C83 Ta3 -121.6(10) . . . .
C21 C22 C83 C23 -79(9) . . . .
C21 C22 C83 C27 122(8) . . . .
C21 C22 C83 C82 -29(5) . . . .
C21 C22 C83 C88 119(9) . . . .
C23 C22 C83 Ta3 76.9(14) . . . .
C23 C22 C83 C21 79(9) . . . .
C23 C22 C83 C27 -159(3) . . . .
C23 C22 C83 C82 51(7) . . . .
C88 C22 C83 C21 -119(9) . . . .
C88 C22 C83 C23 161.5(17) . . . .
C88 C22 C83 C27 3(2) . . . .
C88 C22 C83 C82 -148(7) . . . .
Ta3 C22 C88 C27 98.4(16) . . . .
Ta3 C22 C88 C83 -86(3) . . . .
C21 C22 C88 C27 170.6(16) . . . .
C21 C22 C88 C83 -14(3) . . . .
C22 C23 C24 C25 7.1(13) . . . .
C22 C23 C24 C29 174.1(13) . . . .
C22 C23 C24 C86 3(2) . . . .
C22 C23 C24 C90 180.0(13) . . . .
C28 C23 C24 Ta3 114.6(8) . . . .
C28 C23 C24 C25 -177.9(8) . . . .
C22 C23 C24 Ta3 -60.5(9) . . . .
C24 C23 C83 C21 4(2) . . . .
C24 C23 C83 C22 158(3) . . . .
C24 C23 C83 C27 174.2(10) . . . .
C24 C23 C83 C82 2.1(16) . . . .
C24 C23 C83 C88 -178.5(19) . . . .
C28 C23 C83 Ta3 -114.3(17) . . . .
C28 C23 C83 C21 -178.0(15) . . . .
C28 C23 C83 C22 -24(4) . . . .
C28 C23 C83 C27 -8(2) . . . .
C28 C23 C24 C29 -11(2) . . . .
C28 C23 C24 C86 177.6(15) . . . .
C28 C23 C24 C90 -5.0(17) . . . .
C83 C23 C24 Ta3 -66.7(9) . . . .
C83 C23 C24 C25 0.8(12) . . . .
C83 C23 C24 C29 167.8(15) . . . .
C83 C23 C24 C86 -3.7(19) . . . .
C83 C23 C24 C90 173.7(14) . . . .
C89 C23 C24 Ta3 123(2) . . . .
C89 C23 C24 C25 -169.8(19) . . . .
C89 C23 C24 C29 -3(3) . . . .
C89 C23 C24 C86 -174(2) . . . .
C89 C23 C24 C90 3(3) . . . .
C22 C23 C28 C89 -18(3) . . . .
C24 C23 C28 C89 168(2) . . . .
C83 C23 C28 C89 -9(3) . . . .
C22 C23 C83 Ta3 -90(3) . . . .
C22 C23 C83 C21 -154(4) . . . .
C22 C23 C83 C27 16(2) . . . .
C22 C23 C83 C82 -156(4) . . . .
C22 C23 C83 C88 24(2) . . . .
C24 C23 C83 Ta3 67.8(8) . . . .
C89 C23 C83 C82 175.2(16) . . . .
C89 C23 C83 C88 -5(3) . . . .
C22 C23 C89 C28 166(2) . . . .
C24 C23 C89 C28 -17(3) . . . .
C83 C23 C89 C28 174(2) . . . .
C89 C23 C83 C21 177.3(19) . . . .
C89 C23 C83 C22 -29(3) . . . .
C89 C23 C83 C27 -12.7(18) . . . .
C89 C23 C83 Ta3 -119.1(14) . . . .
C28 C23 C83 C82 180.0(15) . . . .
C28 C23 C83 C88 -1(3) . . . .
C86 C24 C25 C82 159(5) . . . .
C86 C24 C25 Ta3 95(4) . . . .
C86 C24 C25 C21 160(5) . . . .
C86 C24 C25 C30 -25(4) . . . .
C29 C24 C25 C21 -174.2(9) . . . .
C29 C24 C25 C30 0.8(16) . . . .
C29 C24 C25 C82 -175.7(16) . . . .
C29 C24 C25 C86 25(5) . . . .
C29 C24 C25 C92 10.3(14) . . . .
Ta3 C24 C25 C21 65.9(6) . . . .
Ta3 C24 C25 C30 -119.1(10) . . . .
Ta3 C24 C25 C82 64.4(16) . . . .
Ta3 C24 C25 C86 -95(4) . . . .
Ta3 C24 C25 C92 -109.6(9) . . . .
C23 C24 C25 Ta3 -69.8(8) . . . .
C23 C24 C25 C21 -3.9(11) . . . .
C23 C24 C25 C30 171.1(9) . . . .
C23 C24 C25 C82 -5.3(19) . . . .
C23 C24 C25 C86 -164(5) . . . .
C23 C24 C25 C92 -179.3(11) . . . .
C29 C24 C25 Ta3 119.9(10) . . . .
C25 C24 C86 C30 129(8) . . . .
C25 C24 C86 C82 -13(3) . . . .
C25 C24 C86 C92 159(6) . . . .
C29 C24 C86 Ta3 122.1(9) . . . .
C29 C24 C86 C25 -157(4) . . . .
C29 C24 C86 C30 -28(5) . . . .
C29 C24 C86 C82 -170.4(16) . . . .
C29 C24 C86 C92 2(3) . . . .
C90 C24 C86 Ta3 119.5(19) . . . .
C90 C24 C86 C25 -160(4) . . . .
C86 C24 C25 C92 -15(4) . . . .
C90 C24 C25 Ta3 122(2) . . . .
C90 C24 C25 C21 -173(2) . . . .
C90 C24 C25 C30 2(3) . . . .
C90 C24 C25 C82 -174(2) . . . .
C90 C24 C25 C86 27(5) . . . .
C90 C24 C25 C92 12(3) . . . .
Ta3 C24 C29 C90 -95(2) . . . .
C23 C24 C29 C90 12(3) . . . .
C25 C24 C29 C90 178(2) . . . .
C86 C24 C29 C90 -176(3) . . . .
Ta3 C24 C86 C25 81(4) . . . .
Ta3 C24 C86 C30 -150(5) . . . .
Ta3 C24 C86 C82 67.5(16) . . . .
Ta3 C24 C86 C92 -120(2) . . . .
C23 C24 C86 Ta3 -63.7(12) . . . .
C23 C24 C86 C25 17(5) . . . .
C23 C24 C86 C30 146(4) . . . .
C23 C24 C86 C82 4(2) . . . .
C23 C24 C86 C92 176.1(19) . . . .
C25 C24 C86 Ta3 -81(4) . . . .
C25 C24 C90 C29 -3(4) . . . .
C86 C24 C90 C29 6(3) . . . .
C90 C24 C86 C92 -1(4) . . . .
C90 C24 C86 C30 -31(6) . . . .
C90 C24 C86 C82 -173.0(19) . . . .
Ta3 C24 C90 C29 102(2) . . . .
C23 C24 C90 C29 -171(2) . . . .
C21 C25 C82 C86 -52(12) . . . .
C24 C25 C82 C86 -45(9) . . . .
C24 C25 C82 C87 -179.1(16) . . . .
C21 C25 C82 C87 175(7) . . . .
C24 C25 C82 Ta3 -61.6(11) . . . .
C24 C25 C82 C21 6(6) . . . .
C24 C25 C82 C26 175(4) . . . .
C24 C25 C82 C83 7(2) . . . .
C21 C25 C82 C26 169(9) . . . .
C21 C25 C82 C83 1(4) . . . .
C92 C25 C86 Ta3 -126(3) . . . .
C92 C25 C86 C24 161(6) . . . .
C92 C25 C86 C30 0(3) . . . .
C92 C25 C86 C82 -142(8) . . . .
Ta3 C25 C92 C30 120.4(14) . . . .
Ta3 C25 C92 C86 -59(4) . . . .
C21 C25 C92 C30 25(4) . . . .
C21 C25 C92 C86 -154(5) . . . .
C24 C25 C92 C30 -166.2(15) . . . .
C24 C25 C92 C86 14(4) . . . .
C30 C25 C92 C86 -179(5) . . . .
C82 C25 C92 C30 23(3) . . . .
C82 C25 C92 C86 -156(5) . . . .
C86 C25 C92 C30 179(5) . . . .
Ta3 C25 C82 C87 -118(2) . . . .
C21 C25 C82 Ta3 -68(5) . . . .
C21 C25 C86 C24 -38(8) . . . .
C21 C25 C86 C30 161(6) . . . .
C21 C25 C86 C82 20(5) . . . .
C21 C25 C86 C92 162(4) . . . .
C24 C25 C86 Ta3 74(3) . . . .
C24 C25 C86 C30 -161(3) . . . .
C24 C25 C86 C82 58(11) . . . .
C24 C25 C86 C92 -161(6) . . . .
C30 C25 C86 Ta3 -125.4(9) . . . .
C30 C25 C82 Ta3 121.4(9) . . . .
C30 C25 C82 C21 -171(5) . . . .
C30 C25 C82 C26 -2(5) . . . .
C30 C25 C82 C83 -170.0(13) . . . .
C30 C25 C82 C86 138(10) . . . .
C30 C25 C82 C87 4(3) . . . .
C86 C25 C82 Ta3 -16(10) . . . .
C86 C25 C82 C21 52(12) . . . .
C86 C25 C82 C26 -140(9) . . . .
C86 C25 C82 C83 52(10) . . . .
C86 C25 C82 C87 -134(9) . . . .
C92 C25 C82 Ta3 108(3) . . . .
C92 C25 C82 C21 176(4) . . . .
C92 C25 C82 C26 -16(7) . . . .
C92 C25 C82 C83 177(2) . . . .
C92 C25 C82 C86 124(10) . . . .
C92 C25 C82 C87 -9(4) . . . .
Ta3 C25 C86 C24 -74(3) . . . .
Ta3 C25 C86 C30 125.4(9) . . . .
Ta3 C25 C86 C82 -16(9) . . . .
Ta3 C25 C86 C92 126(3) . . . .
C21 C25 C86 Ta3 36(6) . . . .
C82 C25 C86 C92 142(8) . . . .
Ta3 C25 C30 C86 -75(3) . . . .
Ta3 C25 C30 C92 -75.8(17) . . . .
C21 C25 C30 C86 -168(4) . . . .
C21 C25 C30 C92 -168.4(18) . . . .
C24 C25 C30 C86 18(3) . . . .
C24 C25 C30 C92 17.5(19) . . . .
C82 C25 C30 C86 -165(4) . . . .
C82 C25 C30 C92 -166(2) . . . .
C30 C25 C86 C24 161(3) . . . .
C30 C25 C86 C82 -142(9) . . . .
C30 C25 C86 C92 0(3) . . . .
C82 C25 C86 Ta3 16(9) . . . .
C82 C25 C86 C24 -58(11) . . . .
C82 C25 C86 C30 142(9) . . . .
Ta3 C25 C82 C86 16(10) . . . .
Ta3 C25 C82 C21 68(5) . . . .
C86 C25 C30 C92 -1(4) . . . .
C92 C25 C30 C86 1(4) . . . .
Ta3 C25 C82 C26 -124(5) . . . .
Ta3 C25 C82 C83 68.6(15) . . . .
C21 C26 C82 C87 178(3) . . . .
C21 C26 C82 C83 -3.4(19) . . . .
C21 C26 C82 Ta3 70(2) . . . .
C87 C26 C82 Ta3 -108.2(19) . . . .
C87 C26 C82 C21 -178(3) . . . .
C87 C26 C82 C25 10(5) . . . .
C87 C26 C82 C83 178(2) . . . .
C21 C26 C87 C82 -0.5(10) . . . .
C82 C26 C87 C21 0.5(10) . . . .
C21 C26 C82 C25 -172(7) . . . .
C22 C27 C83 Ta3 59(3) . . . .
C22 C27 C83 C88 174(4) . . . .
C88 C27 C83 Ta3 -116(2) . . . .
C88 C27 C83 C21 -24(3) . . . .
C88 C27 C83 C22 -174(4) . . . .
C88 C27 C83 C23 169(2) . . . .
C88 C27 C83 C82 -29(4) . . . .
C22 C27 C88 C83 -1.3(9) . . . .
C83 C27 C88 C22 1.3(9) . . . .
C22 C27 C83 C82 146(6) . . . .
C22 C27 C83 C21 150(5) . . . .
C22 C27 C83 C23 -17(2) . . . .
C25 C30 C86 Ta3 81(3) . . . .
C25 C30 C86 C24 -135(7) . . . .
C25 C30 C86 C82 9(2) . . . .
C25 C30 C86 C92 -180(4) . . . .
C25 C30 C92 C86 0.2(12) . . . .
C86 C30 C92 C25 -0.2(12) . . . .
C92 C30 C86 Ta3 -100(2) . . . .
C92 C30 C86 C24 44(5) . . . .
C92 C30 C86 C25 180(4) . . . .
C92 C30 C86 C82 -171(2) . . . .
B1 C31 C32 C33 -177.6(5) . . . .
C32 C31 C36 C35 0.3(8) . . . .
C36 C31 C32 C33 0.1(8) . . . .
C36 C31 B1 O2 -3.4(8) . . . .
C32 C31 B1 O1 -5.4(8) . . . .
C32 C31 B1 O2 174.1(5) . . . .
B1 C31 C36 C35 178.0(6) . . . .
C36 C31 B1 O1 177.1(5) . . . .
C31 C32 C33 C34 -0.6(9) . . . .
C32 C33 C34 O11 174.3(5) . . . .
C32 C33 C34 C35 0.7(10) . . . .
C33 C34 C35 C36 -0.4(10) . . . .
O11 C34 C35 C36 -174.1(6) . . . .
C34 C35 C36 C31 -0.2(10) . . . .
O11 C37 C38 C39 176.3(7) . . . .
C42 C37 C38 C39 -0.1(11) . . . .
O11 C37 C42 C41 -177.1(7) . . . .
C38 C37 C42 C41 -0.5(12) . . . .
C37 C38 C39 C40 -1.8(12) . . . .
C38 C39 C40 C41 4.4(14) . . . .
C39 C40 C41 C42 -4.9(14) . . . .
C40 C41 C42 C37 2.9(13) . . . .
C48 C43 C44 C45 0.3(9) . . . .
B2 C43 C44 C45 -178.0(6) . . . .
C44 C43 C48 C47 -0.2(8) . . . .
C48 C43 B2 O4 -6.1(7) . . . .
C48 C43 B2 O3 174.8(5) . . . .
B2 C43 C48 C47 178.0(5) . . . .
C44 C43 B2 O3 -7.1(8) . . . .
C44 C43 B2 O4 172.0(5) . . . .
C43 C44 C45 C46 0.2(10) . . . .
C44 C45 C46 O12 -179.0(6) . . . .
C44 C45 C46 C47 -0.8(9) . . . .
O12 C46 C47 C48 178.9(5) . . . .
C45 C46 C47 C48 0.8(9) . . . .
C46 C47 C48 C43 -0.3(9) . . . .
C54 C49 C50 C51 0.3(9) . . . .
O12 C49 C54 C53 175.0(6) . . . .
C50 C49 C54 C53 0.7(9) . . . .
O12 C49 C50 C51 -174.3(6) . . . .
C49 C50 C51 C52 -0.7(11) . . . .
C50 C51 C52 C53 0.0(11) . . . .
C51 C52 C53 C54 1.0(11) . . . .
C52 C53 C54 C49 -1.4(10) . . . .
C60 C55 C56 C57 -1.2(8) . . . .
C60 C55 B3 O6 8.9(8) . . . .
B3 C55 C60 C59 179.1(5) . . . .
B3 C55 C56 C57 -179.9(5) . . . .
C56 C55 C60 C59 0.3(8) . . . .
C60 C55 B3 O5 -169.4(5) . . . .
C56 C55 B3 O5 9.2(8) . . . .
C56 C55 B3 O6 -172.4(5) . . . .
C55 C56 C57 C58 1.3(9) . . . .
C56 C57 C58 O13 -175.8(5) . . . .
C56 C57 C58 C59 -0.5(9) . . . .
O13 C58 C59 C60 175.3(5) . . . .
C57 C58 C59 C60 -0.3(9) . . . .
C58 C59 C60 C55 0.4(9) . . . .
C66 C61 C62 C63 1.1(10) . . . .
O13 C61 C62 C63 -174.6(6) . . . .
C62 C61 C66 C65 -1.2(10) . . . .
O13 C61 C66 C65 174.8(6) . . . .
C61 C62 C63 C64 0.1(11) . . . .
C62 C63 C64 C65 -1.1(13) . . . .
C63 C64 C65 C66 1.1(13) . . . .
C64 C65 C66 C61 0.1(11) . . . .
C5 C70 C95 C4 177(8) . . . .
C5 C70 C95 C1 -4(4) . . . .
C10 C70 C95 C94 -177(3) . . . .
C5 C70 C95 C10 -8(6) . . . .
C5 C70 C95 C94 175(8) . . . .
C10 C70 C95 Ta1 93(2) . . . .
C10 C70 C95 C1 4(3) . . . .
C10 C70 C95 C4 -176(3) . . . .
C10 C70 C95 C5 8(6) . . . .
C5 C70 C95 Ta1 85(6) . . . .
C76 C71 C72 Ta2 116.3(18) . . . .
C76 C71 C72 C11 -25(4) . . . .
C76 C71 C72 C12 -163(2) . . . .
C76 C71 C72 C73 -176.9(18) . . . .
C76 C71 C72 C77 1(3) . . . .
Ta2 C71 C75 C14 -62(3) . . . .
Ta2 C71 C75 C15 110(5) . . . .
Ta2 C71 C75 C74 -65.0(17) . . . .
Ta2 C71 C75 C81 120(2) . . . .
Ta2 C71 C72 C11 -141(5) . . . .
Ta2 C71 C72 C12 81(2) . . . .
Ta2 C71 C72 C73 66.8(12) . . . .
Ta2 C71 C72 C77 -115(2) . . . .
C11 C71 C72 Ta2 141(5) . . . .
C11 C71 C72 C12 -138(6) . . . .
C11 C71 C72 C73 -152(5) . . . .
C11 C71 C72 C77 26(5) . . . .
C15 C71 C72 Ta2 -63.4(19) . . . .
C15 C71 C72 C11 155(6) . . . .
C15 C71 C72 C12 17(4) . . . .
C15 C71 C72 C73 4(3) . . . .
C15 C71 C72 C77 -178(2) . . . .
C16 C71 C72 Ta2 120.7(8) . . . .
C16 C71 C72 C11 -21(4) . . . .
C16 C71 C72 C12 -159(3) . . . .
C16 C71 C72 C73 -172.5(14) . . . .
C16 C71 C72 C77 6(2) . . . .
C75 C71 C72 Ta2 -65.3(14) . . . .
C75 C71 C72 C11 153(5) . . . .
C75 C71 C72 C12 15(3) . . . .
C75 C71 C72 C73 2(2) . . . .
C75 C71 C72 C77 180(2) . . . .
C11 C71 C76 C16 -3(3) . . . .
C15 C71 C76 C11 -171(4) . . . .
C15 C71 C76 C16 -173.9(18) . . . .
C16 C71 C76 C11 3(3) . . . .
C72 C71 C76 C11 9.7(17) . . . .
C72 C71 C76 C16 6(2) . . . .
C75 C71 C76 C11 -168(4) . . . .
C75 C71 C76 C16 -172(2) . . . .
C72 C71 C75 C81 -177(2) . . . .
C76 C71 C75 Ta2 -117.8(19) . . . .
C11 C71 C75 Ta2 77(3) . . . .
C11 C71 C75 C14 15(5) . . . .
C11 C71 C75 C15 -173(6) . . . .
C11 C71 C75 C74 12(4) . . . .
C11 C71 C75 C81 -164(3) . . . .
C15 C71 C75 Ta2 -110(5) . . . .
C15 C71 C75 C14 -172(7) . . . .
C15 C71 C75 C74 -175(6) . . . .
C15 C71 C75 C81 10(4) . . . .
C72 C71 C75 Ta2 63.8(13) . . . .
C72 C71 C75 C14 2(3) . . . .
C72 C71 C75 C15 174(5) . . . .
C72 C71 C75 C74 -1(2) . . . .
Ta2 C71 C76 C16 95.4(14) . . . .
C76 C71 C75 C74 177(2) . . . .
C76 C71 C75 C14 -180(2) . . . .
C76 C71 C75 C15 -8(5) . . . .
C76 C71 C75 C81 2(3) . . . .
Ta2 C71 C76 C11 99(3) . . . .
Ta2 C72 C73 C13 71(3) . . . .
Ta2 C72 C73 C12 -156(5) . . . .
C77 C72 C73 C13 -176(3) . . . .
C77 C72 C73 C74 -179(2) . . . .
C77 C72 C73 C78 1(3) . . . .
Ta2 C72 C77 C17 102.6(13) . . . .
C11 C72 C77 C17 -159.7(19) . . . .
C12 C72 C77 C17 0(2) . . . .
C71 C72 C77 C17 -165.3(19) . . . .
C73 C72 C77 C17 13(2) . . . .
C17 C72 C73 C13 -166(3) . . . .
C17 C72 C73 C74 -169.7(15) . . . .
Ta2 C72 C73 C74 66.9(14) . . . .
Ta2 C72 C73 C78 -113(2) . . . .
C11 C72 C73 Ta2 -74.0(16) . . . .
C11 C72 C73 C12 131(5) . . . .
C11 C72 C73 C13 -3(4) . . . .
C11 C72 C73 C74 -7(2) . . . .
C11 C72 C73 C78 173.3(19) . . . .
C12 C72 C73 Ta2 156(5) . . . .
C12 C72 C73 C13 -134(6) . . . .
C12 C72 C73 C74 -138(5) . . . .
C12 C72 C73 C78 43(5) . . . .
C17 C72 C73 Ta2 123.4(8) . . . .
C17 C72 C73 C12 -32(4) . . . .
C71 C72 C73 C78 179.3(19) . . . .
C77 C72 C73 Ta2 114(2) . . . .
C17 C72 C73 C78 11(2) . . . .
C71 C72 C73 Ta2 -68.1(12) . . . .
C71 C72 C73 C12 136(5) . . . .
C71 C72 C73 C13 3(3) . . . .
C71 C72 C73 C74 -1(2) . . . .
C77 C72 C73 C12 -42(4) . . . .
Ta2 C73 C74 C13 -122(4) . . . .
Ta2 C73 C74 C14 61(4) . . . .
C78 C73 C74 C13 -8(4) . . . .
C78 C73 C74 C14 174(4) . . . .
C78 C73 C74 C75 -179.9(19) . . . .
C78 C73 C74 C79 -5(3) . . . .
Ta2 C73 C78 C13 90(2) . . . .
Ta2 C73 C78 C18 92.6(14) . . . .
C12 C73 C78 C13 -168(4) . . . .
C12 C73 C78 C18 -166(2) . . . .
C13 C73 C78 C18 2(2) . . . .
Ta2 C73 C74 C75 66.8(16) . . . .
Ta2 C73 C74 C79 -118(2) . . . .
C12 C73 C74 Ta2 -75.5(18) . . . .
C12 C73 C74 C13 163(5) . . . .
C12 C73 C74 C14 -14(5) . . . .
C12 C73 C74 C75 -9(3) . . . .
C12 C73 C74 C79 167(2) . . . .
C13 C73 C74 Ta2 122(4) . . . .
C13 C73 C74 C14 -177(7) . . . .
C13 C73 C74 C75 -172(5) . . . .
C13 C73 C74 C79 4(4) . . . .
C18 C73 C74 Ta2 116.8(7) . . . .
C18 C73 C74 C13 -5(4) . . . .
C18 C73 C74 C14 178(4) . . . .
C18 C73 C74 C75 -176.4(18) . . . .
C18 C73 C74 C79 -1(2) . . . .
C72 C73 C74 Ta2 -66.4(13) . . . .
C72 C73 C74 C13 172(5) . . . .
C72 C73 C74 C14 -5(5) . . . .
C72 C73 C74 C75 0(2) . . . .
C72 C73 C74 C79 176(2) . . . .
C78 C73 C74 Ta2 113.3(17) . . . .
C72 C73 C78 C13 -177(3) . . . .
C72 C73 C78 C18 -175.2(19) . . . .
C18 C73 C78 C13 -2(2) . . . .
C74 C73 C78 C18 5(2) . . . .
C74 C73 C78 C13 3.0(14) . . . .
C73 C74 C75 C14 -172(5) . . . .
C73 C74 C75 Ta2 -64.6(14) . . . .
C79 C74 C75 C15 -178(5) . . . .
C79 C74 C75 C71 -175(2) . . . .
C73 C74 C75 C15 -3(6) . . . .
C73 C74 C75 C71 1(3) . . . .
C73 C74 C75 C81 176(2) . . . .
C79 C74 C75 Ta2 120(2) . . . .
C79 C74 C75 C14 13(4) . . . .
Ta2 C74 C75 C14 -107(4) . . . .
Ta2 C74 C75 C15 62(5) . . . .
Ta2 C74 C75 C71 65.1(15) . . . .
Ta2 C74 C75 C81 -120(2) . . . .
C13 C74 C75 Ta2 -67(3) . . . .
C13 C74 C75 C14 -174(6) . . . .
C13 C74 C75 C15 -6(7) . . . .
C13 C74 C75 C71 -2(4) . . . .
C13 C74 C75 C81 173(2) . . . .
C14 C74 C75 Ta2 107(4) . . . .
C14 C74 C75 C15 169(7) . . . .
C14 C74 C75 C71 172(4) . . . .
C14 C74 C75 C81 -13(4) . . . .
C19 C74 C75 Ta2 112.5(9) . . . .
C19 C74 C75 C14 6(3) . . . .
C19 C74 C75 C15 174(5) . . . .
C19 C74 C75 C71 177.6(17) . . . .
C19 C74 C75 C81 -7(2) . . . .
C13 C74 C79 C19 176(2) . . . .
C14 C74 C79 C19 -4(3) . . . .
C19 C74 C79 C14 4(3) . . . .
C73 C74 C79 C14 179(4) . . . .
C73 C74 C79 C19 175(2) . . . .
C75 C74 C79 C14 -6.3(17) . . . .
C75 C74 C79 C19 -10(3) . . . .
C13 C74 C79 C14 -180(4) . . . .
C79 C74 C75 C81 1(4) . . . .
Ta2 C74 C79 C14 90(3) . . . .
Ta2 C74 C79 C19 86.5(15) . . . .
Ta2 C75 C81 C20 85.6(17) . . . .
C14 C75 C81 C15 177(5) . . . .
C14 C75 C81 C20 175(2) . . . .
Ta2 C75 C81 C15 87(3) . . . .
C74 C75 C81 C20 179(2) . . . .
C15 C75 C81 C20 -2(3) . . . .
C71 C75 C81 C15 -4.6(17) . . . .
C71 C75 C81 C20 -6(3) . . . .
C74 C75 C81 C15 -179(5) . . . .
Ta3 C82 C86 C30 125.6(12) . . . .
Ta3 C82 C86 C92 119(3) . . . .
Ta3 C82 C86 C25 163(10) . . . .
C21 C82 C86 C92 -179(4) . . . .
C25 C82 C86 Ta3 -163(10) . . . .
C25 C82 C86 C24 128(10) . . . .
C21 C82 C86 Ta3 62(4) . . . .
C21 C82 C86 C24 -7(5) . . . .
C21 C82 C86 C25 -135(11) . . . .
C21 C82 C86 C30 -172(4) . . . .
Ta3 C82 C86 C24 -69.2(16) . . . .
C86 C82 C87 C21 177(4) . . . .
C86 C82 C87 C26 178(2) . . . .
Ta3 C82 C83 C23 66.4(11) . . . .
Ta3 C82 C83 C27 -96(3) . . . .
Ta3 C82 C83 C88 -113.1(19) . . . .
C21 C82 C83 Ta3 107(4) . . . .
C21 C82 C83 C22 134(8) . . . .
C21 C82 C83 C23 173(4) . . . .
C21 C82 C83 C27 11(5) . . . .
C21 C82 C83 C88 -6(4) . . . .
C25 C82 C83 Ta3 -72.3(17) . . . .
C25 C82 C83 C21 -179(5) . . . .
C25 C82 C83 C22 -45(7) . . . .
C25 C82 C83 C23 -6(2) . . . .
C25 C82 C83 C27 -168(3) . . . .
C25 C82 C83 C88 175(2) . . . .
C26 C82 C83 Ta3 112.7(9) . . . .
C26 C82 C83 C21 6(3) . . . .
C26 C82 C83 C22 140(7) . . . .
C26 C82 C83 C23 179.1(12) . . . .
C26 C82 C83 C27 17(4) . . . .
C26 C82 C83 C88 0(2) . . . .
C86 C82 C83 Ta3 -66.5(15) . . . .
C86 C82 C83 C21 -173(5) . . . .
C86 C82 C83 C22 -39(7) . . . .
C86 C82 C83 C23 0(2) . . . .
C86 C82 C83 C27 -162(3) . . . .
C86 C82 C83 C88 -180(2) . . . .
C87 C82 C83 Ta3 114(2) . . . .
C87 C82 C83 C21 7(3) . . . .
C87 C82 C83 C22 141(7) . . . .
C87 C82 C83 C23 -179.7(18) . . . .
C87 C82 C83 C27 18(5) . . . .
C87 C82 C83 C88 1(3) . . . .
C83 C82 C86 C92 -174(2) . . . .
C87 C82 C86 Ta3 -113(2) . . . .
C87 C82 C86 C24 178(2) . . . .
C87 C82 C86 C25 50(10) . . . .
C87 C82 C86 C30 12(3) . . . .
C87 C82 C86 C92 6(4) . . . .
Ta3 C82 C87 C21 86(3) . . . .
Ta3 C82 C87 C26 87.8(18) . . . .
C21 C82 C87 C26 1(3) . . . .
C25 C82 C86 C30 -38(9) . . . .
C25 C82 C86 C92 -44(9) . . . .
C83 C82 C86 Ta3 67.1(14) . . . .
C83 C82 C86 C24 -2(2) . . . .
C83 C82 C86 C25 -130(10) . . . .
C83 C82 C86 C30 -167.4(15) . . . .
Ta3 C82 C83 C22 27(7) . . . .
C26 C82 C87 C21 -1(3) . . . .
C25 C82 C87 C21 -177(4) . . . .
C25 C82 C87 C26 -175(2) . . . .
Ta3 C82 C83 C21 -107(4) . . . .
C83 C82 C87 C21 -3.6(17) . . . .
C83 C82 C87 C26 -2(3) . . . .
Ta3 C83 C88 C27 77(2) . . . .
C82 C83 C88 C22 161(4) . . . .
C21 C83 C88 C22 159(4) . . . .
C21 C83 C88 C27 163(2) . . . .
C22 C83 C88 C27 4(3) . . . .
C23 C83 C88 C22 -18.7(19) . . . .
C23 C83 C88 C27 -14(3) . . . .
C27 C83 C88 C22 -4(3) . . . .
Ta3 C83 C88 C22 73(3) . . . .
C82 C83 C88 C27 165(2) . . . .
C30 C86 C92 C25 1(4) . . . .
C82 C86 C92 C25 12(3) . . . .
Ta3 C86 C92 C25 106(5) . . . .
Ta3 C86 C92 C30 105(2) . . . .
C24 C86 C92 C25 -159(6) . . . .
C24 C86 C92 C30 -160(3) . . . .
C25 C86 C92 C30 -1(4) . . . .
C82 C86 C92 C30 11(3) . . . .
C7 C91 C93 C4 -175.6(11) . . . .
C3 C91 C93 C94 -2(4) . . . .
C3 C91 C93 C98 173(7) . . . .
C7 C91 C93 Ta1 118.4(11) . . . .
C7 C91 C93 C2 12(8) . . . .
C7 C91 C93 C3 -175(5) . . . .
C3 C91 C93 C2 -174(11) . . . .
C3 C91 C93 C4 -1(5) . . . .
C3 C91 C93 C8 165(9) . . . .
C1 C91 C93 Ta1 -64.1(13) . . . .
C1 C91 C93 C2 -171(10) . . . .
C1 C91 C93 C3 3(6) . . . .
C1 C91 C93 C4 1.9(19) . . . .
C1 C91 C93 C8 168(3) . . . .
C1 C91 C93 C94 1(2) . . . .
C1 C91 C93 C98 176.1(18) . . . .
C2 C91 C93 Ta1 107(9) . . . .
C2 C91 C93 C3 174(11) . . . .
C2 C91 C93 C4 173(9) . . . .
C2 C91 C93 C8 -21(10) . . . .
C2 C91 C93 C94 172(9) . . . .
C2 C91 C93 C98 -13(9) . . . .
C3 C91 C93 Ta1 -67(5) . . . .
C97 C91 C93 C3 -173(5) . . . .
C97 C91 C93 C4 -174.4(18) . . . .
C97 C91 C93 C8 -8(5) . . . .
C97 C91 C93 C94 -175(2) . . . .
C97 C91 C93 C98 0(3) . . . .
C1 C91 C97 C2 -180(5) . . . .
C1 C91 C97 C7 -178(2) . . . .
C2 C91 C97 C7 2(4) . . . .
C3 C91 C97 C2 -5(2) . . . .
C3 C91 C97 C7 -4(3) . . . .
C7 C91 C93 C8 -10(5) . . . .
C7 C91 C93 C94 -176.5(16) . . . .
C7 C91 C93 C98 -1(2) . . . .
C97 C91 C93 Ta1 120(2) . . . .
C97 C91 C93 C2 13(8) . . . .
C7 C91 C97 C2 -2(4) . . . .
C93 C91 C97 C2 -4(3) . . . .
C93 C91 C97 C7 -2(3) . . . .
C91 C93 C94 C9 163(4) . . . .
C91 C93 C94 C95 0(3) . . . .
C91 C93 C94 C102 177(2) . . . .
C98 C93 C94 C5 -176.0(18) . . . .
C98 C93 C94 C9 -12(6) . . . .
C98 C93 C94 C95 -175(2) . . . .
C98 C93 C94 C102 2(4) . . . .
C98 C93 C94 Ta1 119(2) . . . .
C98 C93 C94 C3 2(5) . . . .
C98 C93 C94 C4 -168(7) . . . .
Ta1 C93 C94 C3 -117(5) . . . .
Ta1 C93 C94 C4 72(8) . . . .
Ta1 C93 C94 C5 64.8(11) . . . .
Ta1 C93 C94 C9 -132(5) . . . .
Ta1 C93 C94 C95 65.7(18) . . . .
Ta1 C93 C94 C102 -117(2) . . . .
C2 C93 C94 Ta1 -64.8(17) . . . .
C2 C93 C94 C3 178(7) . . . .
C2 C93 C94 C4 8(8) . . . .
C2 C93 C94 C5 0(2) . . . .
C2 C93 C94 C9 164(4) . . . .
C2 C93 C94 C95 1(3) . . . .
C2 C93 C94 C102 178(2) . . . .
C3 C93 C94 Ta1 117(5) . . . .
C3 C93 C94 C4 -171(10) . . . .
C3 C93 C94 C5 -178(6) . . . .
C3 C93 C94 C9 -15(7) . . . .
C3 C93 C94 C95 -177(6) . . . .
C3 C93 C94 C102 0(6) . . . .
C4 C93 C94 Ta1 -72(8) . . . .
C4 C93 C94 C3 171(10) . . . .
C4 C93 C94 C5 -8(7) . . . .
C4 C93 C94 C9 156(12) . . . .
C4 C93 C94 C95 -7(7) . . . .
C4 C93 C94 C102 171(10) . . . .
C8 C93 C94 Ta1 119.6(9) . . . .
C8 C93 C94 C3 3(5) . . . .
C8 C93 C94 C4 -168(8) . . . .
C8 C93 C94 C5 -175.6(13) . . . .
C8 C93 C94 C9 -12(5) . . . .
C8 C93 C94 C95 -174.7(18) . . . .
C8 C93 C94 C102 3(3) . . . .
C91 C93 C94 Ta1 -65.8(15) . . . .
C91 C93 C94 C3 177(6) . . . .
C91 C93 C94 C4 7(8) . . . .
C91 C93 C94 C5 -1(2) . . . .
C4 C93 C98 C8 -1(3) . . . .
C8 C93 C98 C3 -2(3) . . . .
C91 C93 C98 C3 -176(5) . . . .
C91 C93 C98 C8 -174(2) . . . .
C94 C93 C98 C3 -1(2) . . . .
C94 C93 C98 C8 1(3) . . . .
C3 C93 C98 C8 2(3) . . . .
C4 C93 C98 C3 -3(2) . . . .
C2 C93 C98 C3 -177(5) . . . .
Ta1 C93 C98 C3 92(3) . . . .
Ta1 C93 C98 C8 93.5(18) . . . .
C2 C93 C98 C8 -175(2) . . . .
C95 C94 C102 C9 9(3) . . . .
C93 C94 C102 C9 -168(3) . . . .
C95 C94 C102 C4 3(3) . . . .
C3 C94 C102 C9 -168(2) . . . .
C4 C94 C102 C9 6(4) . . . .
C5 C94 C102 C4 3(3) . . . .
C5 C94 C102 C9 10(3) . . . .
C9 C94 C102 C4 -6(4) . . . .
C93 C94 C102 C4 -174(6) . . . .
Ta1 C94 C95 C1 66.2(16) . . . .
Ta1 C94 C95 C4 -120(6) . . . .
Ta1 C94 C95 C5 59(12) . . . .
Ta1 C94 C95 C10 -115(5) . . . .
Ta1 C94 C95 C70 -113(3) . . . .
C3 C94 C95 Ta1 -67(2) . . . .
C3 C94 C95 C1 -1(3) . . . .
C3 C94 C95 C4 173(7) . . . .
C3 C94 C95 C5 -9(13) . . . .
C3 C94 C95 C10 177(4) . . . .
C3 C94 C95 C70 180(2) . . . .
C4 C94 C95 Ta1 120(6) . . . .
C4 C94 C95 C1 -174(6) . . . .
C4 C94 C95 C5 179(14) . . . .
C4 C94 C95 C10 5(8) . . . .
C4 C94 C95 C70 8(6) . . . .
C5 C94 C95 Ta1 -59(12) . . . .
C5 C94 C95 C1 8(11) . . . .
C5 C94 C95 C4 -179(14) . . . .
C5 C94 C95 C10 -174(16) . . . .
C5 C94 C95 C70 -171(14) . . . .
C9 C94 C95 Ta1 120.2(12) . . . .
C9 C94 C95 C1 -173.6(16) . . . .
C9 C94 C95 C4 0(5) . . . .
C9 C94 C95 C5 179(12) . . . .
C9 C94 C95 C10 5(5) . . . .
C9 C94 C95 C70 8(3) . . . .
C93 C94 C95 Ta1 -66.9(16) . . . .
C93 C94 C95 C1 -1(3) . . . .
C93 C94 C95 C4 173(7) . . . .
C93 C94 C95 C5 -8(13) . . . .
C93 C94 C95 C10 178(4) . . . .
C93 C94 C95 C70 -180(2) . . . .
C102 C94 C95 Ta1 116(2) . . . .
C102 C94 C95 C1 -178(2) . . . .
C102 C94 C95 C4 -4(5) . . . .
C102 C94 C95 C5 175(11) . . . .
C102 C94 C95 C10 1(6) . . . .
C102 C94 C95 C70 3(4) . . . .
Ta1 C94 C102 C4 93(4) . . . .
Ta1 C94 C102 C9 99(2) . . . .
C3 C94 C102 C4 -174(6) . . . .
O14 C67 C68 C101 151(2) . . . .
O15 C67 C68 C101 138.4(18) . . . .
C69 C67 C68 C101 -32.7(15) . . . .
C99 C67 C68 C101 90(16) . . . .
O14 C67 C69 C99 -26(8) . . . .
O14 C67 C69 C100 18.8(16) . . . .
O14 C67 C69 C101 -149(2) . . . .
O15 C67 C69 C99 -4(8) . . . .
O15 C67 C69 C100 41(3) . . . .
O15 C67 C69 C101 -126(4) . . . .
C68 C67 C69 C99 157(8) . . . .
C68 C67 C69 C100 -157.9(17) . . . .
C68 C67 C69 C101 34.8(16) . . . .
C99 C67 C69 C100 45(8) . . . .
C99 C67 C69 C101 -122(8) . . . .
C100 C67 C69 C99 -45(8) . . . .
C100 C67 C69 C101 -167.3(17) . . . .
C101 C67 C69 C99 122(8) . . . .
C101 C67 C69 C100 167.3(17) . . . .
O14 C67 C99 O15 -28(4) . . . .
O14 C67 C99 C69 150(7) . . . .
O14 C67 C99 C100 98(11) . . . .
O14 C67 C99 C101 -158(4) . . . .
O15 C67 C99 O14 28(4) . . . .
O15 C67 C99 C69 178(4) . . . .
O15 C67 C99 C100 126(8) . . . .
O15 C67 C99 C101 -130(2) . . . .
C68 C67 C99 O14 79(19) . . . .
C68 C67 C99 O15 51(16) . . . .
C68 C67 C99 C69 -131(13) . . . .
C68 C67 C99 C100 177(9) . . . .
C68 C67 C99 C101 -79(16) . . . .
C69 C67 C99 O14 -150(7) . . . .
C69 C67 C99 O15 -178(4) . . . .
C69 C67 C99 C100 -52(5) . . . .
C69 C67 C99 C101 52(4) . . . .
C100 C67 C99 O14 -98(11) . . . .
C100 C67 C99 O15 -126(8) . . . .
C100 C67 C99 C69 52(5) . . . .
C100 C67 C99 C101 104(8) . . . .
C101 C67 C99 O14 158(4) . . . .
C101 C67 C99 O15 130(2) . . . .
C101 C67 C99 C69 -52(4) . . . .
C101 C67 C99 C100 -104(8) . . . .
O14 C67 C100 C69 -162.7(15) . . . .
O14 C67 C100 C99 -55(8) . . . .
O15 C67 C100 O14 1.2(11) . . . .
O15 C67 C100 C69 -161.5(18) . . . .
O15 C67 C100 C99 -54(8) . . . .
C69 C67 C100 O14 162.7(15) . . . .
C69 C67 C100 C99 108(9) . . . .
C99 C67 C100 O14 55(8) . . . .
C99 C67 C100 C69 -108(9) . . . .
C101 C67 C100 O14 151(2) . . . .
C101 C67 C100 C69 -12.1(16) . . . .
C101 C67 C100 C99 96(9) . . . .
O14 C67 C101 C68 -112(3) . . . .
O14 C67 C101 C69 101(3) . . . .
O14 C67 C101 C99 40(6) . . . .
O15 C67 C101 C68 -64(2) . . . .
O15 C67 C101 C69 149(2) . . . .
O15 C67 C101 C99 88(6) . . . .
C68 C67 C101 C69 -147.2(14) . . . .
C68 C67 C101 C99 151(5) . . . .
C69 C67 C101 C68 147.2(14) . . . .
C69 C67 C101 C99 -62(5) . . . .
C99 C67 C101 C68 -151(5) . . . .
C99 C67 C101 C69 62(5) . . . .
C100 C67 C101 C68 158.4(15) . . . .
C100 C67 C101 C69 11.3(15) . . . .
C100 C67 C101 C99 -50(5) . . . .
C67 C68 C101 C69 34.2(13) . . . .
C67 C68 C101 C99 -6.8(18) . . . .
C67 C69 C99 O14 129(15) . . . .
C67 C69 C99 C100 130(9) . . . .
C67 C69 C99 C101 -50(7) . . . .
C100 C69 C99 O14 -1(7) . . . .
C100 C69 C99 C67 -130(9) . . . .
C100 C69 C99 C101 180(3) . . . .
C101 C69 C99 O14 179(9) . . . .
C101 C69 C99 C67 50(7) . . . .
C101 C69 C99 C100 -180(3) . . . .
C67 C69 C100 O14 -11.5(10) . . . .
C67 C69 C100 C99 -12(2) . . . .
C99 C69 C100 O14 0(2) . . . .
C99 C69 C100 C67 12(2) . . . .
C101 C69 C100 O14 1(2) . . . .
C101 C69 C100 C67 12.2(17) . . . .
C101 C69 C100 C99 0(3) . . . .
C67 C69 C101 C68 -32.9(12) . . . .
C67 C69 C101 C99 14(2) . . . .
C99 C69 C101 C67 -14(2) . . . .
C99 C69 C101 C68 -47(2) . . . .
C100 C69 C101 C67 -14.3(19) . . . .
C100 C69 C101 C68 -47(2) . . . .
C100 C69 C101 C99 0(3) . . . .
O14 C99 C100 C67 114(11) . . . .
O14 C99 C100 C69 179(4) . . . .
O15 C99 C100 O14 -4.4(17) . . . .
O15 C99 C100 C67 109(12) . . . .
O15 C99 C100 C69 175(5) . . . .
C67 C99 C100 O14 -114(11) . . . .
C67 C99 C100 C69 66(8) . . . .
C69 C99 C100 O14 -179(4) . . . .
C69 C99 C100 C67 -66(8) . . . .
C101 C99 C100 O14 -180(6) . . . .
C101 C99 C100 C67 -66(6) . . . .
C101 C99 C100 C69 0(2) . . . .
O14 C99 C101 C67 -67(8) . . . .
O14 C99 C101 C68 -41(11) . . . .
O14 C99 C101 C69 -179(12) . . . .
O15 C99 C101 C67 -63(3) . . . .
O15 C99 C101 C68 -37(4) . . . .
O15 C99 C101 C69 -175(5) . . . .
C67 C99 C101 C68 26(5) . . . .
C67 C99 C101 C69 -112(6) . . . .
C69 C99 C101 C67 112(6) . . . .
C69 C99 C101 C68 138(2) . . . .
C100 C99 C101 C67 112(8) . . . .
C100 C99 C101 C68 139(4) . . . .
C100 C99 C101 C69 0(3) . . . .
